data_7063875
loop_
_publ_author_name
'Guo, Feng'
'Zhang, Xiao-Wei'
'Wu, Jin-Xiu'
'Liu, Zhao-Gang'

_publ_section_title
;
 Chiral Eu(iii) tetrahedral cage: circularly polarized luminescence
 induced by an ancillary chiral terpyridyl ligand
;
_journal_issue 29
_journal_name_full 'New Journal of Chemistry'
_journal_page_first 12708
_journal_page_last 12715
_journal_paper_doi 10.1039/D5NJ01193K
_journal_volume 49
_journal_year 2025
_chemical_absolute_configuration ad
_chemical_formula_moiety '2(C118 H91 Eu2 F18 N8 O12), C2 H2 O0.5'
_chemical_formula_sum 'C238 H184 Eu4 F36 N16 O24.5'
_chemical_formula_weight 4951.84
_space_group_crystal_system monoclinic
_space_group_IT_number 5
_space_group_name_Hall 'C 2y'
_space_group_name_H-M_alt 'C 1 2 1'
_atom_sites_solution_hydrogens mixed
_atom_sites_solution_primary dual
_audit_creation_date 2025-05-28
_audit_creation_method
;
Olex2 1.3
(compiled 2020.02.04 svn.rd84adfe8 for OlexSys, GUI svn.r6032)
;
_audit_update_record
;
2025-05-30 deposited with the CCDC.	2025-07-02 downloaded from the CCDC.
;
_cell_angle_alpha 90
_cell_angle_beta 113.616(5)
_cell_angle_gamma 90
_cell_formula_units_Z 4
_cell_length_a 34.7416(15)
_cell_length_b 29.0218(7)
_cell_length_c 46.1827(17)
_cell_measurement_reflns_used 11612
_cell_measurement_temperature 293(2)
_cell_measurement_theta_max 25.5890
_cell_measurement_theta_min 3.6020
_cell_volume 42665(3)
_computing_cell_refinement 'CrysAlisPro 1.171.40.53 (Rigaku OD, 2019)'
_computing_data_collection 'CrysAlisPro 1.171.40.53 (Rigaku OD, 2019)'
_computing_data_reduction 'CrysAlisPro 1.171.40.53 (Rigaku OD, 2019)'
_computing_molecular_graphics 'Olex2 1.3 (Dolomanov et al., 2009)'
_computing_publication_material 'Olex2 1.3 (Dolomanov et al., 2009)'
_computing_structure_refinement 'SHELXL 2018/3 (Sheldrick, 2015)'
_computing_structure_solution 'SHELXT 2014/5 (Sheldrick, 2014)'
_diffrn_ambient_temperature 293(2)
_diffrn_detector 'CCD plate'
_diffrn_detector_area_resol_mean 16.1787
_diffrn_detector_type EosS2
_diffrn_measured_fraction_theta_full 0.994
_diffrn_measured_fraction_theta_max 0.994
_diffrn_measurement_details
;
List of Runs (angles in degrees, time in seconds):

  # Type    Start    End  Width  t~exp~   \w     \q     \k     \f   Frames
#--------------------------------------------------------------------------
  1  \w    -20.00  55.00   0.30   20.39    --   17.35 -99.00 -90.00  250
  2  \w      3.00  75.00   0.30   20.39    --   17.35  57.00  90.00  240
  3  \w    -16.00  45.20   0.30   20.39    --   17.35 -19.00 -90.00  204
  4  \w     -8.00  18.10   0.30   20.39    --   17.35  77.00-180.00   87
;
_diffrn_measurement_device 'four-circle diffractometer'
_diffrn_measurement_device_type 'SuperNova, Single source at offset/far, EosS2'
_diffrn_measurement_method '\w scans'
_diffrn_orient_matrix_type 'CrysAlisPro convention (1999,Acta A55,543-557)'
_diffrn_orient_matrix_UB_11 -0.0144997000
_diffrn_orient_matrix_UB_12 -0.0185446000
_diffrn_orient_matrix_UB_13 -0.0042110000
_diffrn_orient_matrix_UB_21 -0.0168994000
_diffrn_orient_matrix_UB_22 0.0159284000
_diffrn_orient_matrix_UB_23 -0.0048314000
_diffrn_orient_matrix_UB_31 -0.0004359000
_diffrn_orient_matrix_UB_32 0.0000910000
_diffrn_orient_matrix_UB_33 -0.0154907000
_diffrn_radiation_monochromator mirror
_diffrn_radiation_probe x-ray
_diffrn_radiation_type 'Mo K\a'
_diffrn_radiation_wavelength 0.71073
_diffrn_reflns_av_R_equivalents 0.0416
_diffrn_reflns_av_unetI/netI 0.0852
_diffrn_reflns_Laue_measured_fraction_full 0.994
_diffrn_reflns_Laue_measured_fraction_max 0.994
_diffrn_reflns_limit_h_max 33
_diffrn_reflns_limit_h_min -29
_diffrn_reflns_limit_k_max 24
_diffrn_reflns_limit_k_min -27
_diffrn_reflns_limit_l_max 44
_diffrn_reflns_limit_l_min -44
_diffrn_reflns_number 61811
_diffrn_reflns_point_group_measured_fraction_full 0.819
_diffrn_reflns_point_group_measured_fraction_max 0.819
_diffrn_reflns_theta_full 20.000
_diffrn_reflns_theta_max 20.000
_diffrn_reflns_theta_min 3.276
_diffrn_source 'micro-focus sealed X-ray tube'
_diffrn_source_type 'SuperNova (Mo) X-ray Source'
_exptl_absorpt_coefficient_mu 0.632
_exptl_absorpt_correction_T_max 1.00000
_exptl_absorpt_correction_T_min 0.23919
_exptl_absorpt_correction_type multi-scan
_exptl_absorpt_process_details
;
CrysAlisPro 1.171.40.53 (Rigaku Oxford Diffraction, 2019)
Empirical absorption correction using spherical harmonics,
 implemented in SCALE3 ABSPACK scaling algorithm.
;
_exptl_crystal_colour 'clear light yellow'
_exptl_crystal_colour_lustre clear
_exptl_crystal_colour_modifier light
_exptl_crystal_colour_primary yellow
_exptl_crystal_density_diffrn 0.771
_exptl_crystal_description block
_exptl_crystal_F_000 9984
_exptl_crystal_size_max 0.13
_exptl_crystal_size_mid 0.12
_exptl_crystal_size_min 0.1
_refine_diff_density_max 0.857
_refine_diff_density_min -0.388
_refine_diff_density_rms 0.101
_refine_ls_abs_structure_details
;
 Refined as an inversion twin.
;
_refine_ls_abs_structure_Flack 0.01(2)
_refine_ls_extinction_method none
_refine_ls_goodness_of_fit_ref 1.056
_refine_ls_hydrogen_treatment constr
_refine_ls_matrix_type full
_refine_ls_number_parameters 2682
_refine_ls_number_reflns 32601
_refine_ls_number_restraints 7342
_refine_ls_restrained_S_all 1.006
_refine_ls_R_factor_all 0.1266
_refine_ls_R_factor_gt 0.0902
_refine_ls_shift/su_max 2.110
_refine_ls_shift/su_mean 0.020
_refine_ls_structure_factor_coef Fsqd
_refine_ls_weighting_details 'w=1/[\s^2^(Fo^2^)+(0.1874P)^2^+27.5142P] where P=(Fo^2^+2Fc^2^)/3'
_refine_ls_weighting_scheme calc
_refine_ls_wR_factor_gt 0.2509
_refine_ls_wR_factor_ref 0.2888
_reflns_Friedel_coverage 0.605
_reflns_Friedel_fraction_full 0.634
_reflns_Friedel_fraction_max 0.634
_reflns_number_gt 22685
_reflns_number_total 32601
_reflns_threshold_expression 'I > 2\s(I)'
_cod_data_source_file d5nj01193k2.cif
_cod_data_source_block 20210525-ldf-c6
_cod_depositor_comments 'Adding full bibliography for 7063875.cif.'
_cod_original_formula_sum 'C238 H184 Eu4 F36 N16 O24.50'
_cod_database_code 7063875
_shelx_shelxl_version_number 2018/3
_shelx_space_group_comment
;
The symmetry employed for this shelxl refinement is uniquely defined
by the following loop, which should always be used as a source of
symmetry information in preference to the above space-group names.
They are only intended as comments.
;
_shelx_estimated_absorpt_t_max 0.939
_shelx_estimated_absorpt_t_min 0.922
_reflns_odcompleteness_completeness 99.68
_reflns_odcompleteness_iscentric 1
_reflns_odcompleteness_theta 26.32
_olex2_refinement_description
;
1. Twinned data refinement
 Scales: 0.99(2)
 0.01(2)
2. Fixed Uiso
 At 1.2 times of:
  All C(H) groups, All C(H,H) groups
 At 1.5 times of:
  All C(H,H,H) groups
3. Restrained distances
 F15-C160 = F17-C160 = F11-C160 = F1-C110 = F7-C110 = F16-C110 = F26-C165 = F8-
 C165 = F10-C165
 1.2 with sigma of 0.01
 C228-C194 = C227-C194 = C194-C191 = C211-C191 = C211-C173 = C194-C173
 1.5 with sigma of 0.01
 C224-C216 = C223-C216
 1.5 with sigma of 0.01
 F27-C169 = F33-C169
 1.2 with sigma of 0.01
 C224-C223
 2.5 with sigma of 0.01
 C217-C223 = C223-C214
 2.5 with sigma of 0.01
 F33-F27
 2.2 with sigma of 0.02
 F7-F16 = F17-F15
 2 with sigma of 0.02
 C175-F27
 2.2 with sigma of 0.01
 F18-C199 = F22-C199 = F25-C199
 1.2 with sigma of 0.01
 Eu4-C182
 3.5 with sigma of 0.01
 C170-C140 = C202-C170
 1.25 with sigma of 0.01
 C202-C201
 1.46 with sigma of 0.01
 F23-C201 = F29-C201 = F28-C201
 1.2 with sigma of 0.01
 F29-F28 = F29-F23
 2.2 with sigma of 0.01
 F25-F22 = F22-F18
 2.2 with sigma of 0.01
 F22-C172 = C172-F25
 2.2 with sigma of 0.02
 F18-C172
 2.2 with sigma of 0.02
 C199-C172
 1.46 with sigma of 0.01
 C165-C136
 1.46 with sigma of 0.01
 F28-C202 = C202-F23
 2.2 with sigma of 0.01
 C203-C182
 1.46 with sigma of 0.01
 F30-C203 = F32-C203 = F31-C203
 1.2 with sigma of 0.01
 F30-F32 = F32-F31
 2.2 with sigma of 0.01
 F25-F18 = F18-F22
 2.2 with sigma of 0.01
 F31-C182 = C182-F32
 2.2 with sigma of 0.01
 C215-C217 = C215-C214 = C214-C216 = C217-C216
 1.6 with sigma of 0.01
 C167-C163 = C179-C167 = C179-C174 = C174-C163
 1.5 with sigma of 0.01
 C217-C216 = C215-C217 = C215-C214 = C214-C216
 1.5 with sigma of 0.01
 C219-C197 = C197-C190 = C220-C190 = C220-C219
 1.5 with sigma of 0.01
 F30-F31
 2.2 with sigma of 0.01
 F32-C182 = C182-F30
 2.2 with sigma of 0.01
 C182-F31
 2.2 with sigma of 0.01
 F14-F4 = F14-F13
 2.2 with sigma of 0.02
 F13-C229 = F14-C229 = F4-C229
 1.2 with sigma of 0.02
 F2-C40 = F9-C40 = F6-C40
 1.2 with sigma of 0.01
 C175-C169
 1.46 with sigma of 0.01
 C229-C133
 1.46 with sigma of 0.01
 C31-C140
 1.46 with sigma of 0.01
 F14-C133 = C133-F4
 2.2 with sigma of 0.02
 C133-F13
 2.2 with sigma of 0.02
 C175-C134
 1.4 with sigma of 0.01
 C175-F33
 2.2 with sigma of 0.01
 C40-C19
 1.46 with sigma of 0.01
 F6-C19 = C19-F9
 2.2 with sigma of 0.01
 C19-F2
 2.2 with sigma of 0.01
 F3-F20 = F20-F12
 2.2 with sigma of 0.01
 C193-C166 = C193-C164 = C198-C193 = C200-C193 = C200-C176 = C198-C176
 1.5 with sigma of 0.01
 C222-C219 = C221-C219
 1.5 with sigma of 0.01
 C222-C197 = C197-C221
 2.5 with sigma of 0.01
 C222-C221
 2.5 with sigma of 0.01
 C217-C224 = C224-C214
 2.5 with sigma of 0.01
 C212-C196 = C213-C212 = C212-C187 = C212-C143 = C185-C143 = C187-C185
 1.5 with sigma of 0.01
 C225-C189 = C226-C225 = C225-C178 = C225-C195 = C195-C177 = C178-C177
 1.5 with sigma of 0.01
 C234-C233 = C233-C230 = C233-C181 = C233-C231 = C231-C192 = C192-C181
 1.5 with sigma of 0.01
 C210-C179 = C209-C179
 1.5 with sigma of 0.01
 C81-C161
 1.5 with sigma of 0.01
 F28-F23
 2.2 with sigma of 0.01
 C218-C214
 1.5 with sigma of 0.01
 C125-C186
 1.4 with sigma of 0.01
 C77-C220
 2.5 with sigma of 0.01
 C77-C0AA = C220-C0AA
 1.45 with sigma of 0.01
 C186-C191
 1.4 with sigma of 0.01
 C39-C117
 1.43 with sigma of 0.01
 C58-C90
 1.46 with sigma of 0.01
 C117-C
 1.45 with sigma of 0.01
 F237-C
 1.27 with sigma of 0.01
 F235-C
 1.27 with sigma of 0.01
 F238-C
 1.27 with sigma of 0.01
 F19-C169
 1.22 with sigma of 0.01
 F19-C169 \\sim F27A-C169 \\sim F27-C169 \\sim F33-C169 \\sim F33A-C169 \\sim
F19A-C169
 with sigma of 0.02
4. Uiso/Uaniso restraints and constraints
All non-hydrogen atoms have similar U: within 2A with sigma of 0.04 and sigma
for terminal atoms of 0.08 within 2A
All non-hydrogen atoms restrained to be isotropic: with sigma of 0.1 and sigma
for terminal atoms of 0.2
Uanis(C) \\sim Ueq: with sigma of 0.01 and sigma for terminal atoms of 0.001
Uanis(C23) \\sim Ueq: with sigma of 0.01 and sigma for terminal atoms of 0.02
Uanis(F27) \\sim Ueq, Uanis(F33) \\sim Ueq: with sigma of 0.01 and sigma for
terminal atoms of 0.02
5. Rigid body (RIGU) restrains
 All non-hydrogen atoms
 with sigma for 1-2 distances of 0.01 and sigma for 1-3 distances of 0.001
 All non-hydrogen atoms
 with sigma for 1-2 distances of 0.001 and sigma for 1-3 distances of 0.002
 All non-hydrogen atoms
 with sigma for 1-2 distances of 0.004 and sigma for 1-3 distances of 0.004
 C169, F19A, F27A, F33A
 with sigma for 1-2 distances of 0.01 and sigma for 1-3 distances of 0.02
 C169, F27, F33, F19
 with sigma for 1-2 distances of 0.01 and sigma for 1-3 distances of 0.02
6. Others
 Sof(F19A)=Sof(F27A)=Sof(F33A)=1-FVAR(1)
 Sof(F27)=Sof(F33)=Sof(F19)=FVAR(1)
 Fixed X: Eu3(0.508121)
 Fixed Y: Eu3(0.561851)
 Fixed Z: Eu3(0.664221)
7.a Riding coordinates:
 C223(H22P,H22Q,H22R), C227(H22D,H22E,H22F)
7.b Ternary CH refined with riding coordinates:
 C143(H143), C167(H167), C173(H173), C174(H174), C178(H178), C181(H181),
 C187(H187), C191(H191), C195(H195), C197(H197), C198(H198), C200(H200),
 C214(H214), C217(H217), C220(H220), C231(H231)
7.c Secondary CH2 refined with riding coordinates:
 C163(H16C,H16D), C168(H16A,H16B), C176(H17C,H17D), C177(H17A,H17B), C180(H18H,
 H18I), C184(H18A,H18B), C185(H18C,H18D), C188(H18J,H18K), C190(H19F,H19G),
 C192(H19A,H19B), C211(H21A,H21B), C215(H21I,H21J), C218(H21K,H21L), C232(H23D,
 H23E)
7.d Aromatic/amide H refined with riding coordinates:
 C1(H1), C4(H4), C42(H42), C84(H84), C89(H89), C80(H80), C7(H7), C22(H22),
 C146(H146), C145(H145), C9(H9), C10(H10), C11(H11), C13(H13), C15(H15),
 C16(H16), C17(H17), C21(H21), C235(H235), C27(H27), C29(H29), C30(H30),
 C34(H34), C116(H116), C171(H171), C142(H142), C64(H64), C67(H67), C139(H139),
 C122(H122), C37(H37), C38(H38), C39(H39), C44(H44), C45(H45), C47(H47),
 C48(H48), C51(H51), C53(H53), C54(H54), C55(H55), C60(H60), C63(H63), C66(H66),
  C68(H68), C71(H71), C74(H74), C76(H76), C79(H79), C83(H83), C85(H85),
 C86(H86), C91(H91), C92(H92), C93(H93), C94(H94), C95(H95), C96(H96), C99(H99),
  C101(H101), C102(H102), C103(H103), C105(H105), C106(H106), C108(H108),
 C112(H112), C115(H115), C118(H118), C121(H121), C124(H124), C127(H127),
 C128(H128), C131(H131), C132(H132), C134(H134), C137(H137), C141(H141),
 C148(H148), C152(H152), C153(H153), C154(H154), C157(H157), C158(H158),
 C159(H159), C170(H170), C183(H183), C186(H186), C204(H204), C207(H207),
 C0AA(H0AA), C23(H23), C25(H25)
7.e Fitted hexagon refined as free rotating group:
 N3(C1,C238,C3,C4,C5), C6(C42,C84,C81,C89,C80), C7(C22,C24,C146,C145,C32),
 C8(C9,C10,C11,C12,N4), N5(C14,C15,C16,C17,C18), C235(C27,C28,C29,C30,C31),
 C34(C116,C149,C171,C142,C82), C35(C64,C67,C43,C139,C122), C44(C45,C46,C47,C48,
 C49), N7(C52,C53,C54,C55,C56), N8(C59,C60,C61,C62,C63), N9(C70,C71,C72,C73,
 C74), N10(C75,C76,C77,C78,C79), N11(C96,C97,C98,C99,C100), C103(C104,C105,C106,
 C107,C108), C111(N12,C112,C113,C114,C115), N13(C123,C124,C125,C126,C127),
 N15(C151,C152,C153,C154,C155), N16(C204,C205,C206,C207,C208)
7.f Idealised Me refined as rotating group:
 C164(H16E,H16F,H16G), C166(H16H,H16I,H16J), C189(H18E,H18F,H18G), C196(H19C,
 H19D,H19E), C209(H20A,H20B,H20C), C210(H21F,H21G,H21H), C213(H21C,H21D,H21E),
 C221(H22J,H22K,H22L), C222(H22M,H22N,H22O), C224(H22S,H22T,H22U), C226(H22A,
 H22B,H22C), C228(H22G,H22H,H22I), C230(H23A,H23B,H23C), C234(H23F,H23G,H23H)
;
_olex2_submission_special_instructions 'No special instructions were received'
_oxdiff_exptl_absorpt_empirical_details
;
Empirical correction (ABSPACK) includes:
- Absorption correction using spherical harmonics
- Frame scaling
;
_oxdiff_exptl_absorpt_empirical_full_max 2.097
_oxdiff_exptl_absorpt_empirical_full_min 0.605

loop_
_space_group_symop_operation_xyz
'x, y, z'
'-x, y, -z'
'x+1/2, y+1/2, z'
'-x+1/2, y+1/2, -z'

loop_
_atom_site_label
_atom_site_type_symbol
_atom_site_fract_x
_atom_site_fract_y
_atom_site_fract_z
_atom_site_U_iso_or_equiv
_atom_site_adp_type
_atom_site_occupancy
_atom_site_site_symmetry_order
_atom_site_calc_flag
_atom_site_refinement_flags_posn
_atom_site_refinement_flags_adp
_atom_site_refinement_flags_occupancy
_atom_site_disorder_assembly
_atom_site_disorder_group
Eu1 Eu 1.00993(5) 0.93660(6) 0.84062(3) 0.0971(5) Uani 1 1 d . U . . .
Eu2 Eu 0.76661(4) 0.59498(6) 0.92907(4) 0.1035(5) Uani 1 1 d . U . . .
Eu3 Eu 0.508121 0.561851 0.664221 0.0970(5) Uani 1 1 d . U . . .
Eu4 Eu 0.73338(5) 0.90896(7) 0.55540(4) 0.1162(6) Uani 1 1 d D U . . .
O1 O 0.8278(5) 0.6061(6) 0.9180(4) 0.108(4) Uani 1 1 d . U . . .
O26 O 0.7951(5) 0.6704(5) 0.9469(4) 0.096(4) Uani 1 1 d . U . . .
O3 O 0.9862(6) 1.0128(6) 1.1371(4) 0.112(5) Uani 1 1 d . U . . .
O4 O 0.5593(5) 0.5699(6) 0.6413(3) 0.100(4) Uani 1 1 d . U . . .
O5 O 0.9619(5) 0.9336(6) 1.1030(4) 0.100(4) Uani 1 1 d . U . . .
O6 O 0.4963(6) 0.4856(6) 0.3609(4) 0.114(5) Uani 1 1 d . U . . .
O7 O 0.5317(5) 0.5640(6) 0.3920(4) 0.098(4) Uani 1 1 d . U . . .
N1 N 0.8978(6) 0.8558(6) 0.9637(4) 0.089(4) Uani 1 1 d . U . . .
O8 O 0.9533(5) 0.9291(6) 0.8578(3) 0.099(4) Uani 1 1 d . U . . .
O9 O 0.3282(5) 0.9105(7) 0.4930(4) 0.113(5) Uani 1 1 d . U . . .
O10 O 1.1768(5) 0.5877(6) 1.0203(4) 0.103(4) Uani 1 1 d . U . . .
O11 O 0.4975(6) 0.6115(6) 0.7042(4) 0.124(4) Uani 1 1 d . U . . .
O12 O 1.0352(6) 0.8888(6) 0.8087(4) 0.116(4) Uani 1 1 d . U . . .
O13 O 0.7082(6) 0.8304(7) 0.5444(5) 0.120(5) Uani 1 1 d . U . . .
O14 O 0.9504(6) 0.8972(6) 0.7992(4) 0.112(4) Uani 1 1 d . U . . .
O15 O 0.5731(6) 0.5957(7) 0.7017(4) 0.117(4) Uani 1 1 d . U . . .
O16 O 0.5031(6) 0.6413(6) 0.6468(4) 0.105(4) Uani 1 1 d . U . . .
N2 N 1.0032(6) 0.6654(7) 0.9194(5) 0.102(5) Uani 1 1 d . U . . .
N3 N 1.0923(4) 0.9366(6) 0.8627(4) 0.112(4) Uani 1 1 d G U . . .
C1 C 1.1143(6) 0.9072(6) 0.8876(4) 0.128(7) Uani 1 1 d G U . . .
H1 H 1.101078 0.894315 0.899613 0.154 Uiso 1 1 calc R U . . .
C238 C 1.1562(6) 0.8970(6) 0.8945(4) 0.135(7) Uani 1 1 d G U . . .
C3 C 1.1760(4) 0.9163(7) 0.8766(5) 0.137(7) Uani 1 1 d G U . . .
C4 C 1.1540(6) 0.9457(7) 0.8517(4) 0.137(8) Uani 1 1 d G U . . .
H4 H 1.167250 0.958636 0.839679 0.164 Uiso 1 1 calc R U . . .
C5 C 1.1121(5) 0.9559(6) 0.8448(3) 0.112(6) Uani 1 1 d G U . . .
O17 O 0.7540(5) 0.5625(7) 0.8773(5) 0.123(4) Uani 1 1 d . U . . .
O18 O 0.7330(5) 0.6336(6) 0.9599(4) 0.114(4) Uani 1 1 d . U . . .
C6 C 1.0108(5) 0.7047(5) 0.9049(4) 0.097(6) Uani 1 1 d G U . . .
C42 C 1.0428(5) 0.7034(5) 0.8940(4) 0.107(6) Uani 1 1 d G U . . .
H42 H 1.060340 0.677767 0.898189 0.128 Uiso 1 1 calc R U . . .
C84 C 1.0487(5) 0.7402(6) 0.8770(4) 0.109(7) Uani 1 1 d G U . . .
H84 H 1.070090 0.739320 0.869788 0.131 Uiso 1 1 calc R U . . .
C81 C 1.0225(5) 0.7785(5) 0.8708(4) 0.100(6) Uani 1 1 d DG U . . .
C89 C 0.9905(5) 0.7799(5) 0.8817(4) 0.103(6) Uani 1 1 d G U . . .
H89 H 0.973037 0.805484 0.877512 0.124 Uiso 1 1 calc R U . . .
C80 C 0.9847(5) 0.7430(6) 0.8987(4) 0.105(6) Uani 1 1 d G U . . .
H80 H 0.963286 0.743931 0.905913 0.126 Uiso 1 1 calc R U . . .
C7 C 0.9098(5) 0.6240(6) 0.9319(3) 0.103(6) Uani 1 1 d G U . . .
H7 H 0.901939 0.616720 0.948383 0.124 Uiso 1 1 calc R U . . .
C22 C 0.9503(4) 0.6394(6) 0.9383(3) 0.107(7) Uani 1 1 d G U . . .
H22 H 0.969536 0.642422 0.959166 0.129 Uiso 1 1 calc R U . . .
C24 C 0.9619(4) 0.6503(6) 0.9137(4) 0.092(5) Uani 1 1 d G U . . .
C146 C 0.9331(5) 0.6458(6) 0.8826(3) 0.107(7) Uani 1 1 d G U . . .
H146 H 0.940929 0.653129 0.866066 0.129 Uiso 1 1 calc R U . . .
C145 C 0.8926(5) 0.6304(6) 0.8761(3) 0.113(7) Uani 1 1 d G U . . .
H145 H 0.873333 0.627427 0.855283 0.135 Uiso 1 1 calc R U . . .
C32 C 0.8809(4) 0.6195(6) 0.9008(4) 0.098(6) Uani 1 1 d G U . . .
O19 O 1.2031(6) 0.5165(6) 1.0653(5) 0.125(5) Uani 1 1 d . U . . .
C8 C 0.6678(6) 0.6160(5) 0.8687(4) 0.117(6) Uani 1 1 d G U . . .
C9 C 0.6253(6) 0.6108(6) 0.8498(4) 0.136(8) Uani 1 1 d G U . . .
H9 H 0.613091 0.627702 0.831202 0.163 Uiso 1 1 calc R U . . .
C10 C 0.6011(4) 0.5804(7) 0.8587(5) 0.144(8) Uani 1 1 d G U . . .
H10 H 0.572672 0.576916 0.846019 0.172 Uiso 1 1 calc R U . . .
C11 C 0.6194(5) 0.5552(6) 0.8864(5) 0.135(8) Uani 1 1 d G U . . .
H11 H 0.603191 0.534800 0.892373 0.162 Uiso 1 1 calc R U . . .
C12 C 0.6619(5) 0.5604(6) 0.9053(4) 0.118(6) Uani 1 1 d G U . . .
N4 N 0.6861(4) 0.5908(6) 0.8965(4) 0.115(4) Uani 1 1 d G U . . .
C13 C 0.9382(7) 0.8853(8) 1.0475(6) 0.082(5) Uani 1 1 d . U . . .
H13 H 0.940696 0.870714 1.066103 0.098 Uiso 1 1 calc R U . . .
N5 N 1.0448(6) 0.9889(5) 0.8119(3) 0.112(4) Uani 1 1 d G U . . .
C14 C 1.0870(5) 0.9832(5) 0.8176(3) 0.109(5) Uani 1 1 d G U . . .
C15 C 1.1040(5) 1.0065(6) 0.7992(4) 0.120(7) Uani 1 1 d G U . . .
H15 H 1.132237 1.002631 0.803022 0.144 Uiso 1 1 calc R U . . .
C16 C 1.0789(6) 1.0355(6) 0.7751(4) 0.127(7) Uani 1 1 d G U . . .
H16 H 1.090343 1.051066 0.762768 0.153 Uiso 1 1 calc R U . . .
C17 C 1.0368(6) 1.0412(6) 0.7693(4) 0.133(7) Uani 1 1 d G U . . .
H17 H 1.019985 1.060641 0.753208 0.160 Uiso 1 1 calc R U . . .
C18 C 1.0197(5) 1.0179(6) 0.7877(4) 0.118(6) Uani 1 1 d G U . . .
C19 C 0.9883(8) 1.0308(5) 1.1115(6) 0.120(6) Uani 1 1 d D U . . .
C20 C 0.5949(8) 0.6084(9) 0.6158(6) 0.095(6) Uani 1 1 d . U . . .
C21 C 0.9242(8) 0.8604(8) 1.0209(5) 0.089(5) Uani 1 1 d . U . . .
H21 H 0.919142 0.828983 1.021328 0.107 Uiso 1 1 calc R U . . .
O20 O 1.0139(6) 0.8582(6) 0.8580(4) 0.103(4) Uani 1 1 d . U . . .
N6 N 0.5087(6) 0.8312(8) 0.5804(5) 0.113(5) Uani 1 1 d . U . . .
C26 C 0.5514(8) 0.5683(9) 0.4461(6) 0.096(5) Uani 1 1 d . U . . .
F1 F 0.6630(8) 0.6590(10) 0.7284(5) 0.233(9) Uani 1 1 d D U . . .
C236 C 0.8711(7) 0.8176(8) 0.9634(5) 0.084(5) Uani 1 1 d . U . . .
O21 O 0.7515(6) 0.9425(7) 0.6073(5) 0.136(5) Uani 1 1 d . U . . .
C235 C 0.5231(5) 0.7156(5) 0.6178(4) 0.103(6) Uani 1 1 d G U . . .
H235 H 0.536699 0.688065 0.617513 0.124 Uiso 1 1 calc R U . . .
C27 C 0.5249(5) 0.7523(6) 0.5990(4) 0.114(7) Uani 1 1 d G U . . .
H27 H 0.539799 0.749381 0.586287 0.137 Uiso 1 1 calc R U . . .
C28 C 0.5046(6) 0.7934(5) 0.5994(4) 0.105(6) Uani 1 1 d G U . . .
C29 C 0.4823(6) 0.7977(5) 0.6185(5) 0.128(7) Uani 1 1 d G U . . .
H29 H 0.468714 0.825217 0.618706 0.154 Uiso 1 1 calc R U . . .
C30 C 0.4805(6) 0.7610(6) 0.6372(4) 0.124(7) Uani 1 1 d G U . . .
H30 H 0.465614 0.763902 0.649933 0.149 Uiso 1 1 calc R U . . .
C31 C 0.5008(6) 0.7199(5) 0.6368(4) 0.102(5) Uani 1 1 d DG U . . .
F2 F 1.0368(8) 1.0842(8) 1.1327(6) 0.248(9) Uani 1 1 d D U . . .
C33 C 0.9262(8) 0.8985(9) 0.8531(6) 0.101(6) Uani 1 1 d . U . . .
C34 C 1.0736(5) 0.6645(4) 0.9625(4) 0.101(6) Uani 1 1 d G U . . .
H34 H 1.075265 0.696345 0.961129 0.122 Uiso 1 1 calc R U . . .
C116 C 1.1069(4) 0.6400(6) 0.9844(3) 0.095(5) Uani 1 1 d G U . . .
H116 H 1.130963 0.655498 0.997685 0.114 Uiso 1 1 calc R U . . .
C149 C 1.1044(4) 0.5924(6) 0.9864(4) 0.105(6) Uani 1 1 d G U . . .
C171 C 1.0685(5) 0.5693(4) 0.9665(4) 0.123(8) Uani 1 1 d G U . . .
H171 H 1.066848 0.537410 0.967828 0.147 Uiso 1 1 calc R U . . .
C142 C 1.0352(4) 0.5937(6) 0.9446(4) 0.111(6) Uani 1 1 d G U . . .
H142 H 1.011149 0.578256 0.931272 0.133 Uiso 1 1 calc R U . . .
C82 C 1.0377(4) 0.6413(6) 0.9426(4) 0.097(6) Uani 1 1 d G U . . .
C35 C 0.9043(5) 0.8664(5) 0.9363(3) 0.081(5) Uani 1 1 d G U . . .
C64 C 0.9432(4) 0.8817(5) 0.9383(3) 0.089(5) Uani 1 1 d G U . . .
H64 H 0.965365 0.884982 0.957992 0.107 Uiso 1 1 calc R U . . .
C67 C 0.9491(4) 0.8922(5) 0.9110(4) 0.094(6) Uani 1 1 d G U . . .
H67 H 0.975156 0.902476 0.912392 0.113 Uiso 1 1 calc R U . . .
C43 C 0.9161(5) 0.8874(5) 0.8816(3) 0.089(5) Uani 1 1 d G U . . .
C139 C 0.8771(4) 0.8721(6) 0.8795(3) 0.106(7) Uani 1 1 d G U . . .
H139 H 0.855012 0.868816 0.859885 0.127 Uiso 1 1 calc R U . . .
C122 C 0.8713(4) 0.8616(6) 0.9069(4) 0.117(8) Uani 1 1 d G U . . .
H122 H 0.845220 0.851322 0.905485 0.141 Uiso 1 1 calc R U . . .
C36 C 0.4012(8) 0.9065(10) 0.5217(7) 0.109(6) Uani 1 1 d . U . . .
C37 C 0.5817(8) 0.5738(9) 0.5038(6) 0.099(6) Uani 1 1 d . U . . .
H37 H 0.588968 0.559145 0.523178 0.119 Uiso 1 1 calc R U . . .
C38 C 0.8764(7) 0.7764(7) 0.9515(5) 0.085(5) Uani 1 1 d . U . . .
H38 H 0.897223 0.772583 0.943867 0.103 Uiso 1 1 calc R U . . .
C39 C 0.9058(9) 0.8755(10) 0.8251(6) 0.127(8) Uani 1 1 d D U . . .
H39 H 0.881625 0.859039 0.822505 0.153 Uiso 1 1 calc R U . . .
C40 C 1.0013(8) 1.0789(6) 1.1124(5) 0.172(7) Uani 1 1 d D U . . .
C41 C 0.8186(8) 0.7451(8) 0.9633(6) 0.092(6) Uani 1 1 d . U . . .
O22 O 0.6781(6) 0.8983(6) 0.5724(4) 0.120(4) Uani 1 1 d . U . . .
C44 C 0.6533(6) 0.7613(5) 0.5426(4) 0.112(7) Uani 1 1 d G U . . .
H44 H 0.650600 0.789160 0.551593 0.135 Uiso 1 1 calc R U . . .
C45 C 0.6290(5) 0.7237(6) 0.5435(4) 0.111(7) Uani 1 1 d G U . . .
H45 H 0.609997 0.726421 0.552993 0.133 Uiso 1 1 calc R U . . .
C46 C 0.6330(5) 0.6820(5) 0.5301(4) 0.101(5) Uani 1 1 d G U . . .
C47 C 0.6613(6) 0.6780(5) 0.5159(4) 0.116(7) Uani 1 1 d G U . . .
H47 H 0.663989 0.650080 0.506940 0.139 Uiso 1 1 calc R U . . .
C48 C 0.6856(5) 0.7155(6) 0.5151(4) 0.118(7) Uani 1 1 d G U . . .
H48 H 0.704593 0.712818 0.505541 0.142 Uiso 1 1 calc R U . . .
C49 C 0.6816(6) 0.7572(5) 0.5284(5) 0.115(6) Uani 1 1 d G U . . .
C50 C 0.9175(7) 0.8824(8) 0.9926(5) 0.082(5) Uani 1 1 d . U . . .
C51 C 0.5643(8) 0.5481(9) 0.4760(6) 0.096(6) Uani 1 1 d . U . . .
H51 H 0.561125 0.516416 0.477372 0.115 Uiso 1 1 calc R U . . .
N7 N 0.4736(5) 0.5032(5) 0.6895(3) 0.110(4) Uani 1 1 d G U . . .
C52 C 0.4319(5) 0.5075(6) 0.6856(4) 0.115(6) Uani 1 1 d G U . . .
C53 C 0.4157(4) 0.4782(7) 0.7018(4) 0.122(7) Uani 1 1 d G U . . .
H53 H 0.387855 0.481058 0.699188 0.146 Uiso 1 1 calc R U . . .
C54 C 0.4412(6) 0.4447(6) 0.7219(4) 0.121(7) Uani 1 1 d G U . . .
H54 H 0.430354 0.425125 0.732734 0.146 Uiso 1 1 calc R U . . .
C55 C 0.4828(6) 0.4404(5) 0.7258(4) 0.121(6) Uani 1 1 d G U . . .
H55 H 0.499872 0.418015 0.739273 0.145 Uiso 1 1 calc R U . . .
C56 C 0.4990(4) 0.4697(6) 0.7096(4) 0.108(5) Uani 1 1 d G U . . .
C57 C 0.8393(8) 0.6003(9) 0.8957(6) 0.096(5) Uani 1 1 d . U . . .
C58 C 0.9491(6) 0.9316(8) 1.0492(4) 0.075(4) Uani 1 1 d D U . . .
N8 N 0.5574(5) 0.4988(5) 0.7019(4) 0.115(5) Uani 1 1 d G U . . .
C59 C 0.5387(5) 0.4612(7) 0.7097(4) 0.110(5) Uani 1 1 d G U . . .
C60 C 0.5598(6) 0.4192(5) 0.7173(4) 0.127(6) Uani 1 1 d G U . . .
H60 H 0.547243 0.394054 0.722478 0.153 Uiso 1 1 calc R U . . .
C61 C 0.5995(6) 0.4150(6) 0.7170(4) 0.131(6) Uani 1 1 d G U . . .
C62 C 0.6182(5) 0.4526(8) 0.7092(5) 0.140(6) Uani 1 1 d G U . . .
C63 C 0.5971(6) 0.4945(6) 0.7017(4) 0.128(7) Uani 1 1 d G U . . .
H63 H 0.609658 0.519705 0.696468 0.154 Uiso 1 1 calc R U . . .
O25 O 0.7608(6) 0.8707(7) 0.5206(5) 0.136(5) Uani 1 1 d . U . . .
C65 C 0.5881(8) 0.6193(9) 0.5030(6) 0.095(5) Uani 1 1 d . U . . .
C66 C 0.5759(9) 0.6411(10) 0.4752(6) 0.110(7) Uani 1 1 d . U . . .
H66 H 0.580585 0.672616 0.474867 0.132 Uiso 1 1 calc R U . . .
C68 C 0.8498(7) 0.7396(8) 0.9511(5) 0.081(5) Uani 1 1 d . U . . .
H68 H 0.852674 0.711362 0.942599 0.097 Uiso 1 1 calc R U . . .
C69 C 0.5887(8) 0.5971(9) 0.6446(6) 0.093(5) Uani 1 1 d . U . . .
N9 N 0.7260(5) 0.5392(6) 0.9486(4) 0.125(4) Uani 1 1 d G U . . .
C70 C 0.6823(5) 0.5381(6) 0.9350(4) 0.116(6) Uani 1 1 d G U . . .
C71 C 0.6606(4) 0.5148(7) 0.9501(5) 0.134(7) Uani 1 1 d G U . . .
H71 H 0.631351 0.514052 0.940968 0.161 Uiso 1 1 calc R U . . .
C72 C 0.6824(6) 0.4927(6) 0.9787(5) 0.137(7) Uani 1 1 d G U . . .
C73 C 0.7261(6) 0.4938(7) 0.9923(4) 0.143(7) Uani 1 1 d G U . . .
C74 C 0.7479(4) 0.5171(7) 0.9772(5) 0.132(7) Uani 1 1 d G U . . .
H74 H 0.777061 0.517815 0.986309 0.159 Uiso 1 1 calc R U . . .
N10 N 0.7637(7) 0.9659(7) 0.5263(5) 0.147(5) Uani 1 1 d G U . . .
C75 C 0.8069(6) 0.9714(8) 0.5368(5) 0.156(8) Uani 1 1 d G U . . .
C76 C 0.8238(6) 0.9916(9) 0.5172(6) 0.193(11) Uani 1 1 d G U . . .
H76 H 0.852704 0.995287 0.524206 0.232 Uiso 1 1 calc R U . . .
C77 C 0.7974(9) 1.0061(9) 0.4871(6) 0.200(10) Uani 1 1 d DG U . . .
C78 C 0.7542(8) 1.0006(10) 0.4766(5) 0.206(9) Uani 1 1 d G U . . .
C79 C 0.7374(5) 0.9804(8) 0.4962(6) 0.176(10) Uani 1 1 d G U . . .
H79 H 0.708446 0.976728 0.489195 0.211 Uiso 1 1 calc R U . . .
C83 C 0.9274(8) 0.9274(8) 0.9940(6) 0.094(6) Uani 1 1 d . U . . .
H83 H 0.923340 0.942232 0.975127 0.113 Uiso 1 1 calc R U . . .
C85 C 0.5548(8) 0.6156(9) 0.4444(6) 0.101(6) Uani 1 1 d . U . . .
H85 H 0.544532 0.630969 0.425102 0.121 Uiso 1 1 calc R U . . .
F3 F 1.0862(9) 0.7979(6) 0.7921(6) 0.226(8) Uani 1 1 d D U . . .
C86 C 0.9430(7) 0.9529(8) 1.0211(5) 0.087(5) Uani 1 1 d . U . . .
H86 H 0.949434 0.983914 1.020562 0.104 Uiso 1 1 calc R U . . .
C87 C 0.3642(10) 0.9297(11) 0.5003(7) 0.121(7) Uani 1 1 d . U . . .
C88 C 0.7901(8) 0.7047(9) 0.9613(7) 0.099(6) Uani 1 1 d . U . . .
C90 C 0.9607(7) 0.9572(8) 1.0789(5) 0.092(5) Uani 1 1 d D U . . .
F4 F 1.1191(7) 0.4493(8) 1.0493(7) 0.272(11) Uani 1 1 d D U . . .
C91 C 0.4403(9) 0.9265(11) 0.5391(7) 0.128(8) Uani 1 1 d . U . . .
H91 H 0.442445 0.958086 0.536910 0.154 Uiso 1 1 calc R U . . .
C92 C 0.8141(8) 0.7880(8) 0.9753(6) 0.098(6) Uani 1 1 d . U . . .
H92 H 0.793993 0.793001 0.983525 0.118 Uiso 1 1 calc R U . . .
C93 C 0.9735(8) 1.0033(9) 1.0825(6) 0.102(6) Uani 1 1 d . U . . .
H93 H 0.972500 1.018202 1.064428 0.122 Uiso 1 1 calc R U . . .
F5 F 0.7665(8) 0.5332(11) 0.8105(6) 0.247(9) Uani 1 1 d . U . . .
F6 F 1.0054(9) 1.0897(6) 1.0885(5) 0.211(7) Uani 1 1 d D U . . .
F7 F 0.6492(8) 0.6079(11) 0.7522(5) 0.249(9) Uani 1 1 d D U . . .
C94 C 0.4751(9) 0.9045(10) 0.5588(7) 0.123(7) Uani 1 1 d . U . . .
H94 H 0.499683 0.920625 0.570192 0.148 Uiso 1 1 calc R U . . .
C95 C 0.6313(8) 0.6262(10) 0.6152(6) 0.119(8) Uani 1 1 d . U . . .
H95 H 0.653900 0.631278 0.634353 0.142 Uiso 1 1 calc R U . . .
N11 N 0.7344(6) 0.6535(6) 0.8834(4) 0.121(4) Uani 1 1 d G U . . .
C96 C 0.7612(5) 0.6846(7) 0.8780(5) 0.136(8) Uani 1 1 d G U . . .
H96 H 0.788557 0.688282 0.893002 0.163 Uiso 1 1 calc R U . . .
C97 C 0.7473(7) 0.7100(7) 0.8502(6) 0.171(9) Uani 1 1 d G U . . .
C98 C 0.7065(8) 0.7044(8) 0.8278(4) 0.175(10) Uani 1 1 d G U . . .
C99 C 0.6796(5) 0.6734(8) 0.8332(5) 0.154(9) Uani 1 1 d G U . . .
H99 H 0.652309 0.669686 0.818198 0.185 Uiso 1 1 calc R U . . .
C100 C 0.6935(5) 0.6480(6) 0.8610(5) 0.124(7) Uani 1 1 d G U . . .
F8 F 0.4897(8) 0.4075(7) 0.4124(5) 0.201(7) Uani 1 1 d D U . . .
C101 C 0.5626(8) 0.6021(9) 0.5865(5) 0.101(6) Uani 1 1 d . U . . .
H101 H 0.537528 0.589258 0.585360 0.122 Uiso 1 1 calc R U . . .
F9 F 0.9794(10) 1.1041(6) 1.1207(8) 0.253(9) Uani 1 1 d D U . . .
C102 C 0.5184(9) 0.4990(9) 0.4145(6) 0.108(7) Uani 1 1 d . U . . .
H102 H 0.519575 0.486009 0.433238 0.130 Uiso 1 1 calc R U . . .
C103 C 0.6203(5) 0.8707(7) 0.6191(3) 0.125(8) Uani 1 1 d G U . . .
H103 H 0.641141 0.873993 0.639271 0.150 Uiso 1 1 calc R U . . .
C104 C 0.6284(4) 0.8823(6) 0.5928(4) 0.107(6) Uani 1 1 d G U . . .
C105 C 0.5971(5) 0.8773(6) 0.5626(4) 0.112(7) Uani 1 1 d G U . . .
H105 H 0.602579 0.885133 0.545095 0.135 Uiso 1 1 calc R U . . .
C106 C 0.5578(5) 0.8607(7) 0.5586(3) 0.124(8) Uani 1 1 d G U . . .
H106 H 0.536913 0.857407 0.538400 0.149 Uiso 1 1 calc R U . . .
C107 C 0.5497(4) 0.8491(7) 0.5848(4) 0.110(6) Uani 1 1 d G U . . .
C108 C 0.5809(5) 0.8541(7) 0.6150(4) 0.125(8) Uani 1 1 d G U . . .
H108 H 0.575475 0.846267 0.632576 0.150 Uiso 1 1 calc R U . . .
C109 C 0.5324(8) 0.5419(9) 0.4159(6) 0.097(6) Uani 1 1 d . U . . .
F10 F 0.5076(10) 0.3979(7) 0.3766(6) 0.235(8) Uani 1 1 d D U . . .
F11 F 0.7506(8) 0.9540(12) 0.6802(5) 0.254(9) Uani 1 1 d D U . . .
C110 C 0.6350(10) 0.6375(11) 0.7316(6) 0.191(8) Uani 1 1 d D U . . .
C111 C 0.4076(6) 0.5408(6) 0.6639(4) 0.119(6) Uani 1 1 d G U . . .
N12 N 0.4288(4) 0.5707(6) 0.6518(4) 0.116(5) Uani 1 1 d G U . . .
C112 C 0.4075(6) 0.6070(6) 0.6324(4) 0.120(7) Uani 1 1 d G U . . .
H112 H 0.421727 0.627015 0.624373 0.144 Uiso 1 1 calc R U . . .
C113 C 0.3650(6) 0.6135(7) 0.6250(5) 0.156(8) Uani 1 1 d G U . . .
C114 C 0.3437(4) 0.5837(8) 0.6371(6) 0.169(9) Uani 1 1 d G U . . .
C115 C 0.3651(6) 0.5473(7) 0.6565(5) 0.154(9) Uani 1 1 d G U . . .
H115 H 0.350843 0.527351 0.664532 0.185 Uiso 1 1 calc R U . . .
F12 F 1.0421(7) 0.8334(8) 0.7605(4) 0.207(7) Uani 1 1 d D U . . .
C117 C 0.9195(10) 0.8753(11) 0.7998(6) 0.135(7) Uani 1 1 d D U . . .
C118 C 1.1345(9) 0.5265(10) 1.0241(7) 0.118(7) Uani 1 1 d . U . . .
H118 H 1.107322 0.514790 1.016076 0.141 Uiso 1 1 calc R U . . .
C119 C 1.1408(9) 0.5682(10) 1.0110(7) 0.112(6) Uani 1 1 d . U . . .
C120 C 1.0511(11) 0.8477(11) 0.8134(7) 0.131(6) Uani 1 1 d . U . . .
F13 F 1.1658(9) 0.4589(8) 1.0882(6) 0.264(9) Uani 1 1 d D U . . .
C121 C 0.6358(8) 0.6365(10) 0.5886(6) 0.109(7) Uani 1 1 d . U . . .
H121 H 0.661739 0.647397 0.590119 0.131 Uiso 1 1 calc R U . . .
N13 N 0.9603(6) 0.9955(5) 0.7998(4) 0.124(5) Uani 1 1 d G U . . .
C123 C 0.9755(5) 1.0254(7) 0.7833(5) 0.124(6) Uani 1 1 d G U . . .
C124 C 0.9494(8) 1.0591(6) 0.7638(4) 0.152(8) Uani 1 1 d G U . . .
H124 H 0.959554 1.079068 0.752837 0.183 Uiso 1 1 calc R U . . .
C125 C 0.9080(7) 1.0628(7) 0.7608(5) 0.165(8) Uani 1 1 d DG U . . .
C126 C 0.8928(5) 1.0329(9) 0.7773(6) 0.164(8) Uani 1 1 d G U . . .
C127 C 0.9189(6) 0.9993(7) 0.7967(5) 0.145(8) Uani 1 1 d G U . . .
H127 H 0.908739 0.979245 0.807755 0.174 Uiso 1 1 calc R U . . .
N14 N 0.6079(7) 0.6438(7) 0.5306(5) 0.105(5) Uani 1 1 d . U . . .
C128 C 0.8410(8) 0.8229(8) 0.9745(6) 0.105(7) Uani 1 1 d . U . . .
H128 H 0.838012 0.851692 0.982185 0.126 Uiso 1 1 calc R U . . .
C129 C 0.4731(8) 0.8573(10) 0.5613(6) 0.105(6) Uani 1 1 d . U . . .
F14 F 1.1787(9) 0.4243(7) 1.0529(8) 0.280(10) Uani 1 1 d D U . . .
F15 F 0.7637(9) 1.0039(11) 0.6560(6) 0.266(10) Uani 1 1 d D U . . .
C130 C 0.6049(8) 0.6320(9) 0.5597(6) 0.101(6) Uani 1 1 d . U . . .
C131 C 0.3666(11) 0.9767(12) 0.4901(9) 0.158(10) Uani 1 1 d . U . . .
H131 H 0.392431 0.990823 0.501111 0.190 Uiso 1 1 calc R U . . .
C132 C 0.3991(9) 0.8596(10) 0.5264(7) 0.118(7) Uani 1 1 d . U . . .
H132 H 0.373818 0.844169 0.516095 0.141 Uiso 1 1 calc R U . . .
F16 F 0.6169(9) 0.6656(10) 0.7418(6) 0.256(9) Uani 1 1 d D U . . .
F17 F 0.8011(8) 0.9496(11) 0.6684(6) 0.268(10) Uani 1 1 d D U . . .
C133 C 1.1658(10) 0.5005(8) 1.0484(8) 0.164(9) Uani 1 1 d D U . . .
C134 C 0.7622(9) 0.7062(9) 0.9744(8) 0.134(8) Uani 1 1 d D U . . .
H134 H 0.760915 0.733894 0.984136 0.161 Uiso 1 1 calc R U . . .
C135 C 0.7735(10) 0.5598(12) 0.8612(8) 0.136(7) Uani 1 1 d . U . . .
C136 C 0.5026(10) 0.4723(8) 0.3880(7) 0.123(7) Uani 1 1 d D U . . .
C137 C 0.5665(8) 0.6147(9) 0.5584(6) 0.111(7) Uani 1 1 d . U . . .
H137 H 0.543800 0.611461 0.539020 0.134 Uiso 1 1 calc R U . . .
C138 C 0.6698(9) 0.8992(10) 0.5956(7) 0.109(6) Uani 1 1 d . U . . .
C140 C 0.5015(10) 0.6819(8) 0.6585(5) 0.118(6) Uani 1 1 d D U . . .
F18 F 0.3786(6) 1.0610(8) 0.4692(7) 0.276(11) Uani 1 1 d D U . . .
C141 C 0.4341(8) 0.8354(10) 0.5460(7) 0.119(7) Uani 1 1 d . U . . .
H141 H 0.431707 0.804023 0.549157 0.142 Uiso 1 1 calc R U . . .
C143 C 1.1806(9) 0.8694(12) 0.9230(8) 0.159(6) Uani 1 1 d D U . . .
H143 H 1.167141 0.860309 0.937175 0.191 Uiso 1 1 calc R U . . .
C144 C 0.7060(10) 0.7996(11) 0.5266(8) 0.126(7) Uani 1 1 d . U . . .
F20 F 1.0977(7) 0.8721(6) 0.7901(5) 0.210(8) Uani 1 1 d D U . . .
C147 C 0.7513(15) 0.5401(19) 0.8308(11) 0.199(8) Uani 1 1 d . U . . .
F21 F 0.7422(11) 0.4924(11) 0.8347(7) 0.276(11) Uani 1 1 d . U . . .
C148 C 0.6096(9) 0.6178(10) 0.6726(6) 0.119(8) Uani 1 1 d . U . . .
H148 H 0.632899 0.634834 0.673927 0.143 Uiso 1 1 calc R U . . .
C150 C 0.6024(10) 0.6177(11) 0.6983(7) 0.136(7) Uani 1 1 d . U . . .
F22 F 0.3164(8) 1.0783(8) 0.4669(8) 0.298(11) Uani 1 1 d D U . . .
N15 N 0.8153(5) 0.9198(7) 0.5811(5) 0.145(5) Uani 1 1 d G U . . .
C151 C 0.8397(8) 0.8998(7) 0.6100(6) 0.154(8) Uani 1 1 d G U . . .
C152 C 0.8814(7) 0.9130(9) 0.6260(5) 0.178(10) Uani 1 1 d G U . . .
H152 H 0.897682 0.899610 0.645348 0.213 Uiso 1 1 calc R U . . .
C153 C 0.8986(5) 0.9463(9) 0.6131(6) 0.184(10) Uani 1 1 d G U . . .
H153 H 0.926491 0.955147 0.623844 0.221 Uiso 1 1 calc R U . . .
C154 C 0.8742(7) 0.9663(7) 0.5842(6) 0.168(9) Uani 1 1 d G U . . .
H154 H 0.885761 0.988591 0.575601 0.201 Uiso 1 1 calc R U . . .
C155 C 0.8325(7) 0.9531(8) 0.5682(5) 0.152(8) Uani 1 1 d G U . . .
C156 C 0.7363(11) 0.9367(14) 0.6274(8) 0.153(8) Uani 1 1 d . U . . .
F23 F 0.4637(8) 0.6576(7) 0.7402(5) 0.254(9) Uani 1 1 d D U . . .
F24 F 0.7134(9) 0.5568(15) 0.8143(6) 0.287(10) Uani 1 1 d . U . . .
C157 C 0.6979(9) 0.9206(11) 0.6220(7) 0.132(8) Uani 1 1 d . U . . .
H157 H 0.689214 0.924435 0.638464 0.159 Uiso 1 1 calc R U . . .
C158 C 0.8132(8) 0.5781(9) 0.8667(7) 0.112(7) Uani 1 1 d . U . . .
H158 H 0.823062 0.575680 0.850828 0.135 Uiso 1 1 calc R U . . .
C159 C 1.0501(9) 0.8135(10) 0.8335(6) 0.114(6) Uani 1 1 d . U . . .
H159 H 1.063306 0.785466 0.833854 0.136 Uiso 1 1 calc R U . . .
C160 C 0.7646(10) 0.9622(12) 0.6605(8) 0.220(9) Uani 1 1 d D U . . .
C161 C 1.0291(9) 0.8206(7) 0.8540(6) 0.097(5) Uani 1 1 d D U . . .
F25 F 0.3234(9) 1.0535(9) 0.4256(5) 0.283(10) Uani 1 1 d D U . . .
C162 C 1.0685(15) 0.8373(14) 0.7891(9) 0.164(6) Uani 1 1 d . U . . .
C163 C 0.6575(12) 0.4022(10) 0.6919(7) 0.162(7) Uani 1 1 d D U . . .
H16C H 0.679367 0.399642 0.683936 0.195 Uiso 1 1 calc R U . . .
H16D H 0.629880 0.396791 0.675289 0.195 Uiso 1 1 calc R U . . .
F26 F 0.4516(9) 0.4157(8) 0.3704(6) 0.224(8) Uani 1 1 d D U . . .
C164 C 0.2779(13) 0.6637(13) 0.5544(10) 0.204(12) Uani 1 1 d D U . . .
H16E H 0.297178 0.683047 0.549844 0.305 Uiso 1 1 calc R U . . .
H16F H 0.262499 0.681974 0.563486 0.305 Uiso 1 1 calc R U . . .
H16G H 0.258682 0.649695 0.535245 0.305 Uiso 1 1 calc R U . . .
C165 C 0.4886(9) 0.4238(9) 0.3875(6) 0.167(7) Uani 1 1 d D U . . .
C166 C 0.3073(14) 0.5825(12) 0.5627(9) 0.206(13) Uani 1 1 d D U . . .
H16H H 0.294392 0.584940 0.540135 0.309 Uiso 1 1 calc R U . . .
H16I H 0.294400 0.557846 0.569504 0.309 Uiso 1 1 calc R U . . .
H16J H 0.336751 0.576157 0.569314 0.309 Uiso 1 1 calc R U . . .
C167 C 0.6661(11) 0.3758(11) 0.7220(7) 0.160(6) Uani 1 1 d D U . . .
H167 H 0.683213 0.347911 0.725194 0.192 Uiso 1 1 calc R U . . .
O24 O 0.2982(7) 0.9845(6) 0.4517(5) 0.139(6) Uani 1 1 d . U . . .
C168 C 0.6629(11) 0.4708(13) 1.0000(9) 0.165(8) Uani 1 1 d . U . . .
H16A H 0.646413 0.494027 1.005000 0.198 Uiso 1 1 calc R U . . .
H16B H 0.643904 0.446480 0.988317 0.198 Uiso 1 1 calc R U . . .
C169 C 0.7081(9) 0.6747(9) 0.9942(6) 0.173(7) Uani 1 1 d D U . . .
C170 C 0.5001(12) 0.6848(10) 0.6860(6) 0.152(9) Uani 1 1 d D U . . .
H170 H 0.501954 0.715738 0.691725 0.183 Uiso 1 1 calc R U . . .
C172 C 0.3349(11) 1.0072(8) 0.4651(9) 0.201(10) Uani 1 1 d D U . . .
F27 F 0.6719(9) 0.6642(18) 0.9762(10) 0.183(10) Uani 0.46(3) 1 d D U P A 1
C173 C 0.8504(12) 1.0371(13) 0.7715(8) 0.182(7) Uani 1 1 d D U . . .
H173 H 0.839522 1.015476 0.782696 0.218 Uiso 1 1 calc R U . . .
C174 C 0.6604(10) 0.4446(11) 0.7114(7) 0.159(6) Uani 1 1 d D U . . .
H174 H 0.673791 0.471233 0.706173 0.191 Uiso 1 1 calc R U . . .
C175 C 0.7344(9) 0.6718(10) 0.9755(9) 0.159(7) Uani 1 1 d D U . . .
C176 C 0.3141(12) 0.6718(13) 0.6178(9) 0.187(8) Uani 1 1 d D U . . .
H17C H 0.303815 0.702713 0.610831 0.224 Uiso 1 1 calc R U . . .
H17D H 0.326769 0.669567 0.640661 0.224 Uiso 1 1 calc R U . . .
F28 F 0.5053(10) 0.7139(6) 0.7440(5) 0.281(11) Uani 1 1 d D U . . .
C177 C 0.7272(10) 0.4253(9) 1.0230(9) 0.165(7) Uani 1 1 d D U . . .
H17A H 0.743625 0.403663 1.039319 0.199 Uiso 1 1 calc R U . . .
H17B H 0.716948 0.411374 1.002190 0.199 Uiso 1 1 calc R U . . .
C178 C 0.6943(10) 0.4513(11) 1.0302(10) 0.173(7) Uani 1 1 d D U . . .
H178 H 0.682685 0.435272 1.043588 0.207 Uiso 1 1 calc R U . . .
C179 C 0.6881(10) 0.4178(12) 0.7402(7) 0.174(7) Uani 1 1 d D U . . .
C180 C 0.6198(11) 0.3691(12) 0.7229(8) 0.156(7) Uani 1 1 d . U . . .
H18H H 0.603056 0.347495 0.706709 0.187 Uiso 1 1 calc R U . . .
H18I H 0.622592 0.357425 0.743307 0.187 Uiso 1 1 calc R U . . .
C181 C 0.7790(12) 0.7425(13) 0.8450(8) 0.185(8) Uani 1 1 d D U . . .
H181 H 0.806780 0.745251 0.862367 0.222 Uiso 1 1 calc R U . . .
C182 C 0.7496(9) 0.8374(7) 0.4995(6) 0.180(8) Uani 1 1 d D U . . .
C183 C 0.7234(11) 0.8011(11) 0.5029(8) 0.153(9) Uani 1 1 d . U . . .
H183 H 0.717127 0.776719 0.488654 0.184 Uiso 1 1 calc R U . . .
C184 C 1.2229(10) 0.8993(14) 0.8870(9) 0.171(8) Uani 1 1 d . U . . .
H18A H 1.225690 0.883871 0.869315 0.205 Uiso 1 1 calc R U . . .
H18B H 1.241390 0.925919 0.892377 0.205 Uiso 1 1 calc R U . . .
C185 C 1.2234(10) 0.8921(13) 0.9371(8) 0.172(8) Uani 1 1 d D U . . .
H18C H 1.222262 0.925382 0.935191 0.207 Uiso 1 1 calc R U . . .
H18D H 1.239931 0.882869 0.958770 0.207 Uiso 1 1 calc R U . . .
C186 C 0.8803(11) 1.0967(13) 0.7414(9) 0.210(10) Uani 1 1 d D U . . .
H186 H 0.888390 1.118893 0.730454 0.252 Uiso 1 1 calc R U . . .
C187 C 1.2362(12) 0.8686(12) 0.9135(9) 0.177(7) Uani 1 1 d D U . . .
H187 H 1.265339 0.857809 0.921249 0.213 Uiso 1 1 calc R U . . .
C188 C 0.2932(11) 0.5857(15) 0.6220(11) 0.203(10) Uani 1 1 d . U . . .
H18J H 0.282254 0.586814 0.638263 0.244 Uiso 1 1 calc R U . . .
H18K H 0.281191 0.559359 0.608382 0.244 Uiso 1 1 calc R U . . .
C189 C 0.7134(13) 0.5383(10) 1.0450(10) 0.191(11) Uani 1 1 d D U . . .
H18E H 0.686038 0.542921 1.028530 0.287 Uiso 1 1 calc R U . . .
H18F H 0.733486 0.557106 1.041025 0.287 Uiso 1 1 calc R U . . .
H18G H 0.712927 0.546692 1.064973 0.287 Uiso 1 1 calc R U . . .
F29 F 0.5304(8) 0.6470(8) 0.7619(5) 0.277(10) Uani 1 1 d D U . . .
C190 C 0.7498(16) 0.9941(16) 0.4241(11) 0.254(11) Uani 1 1 d D U . . .
H19F H 0.730537 0.992557 0.402057 0.305 Uiso 1 1 calc R U . . .
H19G H 0.765245 0.965563 0.431051 0.305 Uiso 1 1 calc R U . . .
C191 C 0.8394(13) 1.0937(14) 0.7403(10) 0.210(8) Uani 1 1 d D U . . .
H191 H 0.819365 1.116441 0.726837 0.252 Uiso 1 1 calc R U . . .
C192 C 0.7538(13) 0.7856(12) 0.8344(9) 0.191(9) Uani 1 1 d D U . . .
H19A H 0.770203 0.813174 0.835698 0.229 Uiso 1 1 calc R U . . .
H19B H 0.732993 0.790427 0.843144 0.229 Uiso 1 1 calc R U . . .
C193 C 0.3018(12) 0.6270(12) 0.5773(8) 0.182(8) Uani 1 1 d D U . . .
C194 C 0.8397(12) 1.0874(13) 0.7728(9) 0.203(8) Uani 1 1 d D U . . .
C195 C 0.7472(11) 0.4718(9) 1.0252(8) 0.160(6) Uani 1 1 d D U . . .
H195 H 0.777966 0.472486 1.034769 0.192 Uiso 1 1 calc R U . . .
C196 C 1.2181(14) 0.7937(13) 0.9362(10) 0.214(12) Uani 1 1 d D U . . .
H19C H 1.244866 0.782706 0.937615 0.321 Uiso 1 1 calc R U . . .
H19D H 1.197898 0.769198 0.929134 0.321 Uiso 1 1 calc R U . . .
H19E H 1.220570 0.804242 0.956536 0.321 Uiso 1 1 calc R U . . .
C197 C 0.7304(15) 1.0119(11) 0.4457(9) 0.239(10) Uani 1 1 d D U . . .
H197 H 0.700455 1.004902 0.438755 0.287 Uiso 1 1 calc R U . . .
C198 C 0.3396(11) 0.6510(12) 0.6014(8) 0.168(7) Uani 1 1 d D U . . .
H198 H 0.355112 0.672137 0.593517 0.201 Uiso 1 1 calc R U . . .
C199 C 0.3391(7) 1.0561(7) 0.4556(6) 0.241(10) Uani 1 1 d D U . . .
C200 C 0.2835(12) 0.6340(13) 0.6015(9) 0.194(8) Uani 1 1 d D U . . .
H200 H 0.253931 0.643430 0.592719 0.232 Uiso 1 1 calc R U . . .
C201 C 0.4999(8) 0.6704(7) 0.7417(4) 0.224(9) Uani 1 1 d D U . . .
C202 C 0.4971(12) 0.6606(8) 0.7086(6) 0.186(8) Uani 1 1 d D U . . .
C203 C 0.7699(8) 0.8348(8) 0.4759(5) 0.212(10) Uani 1 1 d D U . . .
F30 F 0.7507(11) 0.8021(9) 0.4574(6) 0.351(15) Uani 1 1 d D U . . .
F31 F 0.8086(8) 0.8263(14) 0.4934(6) 0.351(14) Uani 1 1 d D U . . .
F32 F 0.7630(11) 0.8745(8) 0.4632(7) 0.330(13) Uani 1 1 d D U . . .
N16 N 0.7768(8) 0.8553(7) 0.6016(5) 0.149(5) Uani 1 1 d G U . . .
C204 C 0.7543(6) 0.8228(9) 0.6105(6) 0.172(10) Uani 1 1 d G U . . .
H204 H 0.726183 0.817398 0.597795 0.206 Uiso 1 1 calc R U . . .
C205 C 0.7739(11) 0.7984(9) 0.6385(7) 0.233(11) Uani 1 1 d G U . . .
C206 C 0.8159(11) 0.8065(11) 0.6576(6) 0.253(14) Uani 1 1 d G U . . .
C207 C 0.8384(7) 0.8390(12) 0.6486(6) 0.233(14) Uani 1 1 d G U . . .
H207 H 0.866521 0.844362 0.661313 0.280 Uiso 1 1 calc R U . . .
C208 C 0.8189(8) 0.8634(8) 0.6206(7) 0.164(9) Uani 1 1 d G U . . .
C209 C 0.6882(13) 0.4301(17) 0.7717(8) 0.221(14) Uani 1 1 d D U . . .
H20A H 0.679408 0.461486 0.771393 0.332 Uiso 1 1 calc R U . . .
H20B H 0.716095 0.426452 0.787756 0.332 Uiso 1 1 calc R U . . .
H20C H 0.669298 0.410136 0.776246 0.332 Uiso 1 1 calc R U . . .
C210 C 0.7344(10) 0.4171(15) 0.7476(10) 0.214(12) Uani 1 1 d D U . . .
H21F H 0.746724 0.389863 0.759417 0.321 Uiso 1 1 calc R U . . .
H21G H 0.747453 0.443873 0.759768 0.321 Uiso 1 1 calc R U . . .
H21H H 0.738486 0.417186 0.728208 0.321 Uiso 1 1 calc R U . . .
C211 C 0.8235(13) 1.0448(13) 0.7370(8) 0.194(9) Uani 1 1 d D U . . .
H21A H 0.793588 1.042411 0.731722 0.233 Uiso 1 1 calc R U . . .
H21B H 0.831506 1.026005 0.722915 0.233 Uiso 1 1 calc R U . . .
C212 C 1.2038(11) 0.8333(10) 0.9127(8) 0.167(7) Uani 1 1 d D U . . .
C213 C 1.1795(13) 0.8084(15) 0.8821(9) 0.215(14) Uani 1 1 d D U . . .
H21C H 1.157221 0.790947 0.883983 0.323 Uiso 1 1 calc R U . . .
H21D H 1.198049 0.788021 0.877394 0.323 Uiso 1 1 calc R U . . .
H21E H 1.167944 0.830501 0.865310 0.323 Uiso 1 1 calc R U . . .
C214 C 0.8074(15) 0.7571(16) 0.6990(9) 0.299(13) Uani 1 1 d D U . . .
H214 H 0.817177 0.743762 0.720258 0.359 Uiso 1 1 calc R U . . .
C215 C 0.7684(18) 0.7892(18) 0.6876(10) 0.295(13) Uani 1 1 d D U . . .
H21I H 0.775681 0.821432 0.687549 0.355 Uiso 1 1 calc R U . . .
H21J H 0.750993 0.784858 0.699352 0.355 Uiso 1 1 calc R U . . .
C216 C 0.7788(10) 0.7279(12) 0.6705(7) 0.285(13) Uani 1 1 d D U . . .
C217 C 0.7488(14) 0.7681(13) 0.6539(10) 0.270(12) Uani 1 1 d D U . . .
H217 H 0.718413 0.763300 0.643018 0.323 Uiso 1 1 calc R U . . .
C218 C 0.8390(16) 0.778(2) 0.6883(12) 0.303(15) Uani 1 1 d D U . . .
H21K H 0.855547 0.753828 0.684373 0.364 Uiso 1 1 calc R U . . .
H21L H 0.857849 0.797888 0.704786 0.364 Uiso 1 1 calc R U . . .
C219 C 0.7394(11) 1.0586(12) 0.4359(8) 0.256(10) Uani 1 1 d D U . . .
C220 C 0.7768(11) 1.0365(14) 0.4326(7) 0.262(10) Uani 1 1 d D U . . .
H220 H 0.785150 1.049125 0.416331 0.314 Uiso 1 1 calc R U . . .
C221 C 0.7486(16) 1.0940(13) 0.4618(10) 0.279(15) Uani 1 1 d D U . . .
H22J H 0.752488 1.078756 0.481269 0.418 Uiso 1 1 calc R U . . .
H22K H 0.725418 1.115072 0.456280 0.418 Uiso 1 1 calc R U . . .
H22L H 0.773621 1.110643 0.464431 0.418 Uiso 1 1 calc R U . . .
C222 C 0.7045(16) 1.0743(15) 0.4055(9) 0.309(17) Uani 1 1 d D U . . .
H22M H 0.697277 1.049760 0.390275 0.464 Uiso 1 1 calc R U . . .
H22N H 0.713735 1.100562 0.397334 0.464 Uiso 1 1 calc R U . . .
H22O H 0.680322 1.082541 0.409483 0.464 Uiso 1 1 calc R U . . .
C223 C 0.8021(14) 0.7115(13) 0.6518(10) 0.282(16) Uani 1 1 d D U . . .
H22P H 0.827349 0.696399 0.665597 0.424 Uiso 1 1 d R U . . .
H22Q H 0.809079 0.737159 0.641717 0.424 Uiso 1 1 d R U . . .
H22R H 0.785029 0.690089 0.635947 0.424 Uiso 1 1 d R U . . .
C224 C 0.7564(14) 0.6915(14) 0.6805(11) 0.32(2) Uani 1 1 d D U . . .
H22S H 0.758874 0.697813 0.701607 0.480 Uiso 1 1 calc R U . . .
H22T H 0.768717 0.662001 0.680083 0.480 Uiso 1 1 calc R U . . .
H22U H 0.727292 0.691150 0.666382 0.480 Uiso 1 1 calc R U . . .
C225 C 0.7256(11) 0.4884(10) 1.0458(8) 0.168(7) Uani 1 1 d D U . . .
C226 C 0.7519(13) 0.4756(15) 1.0796(8) 0.206(12) Uani 1 1 d D U . . .
H22A H 0.737821 0.452210 1.086343 0.309 Uiso 1 1 calc R U . . .
H22B H 0.756208 0.502301 1.092779 0.309 Uiso 1 1 calc R U . . .
H22C H 0.778629 0.464105 1.081170 0.309 Uiso 1 1 calc R U . . .
C227 C 0.7965(13) 1.0942(18) 0.7723(11) 0.246(13) Uani 1 1 d D U . . .
H22D H 0.785067 1.122369 0.761340 0.369 Uiso 1 1 d R U . . .
H22E H 0.797917 1.095919 0.793470 0.369 Uiso 1 1 d R U . . .
H22F H 0.778797 1.068889 0.761440 0.369 Uiso 1 1 d R U . . .
C228 C 0.8716(15) 1.1160(16) 0.7986(11) 0.248(16) Uani 1 1 d D U . . .
H22G H 0.862504 1.119945 0.815552 0.372 Uiso 1 1 calc R U . . .
H22H H 0.874120 1.145673 0.790300 0.372 Uiso 1 1 calc R U . . .
H22I H 0.898306 1.100754 0.806395 0.372 Uiso 1 1 calc R U . . .
C229 C 1.1572(9) 0.4554(8) 1.0586(7) 0.218(9) Uani 1 1 d D U . . .
F33 F 0.7166(16) 0.7110(14) 1.0093(12) 0.182(10) Uani 0.46(3) 1 d D U P A 1
C230 C 0.8060(13) 0.7686(14) 0.8056(9) 0.203(11) Uani 1 1 d D U . . .
H23A H 0.790150 0.785461 0.786676 0.305 Uiso 1 1 calc R U . . .
H23B H 0.828153 0.751944 0.802871 0.305 Uiso 1 1 calc R U . . .
H23C H 0.817805 0.789675 0.822973 0.305 Uiso 1 1 calc R U . . .
C231 C 0.7375(14) 0.7621(15) 0.8027(9) 0.204(8) Uani 1 1 d D U . . .
H231 H 0.733154 0.783379 0.785155 0.244 Uiso 1 1 calc R U . . .
C232 C 0.6959(15) 0.7290(16) 0.7967(9) 0.216(12) Uani 1 1 d . U . . .
H23D H 0.670732 0.747453 0.791311 0.259 Uiso 1 1 calc R U . . .
H23E H 0.691626 0.707078 0.779805 0.259 Uiso 1 1 calc R U . . .
C233 C 0.7775(14) 0.7353(13) 0.8124(9) 0.203(8) Uani 1 1 d D U . . .
C234 C 0.7748(16) 0.6858(13) 0.8021(10) 0.229(14) Uani 1 1 d D U . . .
H23F H 0.800196 0.670061 0.814938 0.343 Uiso 1 1 calc R U . . .
H23G H 0.771137 0.684585 0.780340 0.343 Uiso 1 1 calc R U . . .
H23H H 0.751319 0.671280 0.804297 0.343 Uiso 1 1 calc R U . . .
C0AA C 0.8103(10) 1.0275(18) 0.4635(7) 0.247(12) Uani 1 1 d D U . . .
H0AA H 0.838189 1.034745 0.468029 0.296 Uiso 1 1 calc R U . . .
F237 F 0.8665(9) 0.8228(10) 0.7705(5) 0.229(8) Uani 1 1 d D U . . .
F235 F 0.9176(9) 0.8297(9) 0.7572(6) 0.231(8) Uani 1 1 d D U . . .
C C 0.8968(8) 0.8483(10) 0.7715(6) 0.168(6) Uani 1 1 d D U . . .
F238 F 0.8792(8) 0.8734(10) 0.7467(5) 0.226(7) Uani 1 1 d D U . . .
C23 C 0.9995(14) 0.7714(15) 0.9671(12) 0.200(13) Uani 1 1 d . U . . .
H23 H 0.992189 0.780089 0.946182 0.240 Uiso 1 1 calc R U . . .
C25 C 1.0145(18) 0.7330(16) 0.9846(10) 0.228(16) Uani 1 1 d . U . . .
H25 H 1.033521 0.711684 0.982973 0.273 Uiso 1 1 calc R U . . .
O23 O 1.000000 0.7965(13) 1.000000 0.218(13) Uani 1 2 d S TU P . .
F19 F 0.7218(17) 0.6405(15) 1.0118(12) 0.182(10) Uani 0.46(3) 1 d D U P A 1
F19A F 0.7279(14) 0.681(2) 1.0244(8) 0.221(11) Uani 0.54(3) 1 d D U P A 2
F27A F 0.6967(17) 0.6392(13) 1.0051(14) 0.199(11) Uani 0.54(3) 1 d D U P A 2
F33A F 0.6862(16) 0.7121(14) 0.9861(13) 0.209(12) Uani 0.54(3) 1 d D U P A 2

loop_
_atom_site_aniso_label
_atom_site_aniso_U_11
_atom_site_aniso_U_22
_atom_site_aniso_U_33
_atom_site_aniso_U_23
_atom_site_aniso_U_13
_atom_site_aniso_U_12
Eu1 0.1087(11) 0.1030(10) 0.0797(9) 0.0117(8) 0.0380(8) -0.0253(9)
Eu2 0.0764(9) 0.1054(10) 0.1268(12) -0.0240(9) 0.0385(9) -0.0343(8)
Eu3 0.1059(10) 0.1080(10) 0.0808(9) 0.0109(8) 0.0411(8) -0.0240(9)
Eu4 0.0880(10) 0.1305(12) 0.1313(13) -0.0209(10) 0.0453(10) -0.0394(10)
O1 0.090(7) 0.123(11) 0.120(9) -0.025(8) 0.051(6) -0.030(7)
O26 0.072(8) 0.090(7) 0.128(9) -0.016(7) 0.043(7) -0.025(7)
O3 0.117(13) 0.113(10) 0.099(9) -0.024(8) 0.037(10) 0.018(10)
O4 0.088(8) 0.122(10) 0.085(7) 0.007(7) 0.030(7) -0.026(7)
O5 0.116(12) 0.101(9) 0.088(7) -0.012(8) 0.044(9) 0.012(10)
O6 0.123(14) 0.109(10) 0.095(9) -0.009(8) 0.029(10) 0.022(10)
O7 0.099(11) 0.096(9) 0.085(7) -0.005(8) 0.023(8) 0.000(9)
N1 0.092(9) 0.093(8) 0.095(6) -0.020(6) 0.049(6) -0.027(7)
O8 0.097(8) 0.109(9) 0.088(8) -0.001(6) 0.033(7) -0.031(6)
O9 0.086(7) 0.134(11) 0.110(12) 0.014(11) 0.029(8) 0.029(9)
O10 0.079(7) 0.103(10) 0.128(11) 0.018(9) 0.043(7) 0.020(8)
O11 0.154(11) 0.133(7) 0.101(9) 0.014(7) 0.069(9) -0.028(8)
O12 0.136(9) 0.116(7) 0.109(10) 0.006(7) 0.063(8) -0.033(7)
O13 0.103(11) 0.126(9) 0.144(11) -0.016(8) 0.064(8) -0.026(8)
O14 0.134(7) 0.118(9) 0.093(7) 0.005(7) 0.055(6) -0.026(7)
O15 0.128(7) 0.142(9) 0.079(7) 0.019(7) 0.039(6) -0.034(7)
O16 0.116(10) 0.119(7) 0.091(8) 0.015(7) 0.051(8) -0.017(7)
N2 0.068(6) 0.111(9) 0.125(10) 0.037(8) 0.036(6) -0.001(6)
N3 0.121(7) 0.123(12) 0.101(9) 0.013(7) 0.053(6) -0.023(7)
C1 0.120(10) 0.141(17) 0.119(14) 0.031(12) 0.043(10) -0.030(11)
C238 0.118(9) 0.146(17) 0.131(13) 0.015(11) 0.038(9) -0.030(10)
C3 0.110(10) 0.157(19) 0.133(15) 0.003(11) 0.037(10) -0.042(11)
C4 0.125(9) 0.17(2) 0.130(15) 0.010(12) 0.063(11) -0.022(12)
C5 0.123(8) 0.122(15) 0.100(11) 0.004(9) 0.055(9) -0.032(10)
O17 0.088(9) 0.127(10) 0.151(9) -0.033(8) 0.044(8) -0.031(8)
O18 0.067(9) 0.129(8) 0.151(9) -0.018(8) 0.049(8) -0.034(8)
C6 0.076(10) 0.104(10) 0.111(14) 0.026(9) 0.036(10) -0.007(7)
C42 0.085(13) 0.116(12) 0.124(16) 0.031(11) 0.047(12) -0.002(9)
C84 0.116(15) 0.107(11) 0.121(17) 0.019(11) 0.064(13) -0.006(9)
C81 0.106(13) 0.095(9) 0.106(14) 0.007(9) 0.050(11) -0.018(8)
C89 0.111(14) 0.100(11) 0.108(16) 0.022(11) 0.054(12) -0.003(9)
C80 0.097(14) 0.107(11) 0.118(16) 0.031(10) 0.051(12) 0.003(9)
C7 0.081(8) 0.140(17) 0.092(8) 0.004(11) 0.039(6) -0.024(10)
C22 0.078(8) 0.143(18) 0.097(8) 0.024(11) 0.031(6) -0.020(11)
C24 0.068(6) 0.104(13) 0.102(8) 0.030(10) 0.031(5) -0.002(8)
C146 0.082(8) 0.136(17) 0.099(8) 0.031(11) 0.032(6) -0.011(11)
C145 0.088(8) 0.157(19) 0.091(8) 0.002(11) 0.033(6) -0.026(11)
C32 0.082(7) 0.115(15) 0.096(8) 0.001(10) 0.036(6) -0.019(9)
O19 0.100(10) 0.114(11) 0.152(14) 0.011(11) 0.041(9) 0.035(9)
C8 0.093(8) 0.104(12) 0.146(11) -0.035(9) 0.039(7) -0.023(9)
C9 0.100(9) 0.144(18) 0.147(14) -0.032(12) 0.033(8) -0.038(11)
C10 0.097(9) 0.15(2) 0.163(14) -0.028(13) 0.033(10) -0.042(12)
C11 0.088(8) 0.142(18) 0.166(14) -0.029(12) 0.041(8) -0.040(11)
C12 0.086(7) 0.109(12) 0.157(11) -0.034(9) 0.046(7) -0.033(9)
N4 0.086(7) 0.101(11) 0.156(9) -0.028(6) 0.045(6) -0.026(6)
C13 0.091(14) 0.078(7) 0.088(7) 0.000(6) 0.048(9) 0.013(9)
N5 0.137(7) 0.115(8) 0.088(11) 0.011(7) 0.050(8) -0.030(7)
C14 0.137(8) 0.098(13) 0.097(11) -0.003(8) 0.053(9) -0.039(9)
C15 0.136(11) 0.126(16) 0.099(14) 0.006(10) 0.047(11) -0.050(11)
C16 0.161(12) 0.130(17) 0.091(14) 0.004(10) 0.049(12) -0.038(13)
C17 0.158(12) 0.147(18) 0.087(14) 0.022(11) 0.042(12) -0.033(13)
C18 0.154(9) 0.114(14) 0.084(12) 0.008(9) 0.045(9) -0.027(10)
C19 0.145(16) 0.105(8) 0.110(10) -0.025(7) 0.050(10) 0.003(10)
C20 0.080(9) 0.111(15) 0.089(6) -0.004(9) 0.031(6) -0.031(10)
C21 0.108(15) 0.081(8) 0.094(6) -0.006(6) 0.056(9) -0.008(9)
O20 0.133(11) 0.092(7) 0.091(9) -0.001(7) 0.052(8) -0.028(6)
N6 0.072(6) 0.126(10) 0.132(11) 0.045(9) 0.032(7) -0.001(7)
C26 0.099(14) 0.101(8) 0.089(6) 0.005(6) 0.038(8) 0.012(9)
F1 0.212(16) 0.33(2) 0.134(14) -0.056(14) 0.048(11) -0.156(14)
C236 0.082(10) 0.084(7) 0.094(12) -0.015(7) 0.044(9) -0.018(7)
O21 0.110(10) 0.148(11) 0.154(9) -0.024(9) 0.058(8) -0.035(9)
C235 0.092(15) 0.115(11) 0.098(14) 0.024(10) 0.034(12) 0.001(11)
C27 0.109(17) 0.124(11) 0.117(16) 0.037(10) 0.052(13) 0.013(11)
C28 0.080(12) 0.117(10) 0.115(14) 0.033(9) 0.038(10) 0.001(8)
C29 0.120(17) 0.135(12) 0.149(17) 0.045(12) 0.074(14) 0.021(13)
C30 0.132(19) 0.128(11) 0.132(18) 0.031(11) 0.073(14) 0.010(12)
C31 0.087(14) 0.116(8) 0.097(12) 0.014(9) 0.032(10) -0.013(9)
F2 0.261(16) 0.213(17) 0.233(14) -0.031(16) 0.061(14) -0.104(13)
C33 0.092(11) 0.105(12) 0.103(7) 0.003(7) 0.038(7) -0.026(10)
C34 0.069(8) 0.099(9) 0.130(13) 0.007(8) 0.034(7) -0.002(7)
C116 0.067(8) 0.094(8) 0.118(12) -0.003(8) 0.031(7) -0.003(7)
C149 0.080(8) 0.095(8) 0.137(12) 0.004(8) 0.038(8) 0.002(7)
C171 0.102(10) 0.084(9) 0.152(15) 0.017(9) 0.019(9) -0.006(7)
C142 0.088(9) 0.095(8) 0.136(14) 0.021(8) 0.031(8) -0.007(7)
C82 0.068(7) 0.095(8) 0.120(11) 0.023(8) 0.030(7) -0.004(6)
C35 0.073(8) 0.088(12) 0.089(6) -0.020(7) 0.040(6) -0.021(9)
C64 0.072(8) 0.102(14) 0.099(7) -0.008(10) 0.040(6) -0.019(9)
C67 0.071(9) 0.118(16) 0.101(7) -0.004(9) 0.041(6) -0.018(10)
C43 0.083(8) 0.080(12) 0.102(6) 0.001(8) 0.036(6) -0.018(9)
C139 0.091(9) 0.135(17) 0.089(7) -0.022(10) 0.034(7) -0.046(11)
C122 0.090(9) 0.17(2) 0.093(6) -0.015(9) 0.034(6) -0.055(12)
C36 0.080(7) 0.124(10) 0.122(13) 0.007(10) 0.040(8) 0.015(8)
C37 0.100(15) 0.109(8) 0.089(7) 0.001(7) 0.038(10) -0.020(9)
C38 0.078(12) 0.087(7) 0.093(14) -0.016(9) 0.036(11) -0.013(7)
C39 0.131(14) 0.144(16) 0.112(8) -0.013(9) 0.054(9) -0.075(13)
C40 0.229(16) 0.110(9) 0.182(14) -0.042(9) 0.087(12) -0.031(10)
C41 0.078(11) 0.086(8) 0.114(14) -0.017(9) 0.041(10) -0.015(7)
O22 0.110(8) 0.132(11) 0.132(10) -0.019(9) 0.062(7) -0.029(8)
C44 0.109(15) 0.124(10) 0.113(16) -0.027(12) 0.054(13) -0.032(10)
C45 0.108(15) 0.125(9) 0.107(16) -0.018(10) 0.050(13) -0.029(10)
C46 0.098(12) 0.119(9) 0.094(13) -0.011(8) 0.046(10) -0.030(8)
C47 0.122(14) 0.119(10) 0.131(17) 0.001(11) 0.076(13) -0.020(10)
C48 0.122(16) 0.121(9) 0.139(18) -0.008(11) 0.081(14) -0.023(10)
C49 0.107(14) 0.127(9) 0.121(16) -0.016(10) 0.056(12) -0.025(9)
C50 0.086(12) 0.080(8) 0.088(6) -0.011(5) 0.045(7) -0.016(8)
C51 0.094(15) 0.097(9) 0.090(7) 0.005(6) 0.031(9) -0.011(10)
N7 0.121(7) 0.129(8) 0.089(12) 0.011(7) 0.050(9) -0.021(6)
C52 0.121(8) 0.132(14) 0.100(14) 0.012(10) 0.053(10) -0.025(8)
C53 0.132(12) 0.134(16) 0.111(16) 0.015(11) 0.062(13) -0.027(11)
C54 0.141(12) 0.121(16) 0.108(16) 0.007(10) 0.057(13) -0.029(11)
C55 0.144(12) 0.133(15) 0.095(14) 0.014(11) 0.057(12) -0.020(11)
C56 0.129(9) 0.117(12) 0.078(13) 0.001(9) 0.044(9) -0.023(7)
C57 0.083(8) 0.096(13) 0.111(9) -0.015(8) 0.042(6) -0.018(8)
C58 0.066(11) 0.079(7) 0.086(6) -0.004(6) 0.037(8) 0.014(8)
N8 0.113(8) 0.138(8) 0.084(11) 0.016(8) 0.028(9) -0.023(7)
C59 0.124(9) 0.134(9) 0.070(13) 0.015(10) 0.035(10) -0.017(7)
C60 0.135(12) 0.142(10) 0.101(16) 0.025(12) 0.043(13) -0.006(9)
C61 0.132(11) 0.148(11) 0.105(16) 0.016(12) 0.040(12) -0.007(9)
C62 0.132(11) 0.153(11) 0.131(16) 0.015(12) 0.048(12) -0.013(9)
C63 0.114(10) 0.145(11) 0.117(18) 0.009(13) 0.037(12) -0.026(9)
O25 0.107(12) 0.156(10) 0.169(10) -0.028(9) 0.079(10) -0.040(10)
C65 0.097(13) 0.108(9) 0.083(6) -0.003(6) 0.039(8) -0.020(9)
C66 0.135(17) 0.110(10) 0.088(6) 0.002(6) 0.048(9) -0.013(11)
C68 0.066(11) 0.084(8) 0.083(13) -0.012(9) 0.020(10) -0.009(8)
C69 0.078(10) 0.107(12) 0.091(6) 0.006(7) 0.032(7) -0.014(9)
N9 0.083(7) 0.119(8) 0.170(11) -0.009(8) 0.049(8) -0.037(9)
C70 0.083(7) 0.107(14) 0.160(11) -0.031(9) 0.049(7) -0.040(10)
C71 0.093(9) 0.136(17) 0.176(13) -0.022(11) 0.058(10) -0.048(12)
C72 0.109(9) 0.128(17) 0.181(13) -0.017(11) 0.065(9) -0.044(12)
C73 0.110(9) 0.132(16) 0.185(12) 0.002(11) 0.057(9) -0.044(12)
C74 0.095(9) 0.120(17) 0.176(12) -0.002(11) 0.048(9) -0.038(12)
N10 0.121(9) 0.153(10) 0.176(11) -0.009(11) 0.068(9) -0.050(11)
C75 0.121(9) 0.177(19) 0.181(13) -0.023(12) 0.073(9) -0.052(13)
C76 0.154(12) 0.24(3) 0.206(15) -0.010(16) 0.091(11) -0.082(18)
C77 0.185(13) 0.23(2) 0.209(15) 0.003(16) 0.101(11) -0.069(17)
C78 0.184(12) 0.23(2) 0.199(13) 0.021(14) 0.073(11) -0.085(17)
C79 0.146(11) 0.18(2) 0.188(13) 0.014(14) 0.057(10) -0.066(16)
C83 0.120(16) 0.082(8) 0.087(7) -0.010(6) 0.049(10) -0.024(9)
C85 0.115(16) 0.102(8) 0.085(7) 0.007(7) 0.038(9) 0.007(10)
F3 0.36(2) 0.200(12) 0.215(16) 0.058(13) 0.221(17) 0.067(13)
C86 0.101(15) 0.074(8) 0.087(7) -0.008(5) 0.038(9) -0.007(9)
C87 0.091(8) 0.131(11) 0.131(14) 0.006(10) 0.033(9) 0.024(9)
C88 0.080(11) 0.089(8) 0.130(14) -0.013(8) 0.044(11) -0.015(8)
C90 0.093(14) 0.095(8) 0.089(7) -0.012(6) 0.039(9) 0.010(9)
F4 0.154(12) 0.22(2) 0.35(2) 0.16(2) 0.001(14) -0.017(12)
C91 0.091(9) 0.119(11) 0.151(17) 0.031(11) 0.024(9) 0.007(8)
C92 0.095(13) 0.085(8) 0.135(17) -0.016(9) 0.066(13) -0.018(8)
C93 0.105(16) 0.096(8) 0.100(9) -0.014(7) 0.036(11) 0.005(9)
F5 0.216(17) 0.35(2) 0.180(13) -0.152(15) 0.083(13) -0.143(17)
F6 0.29(2) 0.144(12) 0.213(14) -0.031(12) 0.121(14) -0.076(14)
F7 0.231(19) 0.35(2) 0.115(10) 0.003(14) 0.018(11) -0.101(16)
C94 0.082(8) 0.124(9) 0.149(17) 0.041(10) 0.032(9) 0.002(8)
C95 0.092(9) 0.17(2) 0.084(7) -0.008(11) 0.030(7) -0.060(12)
N11 0.098(7) 0.118(9) 0.133(8) -0.018(8) 0.032(6) -0.034(7)
C96 0.116(11) 0.146(16) 0.128(13) -0.007(12) 0.029(9) -0.049(12)
C97 0.155(13) 0.185(17) 0.143(13) 0.018(12) 0.029(9) -0.051(13)
C98 0.155(13) 0.19(2) 0.147(14) 0.024(13) 0.023(10) -0.038(14)
C99 0.135(12) 0.151(18) 0.148(12) 0.002(12) 0.027(9) -0.022(13)
C100 0.095(8) 0.122(14) 0.139(11) -0.016(9) 0.029(7) -0.024(9)
F8 0.28(2) 0.136(12) 0.164(12) 0.002(11) 0.060(12) -0.053(14)
C101 0.078(9) 0.136(17) 0.089(6) -0.008(9) 0.033(6) -0.035(11)
F9 0.36(2) 0.103(10) 0.37(2) -0.047(14) 0.23(2) -0.020(14)
C102 0.124(17) 0.104(9) 0.092(9) 0.004(7) 0.037(11) 0.007(10)
C103 0.083(9) 0.17(2) 0.112(10) 0.027(12) 0.029(7) -0.022(12)
C104 0.086(8) 0.112(15) 0.119(9) 0.026(11) 0.037(6) -0.008(9)
C105 0.082(8) 0.139(18) 0.115(9) 0.030(12) 0.039(7) -0.004(11)
C106 0.083(9) 0.16(2) 0.120(10) 0.039(12) 0.033(7) -0.012(12)
C107 0.072(6) 0.130(15) 0.120(9) 0.036(11) 0.032(6) -0.004(9)
C108 0.081(8) 0.17(2) 0.119(9) 0.040(12) 0.031(6) -0.015(12)
C109 0.093(13) 0.101(9) 0.091(7) 0.004(6) 0.030(8) 0.018(9)
F10 0.34(2) 0.127(10) 0.246(19) -0.032(13) 0.128(18) 0.007(15)
F11 0.225(18) 0.38(3) 0.154(11) -0.070(15) 0.077(13) -0.150(19)
C110 0.194(15) 0.268(19) 0.103(8) -0.041(10) 0.053(9) -0.104(12)
C111 0.115(8) 0.149(14) 0.105(14) 0.022(10) 0.057(10) -0.019(8)
N12 0.116(7) 0.140(13) 0.108(11) 0.021(8) 0.060(7) -0.014(6)
C112 0.134(10) 0.147(15) 0.103(14) 0.022(11) 0.072(11) 0.002(10)
C113 0.140(9) 0.180(17) 0.175(16) 0.061(13) 0.092(10) 0.020(10)
C114 0.133(9) 0.202(19) 0.19(2) 0.074(14) 0.087(12) 0.012(11)
C115 0.120(8) 0.187(19) 0.17(2) 0.059(15) 0.075(13) -0.006(11)
F12 0.282(18) 0.246(19) 0.129(10) -0.002(11) 0.121(12) -0.023(13)
C117 0.151(10) 0.150(14) 0.113(7) -0.006(9) 0.062(7) -0.054(11)
C118 0.089(10) 0.115(11) 0.144(15) 0.015(11) 0.040(10) 0.006(9)
C119 0.083(8) 0.111(11) 0.141(13) 0.012(9) 0.044(8) 0.013(8)
C120 0.179(17) 0.127(10) 0.110(11) 0.012(9) 0.082(12) -0.011(10)
F13 0.25(2) 0.215(18) 0.274(17) 0.093(15) 0.046(14) -0.077(18)
C121 0.085(10) 0.155(19) 0.086(6) -0.005(10) 0.032(6) -0.040(12)
N13 0.137(8) 0.117(8) 0.109(13) 0.016(8) 0.039(10) -0.025(8)
C123 0.150(9) 0.116(14) 0.097(14) 0.015(10) 0.039(10) -0.023(10)
C124 0.168(12) 0.130(17) 0.128(18) 0.030(12) 0.028(13) -0.014(12)
C125 0.169(11) 0.165(18) 0.131(18) 0.033(13) 0.029(14) 0.001(12)
C126 0.157(10) 0.163(17) 0.144(17) 0.027(12) 0.033(12) -0.002(11)
C127 0.141(10) 0.146(18) 0.140(19) 0.025(13) 0.047(12) -0.014(11)
N14 0.108(11) 0.125(9) 0.088(6) -0.011(7) 0.046(7) -0.036(9)
C128 0.109(13) 0.087(8) 0.147(17) -0.024(11) 0.082(13) -0.025(9)
C129 0.072(6) 0.125(9) 0.117(13) 0.039(9) 0.037(8) 0.003(7)
F14 0.25(2) 0.151(13) 0.40(3) 0.077(18) 0.08(2) 0.011(16)
F15 0.33(2) 0.293(19) 0.193(19) -0.108(14) 0.117(18) -0.163(16)
C130 0.084(9) 0.136(15) 0.084(6) -0.009(8) 0.035(6) -0.034(11)
C131 0.122(13) 0.140(12) 0.19(2) 0.029(13) 0.038(14) 0.017(11)
C132 0.073(8) 0.123(10) 0.145(16) 0.008(10) 0.031(9) 0.011(8)
F16 0.27(2) 0.31(2) 0.185(15) -0.116(13) 0.096(15) -0.113(17)
F17 0.180(13) 0.43(3) 0.172(15) -0.083(19) 0.045(10) -0.133(17)
C133 0.119(11) 0.143(12) 0.188(16) 0.041(11) 0.017(11) 0.011(9)
C134 0.118(14) 0.121(11) 0.192(19) -0.040(12) 0.093(15) -0.037(10)
C135 0.107(9) 0.153(17) 0.147(10) -0.058(11) 0.051(7) -0.050(10)
C136 0.146(17) 0.109(8) 0.100(9) -0.004(7) 0.034(10) 0.010(10)
C137 0.087(9) 0.158(19) 0.088(7) -0.010(11) 0.034(7) -0.045(12)
C138 0.092(8) 0.118(16) 0.124(10) -0.008(9) 0.050(7) -0.016(9)
C140 0.138(18) 0.118(8) 0.101(10) 0.014(7) 0.052(11) -0.010(10)
F18 0.198(15) 0.195(18) 0.37(2) 0.14(2) 0.049(16) 0.009(13)
C141 0.069(7) 0.124(11) 0.156(17) 0.023(11) 0.038(9) 0.007(7)
C143 0.136(11) 0.179(17) 0.142(14) 0.028(11) 0.033(10) -0.009(10)
C144 0.117(15) 0.129(9) 0.151(14) -0.020(9) 0.072(12) -0.029(10)
F20 0.278(19) 0.230(14) 0.200(16) -0.019(14) 0.178(15) -0.045(15)
C147 0.161(13) 0.263(17) 0.164(11) -0.099(11) 0.055(8) -0.102(13)
F21 0.32(3) 0.270(17) 0.24(2) -0.160(14) 0.12(2) -0.178(16)
C148 0.128(14) 0.140(16) 0.091(7) 0.000(9) 0.043(8) -0.061(13)
C150 0.149(11) 0.170(16) 0.094(7) -0.009(9) 0.052(7) -0.068(12)
F22 0.26(2) 0.170(15) 0.44(3) 0.02(2) 0.11(2) 0.018(18)
N15 0.105(8) 0.168(14) 0.164(10) -0.029(7) 0.057(7) -0.024(8)
C151 0.128(10) 0.164(16) 0.156(12) -0.043(11) 0.043(9) -0.023(11)
C152 0.132(12) 0.20(2) 0.179(17) -0.034(16) 0.034(10) -0.033(14)
C153 0.140(13) 0.19(2) 0.200(17) -0.043(16) 0.045(11) -0.043(15)
C154 0.121(11) 0.17(2) 0.204(17) -0.039(15) 0.060(10) -0.042(13)
C155 0.118(10) 0.173(16) 0.175(12) -0.039(11) 0.068(9) -0.038(11)
C156 0.121(10) 0.195(19) 0.151(9) -0.035(10) 0.060(8) -0.057(12)
F23 0.44(2) 0.175(15) 0.25(2) -0.003(16) 0.240(18) -0.019(18)
F24 0.182(14) 0.45(3) 0.173(15) -0.103(19) 0.014(10) -0.057(19)
C157 0.114(10) 0.16(2) 0.130(11) -0.022(11) 0.054(8) -0.038(12)
C158 0.097(9) 0.119(17) 0.120(10) -0.030(10) 0.043(7) -0.027(10)
C159 0.124(17) 0.130(11) 0.095(13) 0.016(10) 0.052(12) -0.006(11)
C160 0.195(14) 0.30(2) 0.163(11) -0.071(12) 0.073(10) -0.137(15)
C161 0.107(14) 0.097(8) 0.089(12) 0.001(8) 0.040(10) -0.026(8)
F25 0.27(2) 0.22(2) 0.32(2) 0.113(16) 0.067(16) -0.01(2)
C162 0.237(18) 0.165(12) 0.134(10) 0.009(11) 0.121(11) 0.000(11)
C163 0.165(19) 0.165(16) 0.165(14) 0.024(12) 0.075(13) 0.005(14)
F26 0.244(15) 0.169(15) 0.197(13) 0.008(14) 0.023(12) -0.062(12)
C164 0.19(2) 0.19(2) 0.22(2) 0.065(19) 0.068(14) 0.05(2)
C165 0.219(15) 0.110(9) 0.146(12) -0.008(8) 0.045(11) -0.013(10)
C166 0.20(3) 0.188(18) 0.20(3) 0.052(17) 0.04(2) 0.05(2)
C167 0.167(13) 0.166(13) 0.156(16) 0.019(11) 0.073(14) 0.015(10)
O24 0.133(12) 0.112(11) 0.161(16) 0.034(12) 0.049(12) 0.059(10)
C168 0.133(12) 0.17(2) 0.210(14) 0.007(13) 0.085(11) -0.044(13)
C169 0.169(13) 0.168(12) 0.235(14) -0.040(9) 0.136(11) -0.044(10)
C170 0.24(3) 0.117(10) 0.119(11) 0.000(9) 0.095(14) -0.032(15)
C172 0.153(14) 0.161(12) 0.24(2) 0.061(13) 0.030(14) 0.027(10)
F27 0.163(13) 0.20(2) 0.247(17) -0.043(15) 0.139(13) -0.044(13)
C173 0.158(11) 0.199(15) 0.161(15) 0.030(14) 0.034(12) 0.009(13)
C174 0.138(11) 0.164(13) 0.177(15) 0.015(11) 0.063(12) -0.006(10)
C175 0.149(14) 0.144(9) 0.227(15) -0.049(9) 0.119(13) -0.060(9)
C176 0.157(18) 0.199(16) 0.22(2) 0.055(15) 0.097(15) 0.035(12)
F28 0.55(3) 0.169(11) 0.186(18) -0.030(11) 0.22(2) -0.081(18)
C177 0.156(17) 0.158(13) 0.20(2) 0.022(11) 0.091(16) -0.031(11)
C178 0.151(14) 0.172(16) 0.212(15) 0.015(12) 0.091(12) -0.032(11)
C179 0.152(11) 0.182(17) 0.174(14) 0.007(12) 0.052(13) 0.017(11)
C180 0.165(13) 0.160(11) 0.15(2) 0.032(13) 0.066(14) 0.015(10)
C181 0.176(14) 0.204(17) 0.158(13) 0.033(13) 0.050(13) -0.052(13)
C182 0.207(18) 0.180(13) 0.205(14) -0.058(11) 0.138(14) -0.086(13)
C183 0.163(19) 0.158(14) 0.177(16) -0.040(12) 0.108(15) -0.056(14)
C184 0.121(11) 0.19(2) 0.192(18) 0.027(14) 0.054(13) -0.018(13)
C185 0.135(13) 0.184(19) 0.162(15) 0.012(14) 0.022(11) -0.006(14)
C186 0.186(14) 0.20(2) 0.20(2) 0.075(16) 0.036(16) 0.022(13)
C187 0.147(13) 0.182(18) 0.191(17) 0.026(12) 0.056(12) -0.005(10)
C188 0.133(9) 0.222(19) 0.27(2) 0.095(18) 0.091(15) 0.024(13)
C189 0.19(3) 0.168(14) 0.22(3) 0.012(17) 0.10(2) -0.014(16)
F29 0.44(2) 0.246(19) 0.136(12) -0.009(15) 0.110(17) -0.03(2)
C190 0.27(3) 0.29(2) 0.210(16) 0.04(2) 0.101(17) -0.08(2)
C191 0.186(13) 0.209(16) 0.197(15) 0.053(15) 0.037(15) 0.025(15)
C192 0.19(2) 0.202(15) 0.163(17) 0.036(14) 0.053(16) -0.049(15)
C193 0.152(15) 0.177(17) 0.214(16) 0.062(12) 0.072(10) 0.031(13)
C194 0.173(17) 0.208(16) 0.184(14) 0.030(14) 0.026(14) 0.030(14)
C195 0.132(12) 0.156(14) 0.195(13) 0.020(11) 0.068(10) -0.027(11)
C196 0.20(3) 0.19(2) 0.23(2) 0.06(2) 0.05(2) 0.006(17)
C197 0.224(16) 0.28(2) 0.206(14) 0.045(16) 0.078(12) -0.074(18)
C198 0.153(12) 0.170(17) 0.198(17) 0.062(11) 0.088(10) 0.023(10)
C199 0.196(15) 0.156(13) 0.32(2) 0.073(15) 0.051(15) 0.022(11)
C200 0.148(13) 0.200(18) 0.246(19) 0.073(13) 0.093(13) 0.029(11)
C201 0.41(2) 0.162(11) 0.143(11) -0.008(10) 0.155(16) -0.050(16)
C202 0.32(2) 0.135(8) 0.135(10) 0.006(8) 0.127(14) -0.035(13)
C203 0.28(2) 0.193(17) 0.250(18) -0.066(12) 0.197(17) -0.097(16)
F30 0.51(3) 0.33(2) 0.37(2) -0.20(2) 0.34(2) -0.24(3)
F31 0.29(2) 0.55(4) 0.31(2) -0.03(2) 0.227(19) 0.01(2)
F32 0.52(3) 0.241(18) 0.39(3) 0.021(18) 0.36(3) -0.03(2)
N16 0.128(9) 0.151(11) 0.151(9) -0.009(9) 0.038(8) -0.014(8)
C204 0.164(13) 0.187(19) 0.140(16) -0.008(14) 0.035(11) -0.049(14)
C205 0.227(17) 0.24(2) 0.163(16) 0.027(15) 0.005(12) -0.088(17)
C206 0.229(17) 0.27(3) 0.170(18) 0.035(17) -0.009(13) -0.082(18)
C207 0.195(15) 0.24(3) 0.175(16) 0.016(16) -0.016(13) -0.071(18)
C208 0.133(11) 0.182(18) 0.154(14) -0.018(12) 0.033(9) -0.022(12)
C209 0.19(3) 0.27(3) 0.158(15) -0.022(17) 0.021(18) 0.05(3)
C210 0.150(11) 0.21(3) 0.26(3) 0.03(2) 0.056(15) 0.018(14)
C211 0.169(15) 0.214(18) 0.165(14) 0.040(16) 0.030(13) 0.020(17)
C212 0.149(16) 0.170(15) 0.160(17) 0.024(10) 0.039(13) -0.007(9)
C213 0.17(3) 0.21(3) 0.21(2) -0.024(19) 0.011(19) 0.017(19)
C214 0.31(2) 0.33(3) 0.19(2) 0.069(16) 0.025(16) -0.05(2)
C215 0.32(3) 0.33(3) 0.177(18) 0.068(19) 0.037(19) -0.04(2)
C216 0.30(3) 0.30(2) 0.20(2) 0.075(15) 0.040(17) -0.069(18)
C217 0.268(19) 0.29(3) 0.189(19) 0.065(16) 0.030(16) -0.084(18)
C218 0.27(2) 0.34(3) 0.20(2) 0.077(19) -0.009(15) -0.07(2)
C219 0.27(2) 0.28(2) 0.22(2) 0.052(15) 0.099(17) -0.072(18)
C220 0.27(2) 0.28(2) 0.244(17) 0.053(19) 0.120(15) -0.081(17)
C221 0.30(4) 0.28(3) 0.26(3) 0.03(3) 0.12(3) -0.09(3)
C222 0.33(3) 0.29(4) 0.26(2) 0.07(2) 0.07(2) -0.04(3)
C223 0.33(4) 0.24(3) 0.23(3) 0.07(2) 0.07(3) -0.08(3)
C224 0.35(4) 0.29(3) 0.30(5) 0.09(3) 0.11(3) -0.05(3)
C225 0.151(16) 0.166(14) 0.193(12) 0.018(13) 0.074(11) -0.023(12)
C226 0.20(3) 0.21(3) 0.191(12) 0.017(17) 0.070(13) 0.00(2)
C227 0.20(2) 0.27(3) 0.24(3) 0.02(3) 0.06(2) 0.05(2)
C228 0.23(3) 0.22(3) 0.23(2) -0.01(2) 0.02(2) 0.02(2)
C229 0.150(13) 0.162(13) 0.265(18) 0.085(13) 0.002(14) -0.004(10)
F33 0.20(2) 0.170(14) 0.220(19) -0.036(13) 0.128(16) -0.031(14)
C230 0.22(2) 0.24(2) 0.14(2) 0.01(2) 0.06(2) -0.06(2)
C231 0.206(16) 0.222(19) 0.159(14) 0.036(13) 0.049(14) -0.046(14)
C232 0.203(16) 0.24(2) 0.157(14) 0.046(14) 0.017(12) -0.057(18)
C233 0.214(17) 0.220(18) 0.162(15) 0.032(14) 0.062(15) -0.042(15)
C234 0.29(4) 0.220(18) 0.20(3) 0.026(19) 0.13(3) -0.045(19)
C0AA 0.236(17) 0.30(3) 0.237(17) 0.028(18) 0.125(14) -0.087(19)
F237 0.258(15) 0.287(18) 0.135(14) -0.052(12) 0.070(12) -0.157(13)
F235 0.267(19) 0.248(18) 0.195(15) -0.094(12) 0.110(15) -0.086(13)
C 0.193(11) 0.180(12) 0.125(8) -0.025(7) 0.058(7) -0.070(8)
F238 0.210(17) 0.30(2) 0.132(9) 0.016(12) 0.027(10) -0.084(12)
C23 0.194(17) 0.202(17) 0.216(16) 0.007(10) 0.093(12) -0.004(12)
C25 0.30(4) 0.194(19) 0.18(3) -0.016(16) 0.09(2) 0.02(2)
O23 0.26(3) 0.163(19) 0.23(2) 0.000 0.10(2) 0.000
F19 0.19(2) 0.172(16) 0.24(2) -0.034(16) 0.146(18) -0.035(18)
F19A 0.22(2) 0.26(3) 0.233(14) -0.045(15) 0.139(13) -0.055(18)
F27A 0.18(3) 0.194(16) 0.29(3) -0.010(15) 0.16(2) -0.036(14)
F33A 0.22(3) 0.192(18) 0.29(2) -0.012(19) 0.18(2) -0.009(18)

loop_
_atom_type_symbol
_atom_type_description
_atom_type_scat_dispersion_real
_atom_type_scat_dispersion_imag
_atom_type_scat_source
C C 0.0033 0.0016 'International Tables Vol C Tables 4.2.6.8 and 6.1.1.4'
H H 0.0000 0.0000 'International Tables Vol C Tables 4.2.6.8 and 6.1.1.4'
Eu Eu -0.1578 3.6682 'International Tables Vol C Tables 4.2.6.8 and 6.1.1.4'
F F 0.0171 0.0103 'International Tables Vol C Tables 4.2.6.8 and 6.1.1.4'
N N 0.0061 0.0033 'International Tables Vol C Tables 4.2.6.8 and 6.1.1.4'
O O 0.0106 0.0060 'International Tables Vol C Tables 4.2.6.8 and 6.1.1.4'

loop_
_geom_angle_atom_site_label_1
_geom_angle_atom_site_label_2
_geom_angle_atom_site_label_3
_geom_angle
_geom_angle_site_symmetry_1
_geom_angle_site_symmetry_3
_geom_angle_publ_flag
O3 Eu1 O12 143.8(5) 2_757 . ?
O3 Eu1 O14 129.8(6) 2_757 . ?
O3 Eu1 N3 88.1(6) 2_757 . ?
O3 Eu1 N5 74.1(5) 2_757 . ?
O3 Eu1 N13 67.5(6) 2_757 . ?
O5 Eu1 O3 69.0(5) 2_757 2_757 ?
O5 Eu1 O8 70.7(5) 2_757 . ?
O5 Eu1 O12 123.4(6) 2_757 . ?
O5 Eu1 O14 132.9(5) 2_757 . ?
O5 Eu1 N3 70.7(5) 2_757 . ?
O5 Eu1 N5 120.3(5) 2_757 . ?
O5 Eu1 O20 69.9(5) 2_757 . ?
O5 Eu1 N13 132.3(6) 2_757 . ?
O8 Eu1 O3 81.8(5) . 2_757 ?
O8 Eu1 O12 133.6(5) . . ?
O8 Eu1 O14 70.9(5) . . ?
O8 Eu1 N3 141.2(5) . . ?
O8 Eu1 N5 145.7(6) . . ?
O8 Eu1 N13 84.6(6) . . ?
O12 Eu1 O14 70.0(6) . . ?
O12 Eu1 N3 68.5(6) . . ?
O12 Eu1 N5 70.7(5) . . ?
O12 Eu1 N13 103.3(6) . . ?
O14 Eu1 N3 138.3(5) . . ?
O14 Eu1 N5 106.9(5) . . ?
O14 Eu1 N13 68.7(6) . . ?
N5 Eu1 N3 62.7(5) . . ?
N5 Eu1 N13 63.9(6) . . ?
O20 Eu1 O3 137.6(5) . 2_757 ?
O20 Eu1 O8 75.4(6) . . ?
O20 Eu1 O12 71.1(5) . . ?
O20 Eu1 O14 74.8(6) . . ?
O20 Eu1 N3 87.9(6) . . ?
O20 Eu1 N5 138.2(6) . . ?
O20 Eu1 N13 142.5(6) . . ?
N13 Eu1 N3 125.5(6) . . ?
O1 Eu2 O26 70.9(5) . . ?
O1 Eu2 O17 70.7(6) . . ?
O1 Eu2 O18 137.1(5) . . ?
O1 Eu2 O19 76.8(6) . 2_757 ?
O1 Eu2 N4 136.4(6) . . ?
O1 Eu2 N9 145.9(6) . . ?
O1 Eu2 N11 82.5(6) . . ?
O26 Eu2 O17 125.1(6) . . ?
O26 Eu2 O18 67.1(5) . . ?
O26 Eu2 O19 134.5(6) . 2_757 ?
O26 Eu2 N4 116.2(5) . . ?
O26 Eu2 N9 132.0(5) . . ?
O26 Eu2 N11 70.5(6) . . ?
O10 Eu2 O1 76.5(6) 2_757 . ?
O10 Eu2 O26 71.4(6) 2_757 . ?
O10 Eu2 O17 132.7(6) 2_757 . ?
O10 Eu2 O18 82.5(6) 2_757 . ?
O10 Eu2 O19 70.5(6) 2_757 2_757 ?
O10 Eu2 N4 147.0(5) 2_757 . ?
O10 Eu2 N9 87.3(6) 2_757 . ?
O10 Eu2 N11 140.7(6) 2_757 . ?
O17 Eu2 O18 143.9(6) . . ?
O17 Eu2 O19 69.5(7) . 2_757 ?
O17 Eu2 N4 71.6(5) . . ?
O17 Eu2 N9 101.2(6) . . ?
O17 Eu2 N11 66.9(6) . . ?
O18 Eu2 O19 129.9(6) . 2_757 ?
O18 Eu2 N4 72.8(5) . . ?
O18 Eu2 N9 67.8(5) . . ?
O18 Eu2 N11 91.3(6) . . ?
O19 Eu2 N4 109.4(6) 2_757 . ?
O19 Eu2 N9 69.5(6) 2_757 . ?
O19 Eu2 N11 135.8(6) 2_757 . ?
N9 Eu2 N4 63.5(6) . . ?
N9 Eu2 N11 126.0(6) . . ?
N11 Eu2 N4 62.8(6) . . ?
O4 Eu3 O6 78.4(6) . 2_656 ?
O4 Eu3 O11 128.6(6) . . ?
O4 Eu3 O15 68.7(5) . . ?
O4 Eu3 O16 74.4(6) . . ?
O4 Eu3 N7 144.0(6) . . ?
O4 Eu3 N8 87.6(5) . . ?
O4 Eu3 N12 142.8(5) . . ?
O6 Eu3 O11 150.2(5) 2_656 . ?
O6 Eu3 N7 71.0(5) 2_656 . ?
O6 Eu3 N8 65.8(5) 2_656 . ?
O6 Eu3 N12 97.1(6) 2_656 . ?
O7 Eu3 O4 74.3(5) 2_656 . ?
O7 Eu3 O6 67.4(6) 2_656 2_656 ?
O7 Eu3 O11 126.5(6) 2_656 . ?
O7 Eu3 O15 136.5(5) 2_656 . ?
O7 Eu3 O16 71.6(6) 2_656 . ?
O7 Eu3 N7 109.3(5) 2_656 . ?
O7 Eu3 N8 132.3(5) 2_656 . ?
O7 Eu3 N12 70.0(5) 2_656 . ?
O11 Eu3 N7 79.3(5) . . ?
O11 Eu3 N8 99.4(5) . . ?
O11 Eu3 N12 69.2(6) . . ?
O15 Eu3 O6 124.0(6) . 2_656 ?
O15 Eu3 O11 67.0(6) . . ?
O15 Eu3 N7 114.0(5) . . ?
O15 Eu3 N8 68.8(6) . . ?
O15 Eu3 N12 135.9(6) . . ?
O16 Eu3 O6 135.4(5) . 2_656 ?
O16 Eu3 O11 71.5(5) . . ?
O16 Eu3 O15 77.0(6) . . ?
O16 Eu3 N7 141.5(5) . . ?
O16 Eu3 N8 145.2(6) . . ?
O16 Eu3 N12 84.5(6) . . ?
N7 Eu3 N8 62.9(5) . . ?
N12 Eu3 N7 61.7(5) . . ?
N12 Eu3 N8 124.6(5) . . ?
O9 Eu4 O13 73.1(7) 2_656 . ?
O9 Eu4 O21 134.1(6) 2_656 . ?
O9 Eu4 O25 80.3(7) 2_656 . ?
O9 Eu4 N10 84.3(7) 2_656 . ?
O9 Eu4 N15 145.0(7) 2_656 . ?
O9 Eu4 O24 70.7(7) 2_656 2_656 ?
O9 Eu4 N16 142.1(7) 2_656 . ?
O13 Eu4 O21 120.9(7) . . ?
O13 Eu4 O25 68.7(6) . . ?
O13 Eu4 N10 132.5(6) . . ?
O13 Eu4 N15 116.3(7) . . ?
O13 Eu4 N16 69.4(7) . . ?
O21 Eu4 O25 145.0(7) . . ?
O21 Eu4 N10 104.9(7) . . ?
O21 Eu4 N15 72.6(6) . . ?
O21 Eu4 N16 65.9(7) . . ?
O22 Eu4 O9 76.9(6) . 2_656 ?
O22 Eu4 O13 70.9(6) . . ?
O22 Eu4 O21 69.4(6) . . ?
O22 Eu4 O25 137.8(6) . . ?
O22 Eu4 N10 143.5(7) . . ?
O22 Eu4 N15 137.9(7) . . ?
O22 Eu4 O24 77.2(7) . 2_656 ?
O22 Eu4 N16 86.0(7) . . ?
O25 Eu4 N10 66.7(6) . . ?
O25 Eu4 N15 73.4(6) . . ?
O25 Eu4 N16 90.9(7) . . ?
N10 Eu4 N15 64.4(8) . . ?
O24 Eu4 O13 136.0(6) 2_656 . ?
O24 Eu4 O21 72.2(7) 2_656 . ?
O24 Eu4 O25 126.9(7) 2_656 . ?
O24 Eu4 N10 67.0(7) 2_656 . ?
O24 Eu4 N15 107.7(7) 2_656 . ?
O24 Eu4 N16 138.0(7) 2_656 . ?
N16 Eu4 N10 125.8(8) . . ?
N16 Eu4 N15 62.0(8) . . ?
C57 O1 Eu2 139.0(16) . . ?
C88 O26 Eu2 141.6(15) . . ?
C19 O3 Eu1 136.7(12) . 2_757 ?
C69 O4 Eu3 135.5(16) . . ?
C90 O5 Eu1 141.0(14) . 2_757 ?
C136 O6 Eu3 134.6(16) . 2_656 ?
C109 O7 Eu3 136.8(17) . 2_656 ?
C236 N1 C50 119.1(17) . . ?
C35 N1 C236 119.5(17) . . ?
C35 N1 C50 121.4(16) . . ?
C33 O8 Eu1 131.7(16) . . ?
C87 O9 Eu4 131.5(18) . 2_656 ?
C119 O10 Eu2 132.8(17) . 2_757 ?
C202 O11 Eu3 133.8(10) . . ?
C120 O12 Eu1 131.0(16) . . ?
C144 O13 Eu4 140.1(19) . . ?
C117 O14 Eu1 132.3(14) . . ?
C150 O15 Eu3 132.8(16) . . ?
C140 O16 Eu3 136.8(11) . . ?
C6 N2 C24 122.2(17) . . ?
C6 N2 C82 119.6(16) . . ?
C24 N2 C82 118.0(15) . . ?
C1 N3 Eu1 118.3(8) . . ?
C1 N3 C5 120.0 . . ?
C5 N3 Eu1 119.5(8) . . ?
N3 C1 H1 120.0 . . ?
C238 C1 N3 120.0 . . ?
C238 C1 H1 120.0 . . ?
C1 C238 C3 120.0 . . ?
C1 C238 C143 119.5(18) . . ?
C3 C238 C143 120.2(18) . . ?
C238 C3 C184 112.9(18) . . ?
C4 C3 C238 120.0 . . ?
C4 C3 C184 127.1(19) . . ?
C3 C4 H4 120.0 . . ?
C5 C4 C3 120.0 . . ?
C5 C4 H4 120.0 . . ?
N3 C5 C14 117.9(13) . . ?
C4 C5 N3 120.0 . . ?
C4 C5 C14 121.9(13) . . ?
C135 O17 Eu2 135.5(19) . . ?
C175 O18 Eu2 141.7(13) . . ?
C42 C6 N2 118.7(13) . . ?
C42 C6 C80 120.0 . . ?
C80 C6 N2 121.0(13) . . ?
C6 C42 H42 120.0 . . ?
C84 C42 C6 120.0 . . ?
C84 C42 H42 120.0 . . ?
C42 C84 H84 120.0 . . ?
C42 C84 C81 120.0 . . ?
C81 C84 H84 120.0 . . ?
C84 C81 C161 122.1(15) . . ?
C89 C81 C84 120.0 . . ?
C89 C81 C161 117.8(14) . . ?
C81 C89 H89 120.0 . . ?
C80 C89 C81 120.0 . . ?
C80 C89 H89 120.0 . . ?
C6 C80 H80 120.0 . . ?
C89 C80 C6 120.0 . . ?
C89 C80 H80 120.0 . . ?
C22 C7 H7 120.0 . . ?
C22 C7 C32 120.0 . . ?
C32 C7 H7 120.0 . . ?
C7 C22 H22 120.0 . . ?
C24 C22 C7 120.0 . . ?
C24 C22 H22 120.0 . . ?
C22 C24 N2 121.5(13) . . ?
C146 C24 N2 118.5(13) . . ?
C146 C24 C22 120.0 . . ?
C24 C146 H146 120.0 . . ?
C145 C146 C24 120.0 . . ?
C145 C146 H146 120.0 . . ?
C146 C145 H145 120.0 . . ?
C146 C145 C32 120.0 . . ?
C32 C145 H145 120.0 . . ?
C7 C32 C57 116.9(14) . . ?
C145 C32 C7 120.0 . . ?
C145 C32 C57 123.0(14) . . ?
C133 O19 Eu2 132.1(15) . 2_757 ?
C9 C8 N4 120.0 . . ?
C9 C8 C100 121.9(16) . . ?
N4 C8 C100 118.1(16) . . ?
C8 C9 H9 120.0 . . ?
C10 C9 C8 120.0 . . ?
C10 C9 H9 120.0 . . ?
C9 C10 H10 120.0 . . ?
C9 C10 C11 120.0 . . ?
C11 C10 H10 120.0 . . ?
C10 C11 H11 120.0 . . ?
C10 C11 C12 120.0 . . ?
C12 C11 H11 120.0 . . ?
C11 C12 C70 123.4(14) . . ?
N4 C12 C11 120.0 . . ?
N4 C12 C70 116.5(14) . . ?
C8 N4 Eu2 119.9(9) . . ?
C12 N4 Eu2 119.8(9) . . ?
C12 N4 C8 120.0 . . ?
C21 C13 H13 117.9 . . ?
C21 C13 C58 124(2) . . ?
C58 C13 H13 117.8 . . ?
C14 N5 Eu1 120.1(9) . . ?
C14 N5 C18 120.0 . . ?
C18 N5 Eu1 119.3(8) . . ?
N5 C14 C5 117.1(13) . . ?
N5 C14 C15 120.0 . . ?
C15 C14 C5 122.7(13) . . ?
C14 C15 H15 120.0 . . ?
C16 C15 C14 120.0 . . ?
C16 C15 H15 120.0 . . ?
C15 C16 H16 120.0 . . ?
C15 C16 C17 120.0 . . ?
C17 C16 H16 120.0 . . ?
C16 C17 H17 120.0 . . ?
C18 C17 C16 120.0 . . ?
C18 C17 H17 120.0 . . ?
N5 C18 C123 118.8(13) . . ?
C17 C18 N5 120.0 . . ?
C17 C18 C123 121.1(13) . . ?
O3 C19 C40 118.7(16) . . ?
O3 C19 C93 118.5(17) . . ?
C40 C19 C93 122.5(18) . . ?
C95 C20 C69 125(2) . . ?
C95 C20 C101 115(2) . . ?
C101 C20 C69 120(2) . . ?
C13 C21 H21 120.7 . . ?
C13 C21 C50 119(2) . . ?
C50 C21 H21 120.7 . . ?
C161 O20 Eu1 138.2(12) . . ?
C28 N6 C107 121.1(18) . . ?
C129 N6 C28 120.6(18) . . ?
C129 N6 C107 117.3(18) . . ?
C51 C26 C109 123(2) . . ?
C85 C26 C51 118(2) . . ?
C85 C26 C109 118(2) . . ?
C38 C236 N1 119.4(19) . . ?
C128 C236 N1 120(2) . . ?
C128 C236 C38 120(2) . . ?
C156 O21 Eu4 131(2) . . ?
C27 C235 H235 120.0 . . ?
C27 C235 C31 120.0 . . ?
C31 C235 H235 120.0 . . ?
C235 C27 H27 120.0 . . ?
C28 C27 C235 120.0 . . ?
C28 C27 H27 120.0 . . ?
C27 C28 N6 117.9(14) . . ?
C29 C28 N6 122.0(14) . . ?
C29 C28 C27 120.0 . . ?
C28 C29 H29 120.0 . . ?
C28 C29 C30 120.0 . . ?
C30 C29 H29 120.0 . . ?
C29 C30 H30 120.0 . . ?
C31 C30 C29 120.0 . . ?
C31 C30 H30 120.0 . . ?
C235 C31 C140 119.9(15) . . ?
C30 C31 C235 120.0 . . ?
C30 C31 C140 120.0(15) . . ?
O8 C33 C43 115(2) . . ?
O8 C33 C39 125(2) . . ?
C39 C33 C43 120(2) . . ?
C116 C34 H34 120.0 . . ?
C116 C34 C82 120.0 . . ?
C82 C34 H34 120.0 . . ?
C34 C116 H116 120.0 . . ?
C149 C116 C34 120.0 . . ?
C149 C116 H116 120.0 . . ?
C116 C149 C119 117.5(16) . . ?
C171 C149 C116 120.0 . . ?
C171 C149 C119 122.5(16) . . ?
C149 C171 H171 120.0 . . ?
C149 C171 C142 120.0 . . ?
C142 C171 H171 120.0 . . ?
C171 C142 H142 120.0 . . ?
C82 C142 C171 120.0 . . ?
C82 C142 H142 120.0 . . ?
C34 C82 N2 121.3(14) . . ?
C142 C82 N2 118.7(14) . . ?
C142 C82 C34 120.0 . . ?
C64 C35 N1 120.8(12) . . ?
C64 C35 C122 120.0 . . ?
C122 C35 N1 119.2(12) . . ?
C35 C64 H64 120.0 . . ?
C67 C64 C35 120.0 . . ?
C67 C64 H64 120.0 . . ?
C64 C67 H67 120.0 . . ?
C64 C67 C43 120.0 . . ?
C43 C67 H67 120.0 . . ?
C67 C43 C33 115.8(14) . . ?
C67 C43 C139 120.0 . . ?
C139 C43 C33 124.2(14) . . ?
C43 C139 H139 120.0 . . ?
C122 C139 C43 120.0 . . ?
C122 C139 H139 120.0 . . ?
C35 C122 H122 120.0 . . ?
C139 C122 C35 120.0 . . ?
C139 C122 H122 120.0 . . ?
C91 C36 C87 127(3) . . ?
C132 C36 C87 119(3) . . ?
C132 C36 C91 115(3) . . ?
C51 C37 H37 119.5 . . ?
C65 C37 H37 119.4 . . ?
C65 C37 C51 121(3) . . ?
C236 C38 H38 120.6 . . ?
C236 C38 C68 119(2) . . ?
C68 C38 H38 120.7 . . ?
C33 C39 H39 118.1 . . ?
C33 C39 C117 124(2) . . ?
C117 C39 H39 118.1 . . ?
F2 C40 C19 110.4(14) . . ?
F6 C40 C19 111.7(14) . . ?
F6 C40 F2 102(2) . . ?
F6 C40 F9 116(3) . . ?
F9 C40 C19 110.9(13) . . ?
F9 C40 F2 104(3) . . ?
C68 C41 C88 118(2) . . ?
C92 C41 C68 119(2) . . ?
C92 C41 C88 123(2) . . ?
C138 O22 Eu4 143.1(19) . . ?
C45 C44 H44 120.0 . . ?
C45 C44 C49 120.0 . . ?
C49 C44 H44 120.0 . . ?
C44 C45 H45 120.0 . . ?
C44 C45 C46 120.0 . . ?
C46 C45 H45 120.0 . . ?
C45 C46 C47 120.0 . . ?
C45 C46 N14 120.1(13) . . ?
C47 C46 N14 119.9(13) . . ?
C46 C47 H47 120.0 . . ?
C48 C47 C46 120.0 . . ?
C48 C47 H47 120.0 . . ?
C47 C48 H48 120.0 . . ?
C49 C48 C47 120.0 . . ?
C49 C48 H48 120.0 . . ?
C44 C49 C144 118.3(16) . . ?
C48 C49 C44 120.0 . . ?
C48 C49 C144 121.6(16) . . ?
C21 C50 N1 117(2) . . ?
C83 C50 N1 125(2) . . ?
C83 C50 C21 117(2) . . ?
C26 C51 H51 119.0 . . ?
C37 C51 C26 122(2) . . ?
C37 C51 H51 118.9 . . ?
C52 N7 Eu3 121.6(8) . . ?
C52 N7 C56 120.0 . . ?
C56 N7 Eu3 118.1(8) . . ?
N7 C52 C53 120.0 . . ?
N7 C52 C111 116.7(13) . . ?
C53 C52 C111 123.2(13) . . ?
C52 C53 H53 120.0 . . ?
C54 C53 C52 120.0 . . ?
C54 C53 H53 120.0 . . ?
C53 C54 H54 120.0 . . ?
C53 C54 C55 120.0 . . ?
C55 C54 H54 120.0 . . ?
C54 C55 H55 120.0 . . ?
C56 C55 C54 120.0 . . ?
C56 C55 H55 120.0 . . ?
N7 C56 C59 119.2(13) . . ?
C55 C56 N7 120.0 . . ?
C55 C56 C59 120.1(14) . . ?
O1 C57 C32 115(2) . . ?
O1 C57 C158 123(2) . . ?
C158 C57 C32 122(2) . . ?
C13 C58 C90 121(2) . . ?
C86 C58 C13 116.5(19) . . ?
C86 C58 C90 122(2) . . ?
C59 N8 Eu3 118.0(9) . . ?
C59 N8 C63 120.0 . . ?
C63 N8 Eu3 116.3(9) . . ?
N8 C59 C56 115.0(15) . . ?
N8 C59 C60 120.0 . . ?
C60 C59 C56 125.0(15) . . ?
C59 C60 H60 120.0 . . ?
C61 C60 C59 120.0 . . ?
C61 C60 H60 120.0 . . ?
C60 C61 C180 118.8(19) . . ?
C62 C61 C60 120.0 . . ?
C62 C61 C180 121.1(19) . . ?
C61 C62 C63 120.0 . . ?
C61 C62 C174 115(2) . . ?
C63 C62 C174 125(2) . . ?
N8 C63 H63 120.0 . . ?
C62 C63 N8 120.0 . . ?
C62 C63 H63 120.0 . . ?
C182 O25 Eu4 138.2(14) . . ?
C37 C65 N14 121(3) . . ?
C66 C65 C37 120(3) . . ?
C66 C65 N14 120(2) . . ?
C65 C66 H66 119.3 . . ?
C65 C66 C85 121(3) . . ?
C85 C66 H66 119.3 . . ?
C38 C68 C41 121(2) . . ?
C38 C68 H68 119.6 . . ?
C41 C68 H68 119.7 . . ?
O4 C69 C20 116(2) . . ?
O4 C69 C148 120(2) . . ?
C148 C69 C20 124(2) . . ?
C70 N9 Eu2 121.1(9) . . ?
C70 N9 C74 120.0 . . ?
C74 N9 Eu2 117.6(9) . . ?
N9 C70 C12 117.2(14) . . ?
C71 C70 C12 122.7(14) . . ?
C71 C70 N9 120.0 . . ?
C70 C71 H71 120.0 . . ?
C70 C71 C72 120.0 . . ?
C72 C71 H71 120.0 . . ?
C71 C72 C168 126(2) . . ?
C73 C72 C71 120.0 . . ?
C73 C72 C168 114(2) . . ?
C72 C73 C195 116.0(17) . . ?
C74 C73 C72 120.0 . . ?
C74 C73 C195 123.8(17) . . ?
N9 C74 H74 120.0 . . ?
C73 C74 N9 120.0 . . ?
C73 C74 H74 120.0 . . ?
C75 N10 Eu4 119.9(12) . . ?
C75 N10 C79 120.0 . . ?
C79 N10 Eu4 118.0(12) . . ?
N10 C75 C155 116.5(18) . . ?
C76 C75 N10 120.0 . . ?
C76 C75 C155 123.4(18) . . ?
C75 C76 H76 120.0 . . ?
C75 C76 C77 120.0 . . ?
C77 C76 H76 120.0 . . ?
C76 C77 C0AA 126.5(18) . . ?
C78 C77 C76 120.0 . . ?
C78 C77 C0AA 113.5(17) . . ?
C77 C78 C79 120.0 . . ?
C197 C78 C77 117(3) . . ?
C197 C78 C79 123(3) . . ?
N10 C79 H79 120.0 . . ?
C78 C79 N10 120.0 . . ?
C78 C79 H79 120.0 . . ?
C50 C83 H83 117.6 . . ?
C50 C83 C86 125(2) . . ?
C86 C83 H83 117.6 . . ?
C26 C85 C66 117(2) . . ?
C26 C85 H85 121.5 . . ?
C66 C85 H85 121.5 . . ?
C58 C86 H86 120.8 . . ?
C83 C86 C58 118(2) . . ?
C83 C86 H86 120.8 . . ?
O9 C87 C36 119(3) . . ?
O9 C87 C131 120(3) . . ?
C36 C87 C131 121(3) . . ?
O26 C88 C41 115(2) . . ?
O26 C88 C134 123(2) . . ?
C134 C88 C41 121(2) . . ?
O5 C90 C58 116(2) . . ?
O5 C90 C93 120.3(19) . . ?
C93 C90 C58 123(2) . . ?
C36 C91 H91 116.7 . . ?
C94 C91 C36 127(3) . . ?
C94 C91 H91 116.7 . . ?
C41 C92 H92 121.4 . . ?
C128 C92 C41 117(2) . . ?
C128 C92 H92 121.4 . . ?
C19 C93 H93 116.2 . . ?
C90 C93 C19 128(2) . . ?
C90 C93 H93 116.3 . . ?
C91 C94 H94 121.2 . . ?
C91 C94 C129 118(3) . . ?
C129 C94 H94 121.2 . . ?
C20 C95 H95 118.2 . . ?
C121 C95 C20 123(2) . . ?
C121 C95 H95 118.3 . . ?
C96 N11 Eu2 118.0(10) . . ?
C96 N11 C100 120.0 . . ?
C100 N11 Eu2 120.6(10) . . ?
N11 C96 H96 120.0 . . ?
N11 C96 C97 120.0 . . ?
C97 C96 H96 120.0 . . ?
C96 C97 C181 118(2) . . ?
C98 C97 C96 120.0 . . ?
C98 C97 C181 122(2) . . ?
C97 C98 C99 120.0 . . ?
C97 C98 C232 116(2) . . ?
C99 C98 C232 123(2) . . ?
C98 C99 H99 120.0 . . ?
C100 C99 C98 120.0 . . ?
C100 C99 H99 120.0 . . ?
N11 C100 C8 116.4(16) . . ?
C99 C100 C8 123.6(16) . . ?
C99 C100 N11 120.0 . . ?
C20 C101 H101 119.0 . . ?
C20 C101 C137 122(2) . . ?
C137 C101 H101 119.1 . . ?
C109 C102 H102 117.1 . . ?
C109 C102 C136 126(3) . . ?
C136 C102 H102 117.1 . . ?
C104 C103 H103 120.0 . . ?
C104 C103 C108 120.0 . . ?
C108 C103 H103 120.0 . . ?
C103 C104 C138 122.4(16) . . ?
C105 C104 C103 120.0 . . ?
C105 C104 C138 117.6(16) . . ?
C104 C105 H105 120.0 . . ?
C106 C105 C104 120.0 . . ?
C106 C105 H105 120.0 . . ?
C105 C106 H106 120.0 . . ?
C105 C106 C107 120.0 . . ?
C107 C106 H106 120.0 . . ?
C106 C107 N6 119.7(14) . . ?
C106 C107 C108 120.0 . . ?
C108 C107 N6 120.3(14) . . ?
C103 C108 H108 120.0 . . ?
C107 C108 C103 120.0 . . ?
C107 C108 H108 120.0 . . ?
O7 C109 C26 114(2) . . ?
O7 C109 C102 123(3) . . ?
C102 C109 C26 123(3) . . ?
F1 C110 F7 111(3) . . ?
F1 C110 F16 105(3) . . ?
F1 C110 C150 111(2) . . ?
F7 C110 F16 106(2) . . ?
F7 C110 C150 114(3) . . ?
F16 C110 C150 109(3) . . ?
N12 C111 C52 116.8(13) . . ?
N12 C111 C115 120.0 . . ?
C115 C111 C52 122.9(13) . . ?
C111 N12 Eu3 122.5(9) . . ?
C111 N12 C112 120.0 . . ?
C112 N12 Eu3 117.5(9) . . ?
N12 C112 H112 120.0 . . ?
N12 C112 C113 120.0 . . ?
C113 C112 H112 120.0 . . ?
C112 C113 C198 121.3(17) . . ?
C114 C113 C112 120.0 . . ?
C114 C113 C198 118.5(17) . . ?
C113 C114 C188 117.7(18) . . ?
C115 C114 C113 120.0 . . ?
C115 C114 C188 120.9(19) . . ?
C111 C115 H115 120.0 . . ?
C114 C115 C111 120.0 . . ?
C114 C115 H115 120.0 . . ?
O14 C117 C39 126(2) . . ?
O14 C117 C 114.2(19) . . ?
C39 C117 C 120(2) . . ?
C119 C118 H118 116.9 . . ?
C119 C118 C133 126(3) . . ?
C133 C118 H118 116.9 . . ?
O10 C119 C149 117(2) . . ?
O10 C119 C118 122(3) . . ?
C118 C119 C149 120(3) . . ?
O12 C120 C159 131(3) . . ?
O12 C120 C162 109(3) . . ?
C159 C120 C162 119(3) . . ?
C95 C121 H121 118.3 . . ?
C95 C121 C130 123(2) . . ?
C130 C121 H121 118.3 . . ?
C123 N13 Eu1 121.1(10) . . ?
C123 N13 C127 120.0 . . ?
C127 N13 Eu1 118.7(10) . . ?
N13 C123 C18 115.7(15) . . ?
N13 C123 C124 120.0 . . ?
C124 C123 C18 124.3(15) . . ?
C123 C124 H124 120.0 . . ?
C123 C124 C125 120.0 . . ?
C125 C124 H124 120.0 . . ?
C124 C125 C186 122(2) . . ?
C126 C125 C124 120.0 . . ?
C126 C125 C186 118(2) . . ?
C125 C126 C127 120.0 . . ?
C125 C126 C173 116(2) . . ?
C127 C126 C173 123(2) . . ?
N13 C127 H127 120.0 . . ?
C126 C127 N13 120.0 . . ?
C126 C127 H127 120.0 . . ?
C46 N14 C130 118.7(19) . . ?
C65 N14 C46 118.0(18) . . ?
C65 N14 C130 123(2) . . ?
C236 C128 C92 124(2) . . ?
C236 C128 H128 117.9 . . ?
C92 C128 H128 117.9 . . ?
C94 C129 N6 121(3) . . ?
C94 C129 C141 119(3) . . ?
C141 C129 N6 120(2) . . ?
C121 C130 N14 125(2) . . ?
C121 C130 C137 117(2) . . ?
C137 C130 N14 118(2) . . ?
C87 C131 H131 113.8 . . ?
C87 C131 C172 132(3) . . ?
C172 C131 H131 113.8 . . ?
C36 C132 H132 119.5 . . ?
C141 C132 C36 121(3) . . ?
C141 C132 H132 119.4 . . ?
O19 C133 C118 123(2) . . ?
O19 C133 C229 114(2) . . ?
C118 C133 C229 122(2) . . ?
C88 C134 H134 115.6 . . ?
C88 C134 C175 129(2) . . ?
C175 C134 H134 115.5 . . ?
O17 C135 C147 115(3) . . ?
O17 C135 C158 129(3) . . ?
C158 C135 C147 116(3) . . ?
O6 C136 C102 125(2) . . ?
O6 C136 C165 111(2) . . ?
C102 C136 C165 124(3) . . ?
C101 C137 H137 120.3 . . ?
C130 C137 C101 119(2) . . ?
C130 C137 H137 120.3 . . ?
O22 C138 C104 119(3) . . ?
O22 C138 C157 117(3) . . ?
C157 C138 C104 123(2) . . ?
O16 C140 C31 112.4(17) . . ?
C170 C140 O16 119.4(19) . . ?
C170 C140 C31 128(2) . . ?
C129 C141 H141 119.5 . . ?
C132 C141 C129 121(3) . . ?
C132 C141 H141 119.4 . . ?
C238 C143 H143 118.7 . . ?
C238 C143 C185 105(3) . . ?
C238 C143 C212 106(3) . . ?
C185 C143 H143 118.7 . . ?
C212 C143 H143 118.7 . . ?
C212 C143 C185 83(2) . . ?
O13 C144 C49 117(2) . . ?
O13 C144 C183 124(3) . . ?
C183 C144 C49 119(3) . . ?
F5 C147 C135 125(4) . . ?
F5 C147 F21 97(4) . . ?
F5 C147 F24 104(4) . . ?
C135 C147 F21 109(4) . . ?
F24 C147 C135 116(4) . . ?
F24 C147 F21 102(4) . . ?
C69 C148 H148 114.8 . . ?
C150 C148 C69 130(3) . . ?
C150 C148 H148 114.9 . . ?
O15 C150 C110 111(2) . . ?
O15 C150 C148 125(3) . . ?
C148 C150 C110 123(3) . . ?
C151 N15 Eu4 121.1(13) . . ?
C151 N15 C155 120.0 . . ?
C155 N15 Eu4 117.7(13) . . ?
N15 C151 C152 120.0 . . ?
N15 C151 C208 115(2) . . ?
C152 C151 C208 125(2) . . ?
C151 C152 H152 120.0 . . ?
C151 C152 C153 120.0 . . ?
C153 C152 H152 120.0 . . ?
C152 C153 H153 120.0 . . ?
C152 C153 C154 120.0 . . ?
C154 C153 H153 120.0 . . ?
C153 C154 H154 120.0 . . ?
C155 C154 C153 120.0 . . ?
C155 C154 H154 120.0 . . ?
N15 C155 C75 118.8(19) . . ?
C154 C155 C75 121.1(19) . . ?
C154 C155 N15 120.0 . . ?
O21 C156 C157 127(3) . . ?
O21 C156 C160 111(3) . . ?
C157 C156 C160 121(3) . . ?
C138 C157 H157 115.6 . . ?
C156 C157 C138 129(3) . . ?
C156 C157 H157 115.7 . . ?
C57 C158 H158 118.4 . . ?
C135 C158 C57 123(3) . . ?
C135 C158 H158 118.4 . . ?
C120 C159 H159 119.9 . . ?
C120 C159 C161 120(3) . . ?
C161 C159 H159 119.8 . . ?
F11 C160 F15 109(3) . . ?
F11 C160 F17 113(3) . . ?
F11 C160 C156 110(2) . . ?
F15 C160 C156 109(3) . . ?
F17 C160 F15 108(2) . . ?
F17 C160 C156 108(3) . . ?
O20 C161 C81 117.9(19) . . ?
O20 C161 C159 125.6(17) . . ?
C159 C161 C81 116(2) . . ?
F3 C162 C120 115(3) . . ?
F3 C162 F20 109(3) . . ?
F12 C162 F3 99(3) . . ?
F12 C162 C120 117(4) . . ?
F12 C162 F20 108(2) . . ?
F20 C162 C120 109(3) . . ?
H16C C163 H16D 111.5 . . ?
C167 C163 H16C 114.3 . . ?
C167 C163 H16D 114.5 . . ?
C174 C163 H16C 114.4 . . ?
C174 C163 H16D 114.3 . . ?
C174 C163 C167 86(2) . . ?
H16E C164 H16F 109.5 . . ?
H16E C164 H16G 109.5 . . ?
H16F C164 H16G 109.5 . . ?
C193 C164 H16E 109.4 . . ?
C193 C164 H16F 109.5 . . ?
C193 C164 H16G 109.5 . . ?
F8 C165 F10 109(3) . . ?
F8 C165 C136 118(2) . . ?
F8 C165 F26 99(2) . . ?
F10 C165 C136 111(2) . . ?
F26 C165 F10 102(3) . . ?
F26 C165 C136 116(3) . . ?
H16H C166 H16I 109.5 . . ?
H16H C166 H16J 109.4 . . ?
H16I C166 H16J 109.4 . . ?
C193 C166 H16H 109.5 . . ?
C193 C166 H16I 109.5 . . ?
C193 C166 H16J 109.4 . . ?
C163 C167 H167 116.3 . . ?
C163 C167 C180 104(3) . . ?
C179 C167 C163 88(2) . . ?
C179 C167 H167 116.3 . . ?
C179 C167 C180 112(3) . . ?
C180 C167 H167 116.2 . . ?
C172 O24 Eu4 143.4(15) . 2_656 ?
C72 C168 H16A 108.8 . . ?
C72 C168 H16B 108.6 . . ?
H16A C168 H16B 107.6 . . ?
C178 C168 C72 114(3) . . ?
C178 C168 H16A 108.7 . . ?
C178 C168 H16B 108.7 . . ?
F27 C169 C175 107.0(13) . . ?
F27 C169 F19 105(4) . . ?
F33 C169 F27 123(2) . . ?
F33 C169 C175 108.2(13) . . ?
F33 C169 F19 112(4) . . ?
F19 C169 C175 100(3) . . ?
F19A C169 C175 117(3) . . ?
F27A C169 C175 123(3) . . ?
F27A C169 F19A 79(4) . . ?
F27A C169 F33A 123(4) . . ?
F33A C169 C175 108(3) . . ?
F33A C169 F19A 100(4) . . ?
C140 C170 H170 108.4 . . ?
C140 C170 C202 143(2) . . ?
C202 C170 H170 108.4 . . ?
O24 C172 C131 109(2) . . ?
O24 C172 C199 121(2) . . ?
C199 C172 C131 130(3) . . ?
C126 C173 H173 116.4 . . ?
C126 C173 C194 110(3) . . ?
C126 C173 C211 112(3) . . ?
C194 C173 H173 116.4 . . ?
C211 C173 H173 116.5 . . ?
C211 C173 C194 81(3) . . ?
C62 C174 C163 105(3) . . ?
C62 C174 H174 115.1 . . ?
C62 C174 C179 114(3) . . ?
C163 C174 H174 115.1 . . ?
C163 C174 C179 88(2) . . ?
C179 C174 H174 115.1 . . ?
O18 C175 C134 117(2) . . ?
O18 C175 C169 117.9(18) . . ?
C134 C175 C169 125(2) . . ?
H17C C176 H17D 111.7 . . ?
C198 C176 H17C 114.6 . . ?
C198 C176 H17D 114.6 . . ?
C198 C176 C200 84(3) . . ?
C200 C176 H17C 114.7 . . ?
C200 C176 H17D 114.7 . . ?
H17A C177 H17B 111.7 . . ?
C178 C177 H17A 114.6 . . ?
C178 C177 H17B 114.5 . . ?
C195 C177 H17A 114.5 . . ?
C195 C177 H17B 114.5 . . ?
C195 C177 C178 85(2) . . ?
C168 C178 C177 109(3) . . ?
C168 C178 H178 116.1 . . ?
C177 C178 H178 116.0 . . ?
C225 C178 C168 107(3) . . ?
C225 C178 C177 90(2) . . ?
C225 C178 H178 116.0 . . ?
C167 C179 C174 86(2) . . ?
C209 C179 C167 123(3) . . ?
C209 C179 C174 119(3) . . ?
C209 C179 C210 101(3) . . ?
C210 C179 C167 112(3) . . ?
C210 C179 C174 117(3) . . ?
C61 C180 C167 107(2) . . ?
C61 C180 H18H 110.5 . . ?
C61 C180 H18I 110.2 . . ?
C167 C180 H18H 110.5 . . ?
C167 C180 H18I 110.2 . . ?
H18H C180 H18I 108.6 . . ?
C97 C181 H181 117.2 . . ?
C192 C181 C97 102(3) . . ?
C192 C181 H181 117.2 . . ?
C192 C181 C233 90(3) . . ?
C233 C181 C97 109(3) . . ?
C233 C181 H181 117.1 . . ?
O25 C182 C183 118.0(18) . . ?
O25 C182 C203 118.9(15) . . ?
C183 C182 C203 122.5(16) . . ?
C144 C183 H183 117.4 . . ?
C182 C183 C144 125(3) . . ?
C182 C183 H183 117.4 . . ?
C3 C184 H18A 108.9 . . ?
C3 C184 H18B 109.0 . . ?
H18A C184 H18B 107.8 . . ?
C187 C184 C3 113(3) . . ?
C187 C184 H18A 108.8 . . ?
C187 C184 H18B 109.0 . . ?
C143 C185 H18C 113.4 . . ?
C143 C185 H18D 113.5 . . ?
H18C C185 H18D 110.8 . . ?
C187 C185 C143 91(3) . . ?
C187 C185 H18C 113.5 . . ?
C187 C185 H18D 113.6 . . ?
C125 C186 H186 123.2 . . ?
C191 C186 C125 114(3) . . ?
C191 C186 H186 123.1 . . ?
C184 C187 C185 104(3) . . ?
C184 C187 H187 116.4 . . ?
C184 C187 C212 115(3) . . ?
C185 C187 H187 116.2 . . ?
C185 C187 C212 84(2) . . ?
C212 C187 H187 116.3 . . ?
C114 C188 H18J 111.2 . . ?
C114 C188 H18K 111.2 . . ?
C114 C188 C200 102(3) . . ?
H18J C188 H18K 109.2 . . ?
C200 C188 H18J 111.3 . . ?
C200 C188 H18K 111.3 . . ?
H18E C189 H18F 109.5 . . ?
H18E C189 H18G 109.5 . . ?
H18F C189 H18G 109.5 . . ?
C225 C189 H18E 109.5 . . ?
C225 C189 H18F 109.4 . . ?
C225 C189 H18G 109.5 . . ?
H19F C190 H19G 111.4 . . ?
C197 C190 H19F 114.4 . . ?
C197 C190 H19G 114.0 . . ?
C197 C190 C220 87(3) . . ?
C220 C190 H19F 114.5 . . ?
C220 C190 H19G 113.9 . . ?
C186 C191 H191 115.7 . . ?
C186 C191 C194 112(4) . . ?
C186 C191 C211 113(4) . . ?
C194 C191 H191 115.6 . . ?
C194 C191 C211 81(3) . . ?
C211 C191 H191 115.6 . . ?
C181 C192 H19A 114.8 . . ?
C181 C192 H19B 114.7 . . ?
C181 C192 C231 83(3) . . ?
H19A C192 H19B 111.8 . . ?
C231 C192 H19A 114.6 . . ?
C231 C192 H19B 114.8 . . ?
C164 C193 C166 116(3) . . ?
C164 C193 C198 105(3) . . ?
C164 C193 C200 99(3) . . ?
C166 C193 C198 120(3) . . ?
C200 C193 C166 128(3) . . ?
C200 C193 C198 84(3) . . ?
C191 C194 C173 89(3) . . ?
C191 C194 C228 116(4) . . ?
C227 C194 C173 113(4) . . ?
C227 C194 C191 111(4) . . ?
C227 C194 C228 110(4) . . ?
C228 C194 C173 117(4) . . ?
C73 C195 H195 116.0 . . ?
C177 C195 C73 106(3) . . ?
C177 C195 H195 116.1 . . ?
C177 C195 C225 90(2) . . ?
C225 C195 C73 109(3) . . ?
C225 C195 H195 116.1 . . ?
H19C C196 H19D 109.5 . . ?
H19C C196 H19E 109.5 . . ?
H19D C196 H19E 109.5 . . ?
C212 C196 H19C 109.5 . . ?
C212 C196 H19D 109.6 . . ?
C212 C196 H19E 109.4 . . ?
C78 C197 C190 111(4) . . ?
C78 C197 H197 114.2 . . ?
C78 C197 C219 115(3) . . ?
C190 C197 H197 114.1 . . ?
C190 C197 C219 85(3) . . ?
C219 C197 H197 114.4 . . ?
C113 C198 H198 117.4 . . ?
C176 C198 C113 102(3) . . ?
C176 C198 C193 93(3) . . ?
C176 C198 H198 117.4 . . ?
C193 C198 C113 106(3) . . ?
C193 C198 H198 117.3 . . ?
F18 C199 F22 117.6(12) . . ?
F18 C199 F25 116.7(13) . . ?
F18 C199 C172 99.9(16) . . ?
F22 C199 C172 102.1(16) . . ?
F25 C199 F22 114.2(13) . . ?
F25 C199 C172 102.2(16) . . ?
C176 C200 C188 113(3) . . ?
C176 C200 H200 114.5 . . ?
C188 C200 H200 114.5 . . ?
C193 C200 C176 93(3) . . ?
C193 C200 C188 105(3) . . ?
C193 C200 H200 114.5 . . ?
F23 C201 F29 112.7(12) . . ?
F23 C201 C202 103.1(12) . . ?
F28 C201 F23 113.4(14) . . ?
F28 C201 F29 114.3(13) . . ?
F28 C201 C202 102.6(11) . . ?
F29 C201 C202 109(2) . . ?
O11 C202 C201 109.2(17) . . ?
C170 C202 O11 114.5(17) . . ?
C170 C202 C201 135.5(19) . . ?
F30 C203 C182 104.5(11) . . ?
F30 C203 F31 114.5(13) . . ?
F30 C203 F32 114.5(13) . . ?
F31 C203 C182 103.2(10) . . ?
F32 C203 C182 103.4(10) . . ?
F32 C203 F31 114.7(13) . . ?
C204 N16 Eu4 116.3(15) . . ?
C204 N16 C208 120.0 . . ?
C208 N16 Eu4 122.6(15) . . ?
N16 C204 H204 120.0 . . ?
N16 C204 C205 120.0 . . ?
C205 C204 H204 120.0 . . ?
C204 C205 C206 120.0 . . ?
C204 C205 C217 123(3) . . ?
C206 C205 C217 116(3) . . ?
C205 C206 C218 121(3) . . ?
C207 C206 C205 120.0 . . ?
C207 C206 C218 119(3) . . ?
C206 C207 H207 120.0 . . ?
C206 C207 C208 120.0 . . ?
C208 C207 H207 120.0 . . ?
N16 C208 C151 116(2) . . ?
C207 C208 C151 124(2) . . ?
C207 C208 N16 120.0 . . ?
C179 C209 H20A 113.0 . . ?
C179 C209 H20B 112.4 . . ?
C179 C209 H20C 112.3 . . ?
H20A C209 H20B 106.2 . . ?
H20A C209 H20C 106.0 . . ?
H20B C209 H20C 106.3 . . ?
C179 C210 H21F 109.7 . . ?
C179 C210 H21G 109.3 . . ?
C179 C210 H21H 109.6 . . ?
H21F C210 H21G 109.4 . . ?
H21F C210 H21H 109.4 . . ?
H21G C210 H21H 109.4 . . ?
C173 C211 C191 89(3) . . ?
C173 C211 H21A 113.7 . . ?
C173 C211 H21B 113.8 . . ?
C191 C211 H21A 113.8 . . ?
C191 C211 H21B 113.8 . . ?
H21A C211 H21B 111.0 . . ?
C143 C212 C187 90(2) . . ?
C143 C212 C196 111(3) . . ?
C143 C212 C213 117(3) . . ?
C187 C212 C196 118(3) . . ?
C213 C212 C187 118(3) . . ?
C213 C212 C196 102(3) . . ?
C212 C213 H21C 109.5 . . ?
C212 C213 H21D 109.6 . . ?
C212 C213 H21E 109.5 . . ?
H21C C213 H21D 109.4 . . ?
H21C C213 H21E 109.4 . . ?
H21D C213 H21E 109.4 . . ?
C215 C214 H214 118.8 . . ?
C216 C214 H214 118.9 . . ?
C216 C214 C215 82(3) . . ?
C218 C214 H214 118.9 . . ?
C218 C214 C215 107(5) . . ?
C218 C214 C216 104(3) . . ?
C214 C215 H21I 112.8 . . ?
C214 C215 H21J 112.9 . . ?
C214 C215 C217 94(3) . . ?
H21I C215 H21J 110.3 . . ?
C217 C215 H21I 112.8 . . ?
C217 C215 H21J 112.9 . . ?
C214 C216 C217 95(3) . . ?
C223 C216 C214 111.0(11) . . ?
C223 C216 C217 111.7(11) . . ?
C223 C216 C224 115.3(12) . . ?
C224 C216 C214 111.2(11) . . ?
C224 C216 C217 111.0(11) . . ?
C205 C217 H217 121.3 . . ?
C215 C217 C205 97(3) . . ?
C215 C217 H217 121.3 . . ?
C216 C217 C205 105(2) . . ?
C216 C217 C215 82(3) . . ?
C216 C217 H217 121.3 . . ?
C206 C218 H21K 109.6 . . ?
C206 C218 H21L 109.8 . . ?
C214 C218 C206 110(4) . . ?
C214 C218 H21K 109.7 . . ?
C214 C218 H21L 109.7 . . ?
H21K C218 H21L 108.2 . . ?
C197 C219 C220 86(3) . . ?
C197 C219 C221 112.2(13) . . ?
C197 C219 C222 111.5(13) . . ?
C220 C219 C221 117(3) . . ?
C220 C219 C222 116(3) . . ?
C221 C219 C222 111.6(13) . . ?
C190 C220 C219 84(3) . . ?
C190 C220 H220 116.7 . . ?
C219 C220 H220 116.9 . . ?
C0AA C220 C190 106(3) . . ?
C0AA C220 C219 111(3) . . ?
C0AA C220 H220 116.9 . . ?
C219 C221 H22J 113.5 . . ?
C219 C221 H22K 113.3 . . ?
C219 C221 H22L 113.7 . . ?
H22J C221 H22K 105.2 . . ?
H22J C221 H22L 105.1 . . ?
H22K C221 H22L 105.1 . . ?
C219 C222 H22M 118.6 . . ?
C219 C222 H22N 118.2 . . ?
C219 C222 H22O 118.6 . . ?
H22M C222 H22N 99.1 . . ?
H22M C222 H22O 99.1 . . ?
H22N C222 H22O 99.3 . . ?
C216 C223 H22P 109.0 . . ?
C216 C223 H22Q 109.7 . . ?
C216 C223 H22R 109.7 . . ?
H22P C223 H22Q 109.5 . . ?
H22P C223 H22R 109.5 . . ?
H22Q C223 H22R 109.5 . . ?
C216 C224 H22S 109.5 . . ?
C216 C224 H22T 109.5 . . ?
C216 C224 H22U 109.5 . . ?
H22S C224 H22T 109.5 . . ?
H22S C224 H22U 109.5 . . ?
H22T C224 H22U 109.5 . . ?
C178 C225 C189 123(3) . . ?
C178 C225 C195 85(2) . . ?
C178 C225 C226 110(3) . . ?
C189 C225 C195 120(3) . . ?
C226 C225 C189 108(3) . . ?
C226 C225 C195 109(3) . . ?
C225 C226 H22A 109.4 . . ?
C225 C226 H22B 109.4 . . ?
C225 C226 H22C 109.6 . . ?
H22A C226 H22B 109.5 . . ?
H22A C226 H22C 109.5 . . ?
H22B C226 H22C 109.5 . . ?
C194 C227 H22D 108.6 . . ?
C194 C227 H22E 110.3 . . ?
C194 C227 H22F 109.5 . . ?
H22D C227 H22E 109.5 . . ?
H22D C227 H22F 109.5 . . ?
H22E C227 H22F 109.5 . . ?
C194 C228 H22G 109.3 . . ?
C194 C228 H22H 109.6 . . ?
C194 C228 H22I 109.5 . . ?
H22G C228 H22H 109.5 . . ?
H22G C228 H22I 109.5 . . ?
H22H C228 H22I 109.5 . . ?
F4 C229 F13 98(3) . . ?
F4 C229 F14 118(2) . . ?
F4 C229 C133 110(2) . . ?
F13 C229 C133 106(2) . . ?
F14 C229 F13 112(2) . . ?
F14 C229 C133 111(2) . . ?
H23A C230 H23B 109.5 . . ?
H23A C230 H23C 109.5 . . ?
H23B C230 H23C 109.5 . . ?
C233 C230 H23A 109.5 . . ?
C233 C230 H23B 109.4 . . ?
C233 C230 H23C 109.5 . . ?
C192 C231 H231 113.0 . . ?
C192 C231 C232 113(3) . . ?
C232 C231 H231 113.1 . . ?
C233 C231 C192 90(3) . . ?
C233 C231 H231 113.0 . . ?
C233 C231 C232 113(3) . . ?
C98 C232 C231 104(3) . . ?
C98 C232 H23D 110.8 . . ?
C98 C232 H23E 111.0 . . ?
C231 C232 H23D 110.8 . . ?
C231 C232 H23E 110.8 . . ?
H23D C232 H23E 108.9 . . ?
C181 C233 C230 111(3) . . ?
C231 C233 C181 83(3) . . ?
C231 C233 C230 102(3) . . ?
C231 C233 C234 118(4) . . ?
C234 C233 C181 115(3) . . ?
C234 C233 C230 121(3) . . ?
C233 C234 H23F 109.6 . . ?
C233 C234 H23G 109.6 . . ?
C233 C234 H23H 109.3 . . ?
H23F C234 H23G 109.5 . . ?
H23F C234 H23H 109.5 . . ?
H23G C234 H23H 109.5 . . ?
C77 C0AA H0AA 122.0 . . ?
C220 C0AA C77 116.1(15) . . ?
C220 C0AA H0AA 122.0 . . ?
F237 C C117 119(2) . . ?
F237 C F235 111(3) . . ?
F237 C F238 102(2) . . ?
F235 C C117 119(2) . . ?
F235 C F238 87(2) . . ?
F238 C C117 113(2) . . ?
C25 C23 H23 136.3 . . ?
C25 C23 O23 87(4) . . ?
O23 C23 H23 136.3 . . ?
C23 C25 C25 104(4) . 2_757 ?
C23 C25 H25 128.2 . . ?
C25 C25 H25 128.2 2_757 . ?
C23 O23 C23 129(4) 2_757 . ?

loop_
_geom_bond_atom_site_label_1
_geom_bond_atom_site_label_2
_geom_bond_distance
_geom_bond_site_symmetry_2
_geom_bond_publ_flag
Eu1 O3 2.419(19) 2_757 ?
Eu1 O5 2.387(15) 2_757 ?
Eu1 O8 2.409(14) . ?
Eu1 O12 2.432(18) . ?
Eu1 O14 2.465(18) . ?
Eu1 N3 2.625(14) . ?
Eu1 N5 2.614(11) . ?
Eu1 O20 2.398(16) . ?
Eu1 N13 2.617(14) . ?
Eu2 O1 2.400(15) . ?
Eu2 O26 2.407(15) . ?
Eu2 O10 2.386(17) 2_757 ?
Eu2 O17 2.442(19) . ?
Eu2 O18 2.447(17) . ?
Eu2 O19 2.48(2) 2_757 ?
Eu2 N4 2.594(12) . ?
Eu2 N9 2.539(12) . ?
Eu2 N11 2.588(15) . ?
Eu3 O4 2.419(14) . ?
Eu3 O6 2.474(18) 2_656 ?
Eu3 O7 2.405(15) 2_656 ?
Eu3 O11 2.482(17) . ?
Eu3 O15 2.435(18) . ?
Eu3 O16 2.425(17) . ?
Eu3 N7 2.614(11) . ?
Eu3 N8 2.631(14) . ?
Eu3 N12 2.592(13) . ?
Eu4 O9 2.397(18) 2_656 ?
Eu4 O13 2.423(19) . ?
Eu4 O21 2.43(2) . ?
Eu4 O22 2.367(16) . ?
Eu4 O25 2.438(18) . ?
Eu4 N10 2.603(15) . ?
Eu4 N15 2.627(15) . ?
Eu4 O24 2.41(2) 2_656 ?
Eu4 N16 2.582(18) . ?
O1 C57 1.26(2) . ?
O26 C88 1.25(3) . ?
O3 C19 1.32(2) . ?
O4 C69 1.25(2) . ?
O5 C90 1.29(3) . ?
O6 C136 1.25(3) . ?
O7 C109 1.27(3) . ?
N1 C236 1.44(3) . ?
N1 C35 1.411(19) . ?
N1 C50 1.45(3) . ?
O8 C33 1.25(3) . ?
O9 C87 1.29(3) . ?
O10 C119 1.28(3) . ?
O11 C202 1.44(3) . ?
O12 C120 1.29(3) . ?
O13 C144 1.19(3) . ?
O14 C117 1.26(3) . ?
O15 C150 1.26(3) . ?
O16 C140 1.31(3) . ?
N2 C6 1.40(2) . ?
N2 C24 1.42(2) . ?
N2 C82 1.43(2) . ?
N3 C1 1.3900 . ?
N3 C5 1.3900 . ?
C1 H1 0.9300 . ?
C1 C238 1.3900 . ?
C238 C3 1.3900 . ?
C238 C143 1.48(3) . ?
C3 C4 1.3900 . ?
C3 C184 1.58(4) . ?
C4 H4 0.9300 . ?
C4 C5 1.3900 . ?
C5 C14 1.445(18) . ?
O17 C135 1.19(3) . ?
O18 C175 1.31(3) . ?
C6 C42 1.3900 . ?
C6 C80 1.3900 . ?
C42 H42 0.9300 . ?
C42 C84 1.3900 . ?
C84 H84 0.9300 . ?
C84 C81 1.3900 . ?
C81 C89 1.3900 . ?
C81 C161 1.513(12) . ?
C89 H89 0.9300 . ?
C89 C80 1.3900 . ?
C80 H80 0.9300 . ?
C7 H7 0.9300 . ?
C7 C22 1.3900 . ?
C7 C32 1.3900 . ?
C22 H22 0.9300 . ?
C22 C24 1.3900 . ?
C24 C146 1.3900 . ?
C146 H146 0.9300 . ?
C146 C145 1.3900 . ?
C145 H145 0.9300 . ?
C145 C32 1.3900 . ?
C32 C57 1.48(2) . ?
O19 C133 1.30(3) . ?
C8 C9 1.3900 . ?
C8 N4 1.3900 . ?
C8 C100 1.427(19) . ?
C9 H9 0.9300 . ?
C9 C10 1.3900 . ?
C10 H10 0.9300 . ?
C10 C11 1.3900 . ?
C11 H11 0.9300 . ?
C11 C12 1.3900 . ?
C12 N4 1.3900 . ?
C12 C70 1.42(2) . ?
C13 H13 0.9300 . ?
C13 C21 1.34(3) . ?
C13 C58 1.39(3) . ?
N5 C14 1.3900 . ?
N5 C18 1.3900 . ?
C14 C15 1.3900 . ?
C15 H15 0.9300 . ?
C15 C16 1.3900 . ?
C16 H16 0.9300 . ?
C16 C17 1.3900 . ?
C17 H17 0.9300 . ?
C17 C18 1.3900 . ?
C18 C123 1.48(2) . ?
C19 C40 1.462(13) . ?
C19 C93 1.46(3) . ?
C20 C69 1.47(3) . ?
C20 C95 1.37(3) . ?
C20 C101 1.38(3) . ?
C21 H21 0.9300 . ?
C21 C50 1.39(3) . ?
O20 C161 1.26(3) . ?
N6 C28 1.45(2) . ?
N6 C107 1.45(2) . ?
N6 C129 1.42(3) . ?
C26 C51 1.40(3) . ?
C26 C85 1.38(3) . ?
C26 C109 1.49(3) . ?
F1 C110 1.215(13) . ?
C236 C38 1.36(3) . ?
C236 C128 1.35(3) . ?
O21 C156 1.25(3) . ?
C235 H235 0.9300 . ?
C235 C27 1.3900 . ?
C235 C31 1.3900 . ?
C27 H27 0.9300 . ?
C27 C28 1.3900 . ?
C28 C29 1.3900 . ?
C29 H29 0.9300 . ?
C29 C30 1.3900 . ?
C30 H30 0.9300 . ?
C30 C31 1.3900 . ?
C31 C140 1.484(12) . ?
F2 C40 1.225(13) . ?
C33 C43 1.53(3) . ?
C33 C39 1.37(3) . ?
C34 H34 0.9300 . ?
C34 C116 1.3900 . ?
C34 C82 1.3900 . ?
C116 H116 0.9300 . ?
C116 C149 1.3900 . ?
C149 C171 1.3900 . ?
C149 C119 1.49(3) . ?
C171 H171 0.9300 . ?
C171 C142 1.3900 . ?
C142 H142 0.9300 . ?
C142 C82 1.3900 . ?
C35 C64 1.3900 . ?
C35 C122 1.3900 . ?
C64 H64 0.9300 . ?
C64 C67 1.3900 . ?
C67 H67 0.9300 . ?
C67 C43 1.3900 . ?
C43 C139 1.3900 . ?
C139 H139 0.9300 . ?
C139 C122 1.3900 . ?
C122 H122 0.9300 . ?
C36 C87 1.44(4) . ?
C36 C91 1.40(4) . ?
C36 C132 1.38(4) . ?
C37 H37 0.9300 . ?
C37 C51 1.40(3) . ?
C37 C65 1.34(3) . ?
C38 H38 0.9300 . ?
C38 C68 1.41(3) . ?
C39 H39 0.9300 . ?
C39 C117 1.428(13) . ?
C40 F6 1.211(12) . ?
C40 F9 1.219(12) . ?
C41 C68 1.42(3) . ?
C41 C88 1.51(3) . ?
C41 C92 1.40(3) . ?
O22 C138 1.22(3) . ?
C44 H44 0.9300 . ?
C44 C45 1.3900 . ?
C44 C49 1.3900 . ?
C45 H45 0.9300 . ?
C45 C46 1.3900 . ?
C46 C47 1.3900 . ?
C46 N14 1.42(2) . ?
C47 H47 0.9300 . ?
C47 C48 1.3900 . ?
C48 H48 0.9300 . ?
C48 C49 1.3900 . ?
C49 C144 1.51(3) . ?
C50 C83 1.35(3) . ?
C51 H51 0.9300 . ?
N7 C52 1.3900 . ?
N7 C56 1.3900 . ?
C52 C53 1.3900 . ?
C52 C111 1.408(19) . ?
C53 H53 0.9300 . ?
C53 C54 1.3900 . ?
C54 H54 0.9300 . ?
C54 C55 1.3900 . ?
C55 H55 0.9300 . ?
C55 C56 1.3900 . ?
C56 C59 1.400(18) . ?
C57 C158 1.43(3) . ?
C58 C86 1.38(3) . ?
C58 C90 1.468(12) . ?
N8 C59 1.3900 . ?
N8 C63 1.3900 . ?
C59 C60 1.3900 . ?
C60 H60 0.9300 . ?
C60 C61 1.3900 . ?
C61 C62 1.3900 . ?
C61 C180 1.48(3) . ?
C62 C63 1.3900 . ?
C62 C174 1.45(3) . ?
C63 H63 0.9300 . ?
O25 C182 1.32(2) . ?
C65 C66 1.34(3) . ?
C65 N14 1.38(3) . ?
C66 H66 0.9300 . ?
C66 C85 1.51(3) . ?
C68 H68 0.9300 . ?
C69 C148 1.34(3) . ?
N9 C70 1.3900 . ?
N9 C74 1.3900 . ?
C70 C71 1.3900 . ?
C71 H71 0.9300 . ?
C71 C72 1.3900 . ?
C72 C73 1.3900 . ?
C72 C168 1.54(3) . ?
C73 C74 1.3900 . ?
C73 C195 1.54(4) . ?
C74 H74 0.9300 . ?
N10 C75 1.3900 . ?
N10 C79 1.3900 . ?
C75 C76 1.3900 . ?
C75 C155 1.46(3) . ?
C76 H76 0.9300 . ?
C76 C77 1.3900 . ?
C77 C78 1.3900 . ?
C77 C0AA 1.468(13) . ?
C78 C79 1.3900 . ?
C78 C197 1.37(4) . ?
C79 H79 0.9300 . ?
C83 H83 0.9300 . ?
C83 C86 1.37(3) . ?
C85 H85 0.9300 . ?
F3 C162 1.28(4) . ?
C86 H86 0.9300 . ?
C87 C131 1.46(4) . ?
C88 C134 1.34(3) . ?
C90 C93 1.40(3) . ?
F4 C229 1.23(2) . ?
C91 H91 0.9300 . ?
C91 C94 1.35(3) . ?
C92 H92 0.9300 . ?
C92 C128 1.39(3) . ?
C93 H93 0.9300 . ?
F5 C147 1.26(4) . ?
F7 C110 1.227(13) . ?
C94 H94 0.9300 . ?
C94 C129 1.38(4) . ?
C95 H95 0.9300 . ?
C95 C121 1.33(3) . ?
N11 C96 1.3900 . ?
N11 C100 1.3900 . ?
C96 H96 0.9300 . ?
C96 C97 1.3900 . ?
C97 C98 1.3900 . ?
C97 C181 1.54(4) . ?
C98 C99 1.3900 . ?
C98 C232 1.51(4) . ?
C99 H99 0.9300 . ?
C99 C100 1.3900 . ?
F8 C165 1.230(13) . ?
C101 H101 0.9300 . ?
C101 C137 1.41(3) . ?
C102 H102 0.9300 . ?
C102 C109 1.33(3) . ?
C102 C136 1.36(3) . ?
C103 H103 0.9300 . ?
C103 C104 1.3900 . ?
C103 C108 1.3900 . ?
C104 C105 1.3900 . ?
C104 C138 1.48(3) . ?
C105 H105 0.9300 . ?
C105 C106 1.3900 . ?
C106 H106 0.9300 . ?
C106 C107 1.3900 . ?
C107 C108 1.3900 . ?
C108 H108 0.9300 . ?
F10 C165 1.236(13) . ?
F11 C160 1.216(13) . ?
C110 F16 1.229(13) . ?
C110 C150 1.61(4) . ?
C111 N12 1.3900 . ?
C111 C115 1.3900 . ?
N12 C112 1.3900 . ?
C112 H112 0.9300 . ?
C112 C113 1.3900 . ?
C113 C114 1.3900 . ?
C113 C198 1.54(4) . ?
C114 C115 1.3900 . ?
C114 C188 1.61(4) . ?
C115 H115 0.9300 . ?
F12 C162 1.27(4) . ?
C117 C 1.456(13) . ?
C118 H118 0.9300 . ?
C118 C119 1.41(4) . ?
C118 C133 1.43(4) . ?
C120 C159 1.37(3) . ?
C120 C162 1.50(4) . ?
F13 C229 1.28(2) . ?
C121 H121 0.9300 . ?
C121 C130 1.34(3) . ?
N13 C123 1.3900 . ?
N13 C127 1.3900 . ?
C123 C124 1.3900 . ?
C124 H124 0.9300 . ?
C124 C125 1.3900 . ?
C125 C126 1.3900 . ?
C125 C186 1.417(13) . ?
C126 C127 1.3900 . ?
C126 C173 1.39(4) . ?
C127 H127 0.9300 . ?
N14 C130 1.43(3) . ?
C128 H128 0.9300 . ?
C129 C141 1.40(3) . ?
F14 C229 1.27(2) . ?
F15 C160 1.227(13) . ?
C130 C137 1.40(3) . ?
C131 H131 0.9300 . ?
C131 C172 1.52(4) . ?
C132 H132 0.9300 . ?
C132 C141 1.38(3) . ?
F17 C160 1.225(13) . ?
C133 C229 1.462(13) . ?
C134 H134 0.9300 . ?
C134 C175 1.404(13) . ?
C135 C147 1.42(5) . ?
C135 C158 1.40(3) . ?
C136 C165 1.484(13) . ?
C137 H137 0.9300 . ?
C138 C157 1.37(3) . ?
C140 C170 1.293(12) . ?
F18 C199 1.270(12) . ?
C141 H141 0.9300 . ?
C143 H143 0.9800 . ?
C143 C185 1.512(13) . ?
C143 C212 1.510(13) . ?
C144 C183 1.45(4) . ?
F20 C162 1.42(4) . ?
C147 F21 1.45(5) . ?
C147 F24 1.32(5) . ?
C148 H148 0.9300 . ?
C148 C150 1.31(3) . ?
F22 C199 1.279(12) . ?
N15 C151 1.3900 . ?
N15 C155 1.3900 . ?
C151 C152 1.3900 . ?
C151 C208 1.47(3) . ?
C152 H152 0.9300 . ?
C152 C153 1.3900 . ?
C153 H153 0.9300 . ?
C153 C154 1.3900 . ?
C154 H154 0.9300 . ?
C154 C155 1.3900 . ?
C156 C157 1.34(4) . ?
C156 C160 1.63(4) . ?
F23 C201 1.289(12) . ?
C157 H157 0.9300 . ?
C158 H158 0.9300 . ?
C159 H159 0.9300 . ?
C159 C161 1.42(3) . ?
F25 C199 1.274(12) . ?
C163 H16C 0.9700 . ?
C163 H16D 0.9700 . ?
C163 C167 1.510(13) . ?
C163 C174 1.504(13) . ?
F26 C165 1.232(13) . ?
C164 H16E 0.9600 . ?
C164 H16F 0.9600 . ?
C164 H16G 0.9600 . ?
C164 C193 1.496(13) . ?
C166 H16H 0.9602 . ?
C166 H16I 0.9602 . ?
C166 H16J 0.9602 . ?
C166 C193 1.504(13) . ?
C167 H167 0.9800 . ?
C167 C179 1.505(13) . ?
C167 C180 1.64(4) . ?
O24 C172 1.35(3) . ?
C168 H16A 0.9700 . ?
C168 H16B 0.9700 . ?
C168 C178 1.50(4) . ?
C169 F27 1.236(11) . ?
C169 C175 1.489(13) . ?
C169 F33 1.234(11) . ?
C169 F19 1.248(11) . ?
C169 F19A 1.30(2) . ?
C169 F27A 1.27(2) . ?
C169 F33A 1.29(2) . ?
C170 H170 0.9300 . ?
C170 C202 1.296(13) . ?
C172 C199 1.508(13) . ?
C173 H173 0.9800 . ?
C173 C194 1.512(13) . ?
C173 C211 1.507(13) . ?
C174 H174 0.9800 . ?
C174 C179 1.509(13) . ?
C176 H17C 0.9700 . ?
C176 H17D 0.9700 . ?
C176 C198 1.503(13) . ?
C176 C200 1.504(13) . ?
F28 C201 1.274(12) . ?
C177 H17A 0.9700 . ?
C177 H17B 0.9700 . ?
C177 C178 1.513(13) . ?
C177 C195 1.505(13) . ?
C178 H178 0.9800 . ?
C178 C225 1.496(13) . ?
C179 C209 1.497(13) . ?
C179 C210 1.504(13) . ?
C180 H18H 0.9700 . ?
C180 H18I 0.9700 . ?
C181 H181 0.9800 . ?
C181 C192 1.493(13) . ?
C181 C233 1.503(13) . ?
C182 C183 1.44(3) . ?
C182 C203 1.517(12) . ?
C183 H183 0.9300 . ?
C184 H18A 0.9700 . ?
C184 H18B 0.9700 . ?
C184 C187 1.43(4) . ?
C185 H18C 0.9700 . ?
C185 H18D 0.9700 . ?
C185 C187 1.499(13) . ?
C186 H186 0.9300 . ?
C186 C191 1.403(13) . ?
C187 H187 0.9800 . ?
C187 C212 1.512(13) . ?
C188 H18J 0.9700 . ?
C188 H18K 0.9700 . ?
C188 C200 1.65(5) . ?
C189 H18E 0.9601 . ?
C189 H18F 0.9601 . ?
C189 H18G 0.9601 . ?
C189 C225 1.504(13) . ?
F29 C201 1.290(12) . ?
C190 H19F 0.9700 . ?
C190 H19G 0.9700 . ?
C190 C197 1.501(13) . ?
C190 C220 1.500(13) . ?
C191 H191 0.9800 . ?
C191 C194 1.507(13) . ?
C191 C211 1.509(13) . ?
C192 H19A 0.9700 . ?
C192 H19B 0.9700 . ?
C192 C231 1.504(13) . ?
C193 C198 1.510(13) . ?
C193 C200 1.504(13) . ?
C194 C227 1.507(13) . ?
C194 C228 1.511(13) . ?
C195 H195 0.9800 . ?
C195 C225 1.508(13) . ?
C196 H19C 0.9600 . ?
C196 H19D 0.9600 . ?
C196 H19E 0.9600 . ?
C196 C212 1.518(13) . ?
C197 H197 0.9800 . ?
C197 C219 1.501(13) . ?
C198 H198 0.9800 . ?
C200 H200 0.9800 . ?
C201 C202 1.518(12) . ?
C203 F30 1.271(12) . ?
C203 F31 1.285(12) . ?
C203 F32 1.274(12) . ?
N16 C204 1.3900 . ?
N16 C208 1.3900 . ?
C204 H204 0.9300 . ?
C204 C205 1.3900 . ?
C205 C206 1.3900 . ?
C205 C217 1.59(4) . ?
C206 C207 1.3900 . ?
C206 C218 1.56(5) . ?
C207 H207 0.9300 . ?
C207 C208 1.3900 . ?
C209 H20A 0.9922 . ?
C209 H20B 0.9906 . ?
C209 H20C 0.9903 . ?
C210 H21F 0.9608 . ?
C210 H21G 0.9608 . ?
C210 H21H 0.9608 . ?
C211 H21A 0.9700 . ?
C211 H21B 0.9700 . ?
C212 C213 1.510(13) . ?
C213 H21C 0.9605 . ?
C213 H21D 0.9605 . ?
C213 H21E 0.9605 . ?
C214 H214 0.9800 . ?
C214 C215 1.551(10) . ?
C214 C216 1.547(9) . ?
C214 C218 1.499(13) . ?
C215 H21I 0.9700 . ?
C215 H21J 0.9700 . ?
C215 C217 1.553(10) . ?
C216 C217 1.547(9) . ?
C216 C223 1.481(12) . ?
C216 C224 1.490(12) . ?
C217 H217 0.9800 . ?
C218 H21K 0.9700 . ?
C218 H21L 0.9700 . ?
C219 C220 1.508(13) . ?
C219 C221 1.511(13) . ?
C219 C222 1.513(13) . ?
C220 H220 0.9800 . ?
C220 C0AA 1.460(13) . ?
C221 H22J 1.0008 . ?
C221 H22K 0.9997 . ?
C221 H22L 1.0014 . ?
C222 H22M 1.0515 . ?
C222 H22N 1.0488 . ?
C222 H22O 1.0519 . ?
C223 H22P 0.9600 . ?
C223 H22Q 0.9599 . ?
C223 H22R 0.9600 . ?
C224 H22S 0.9601 . ?
C224 H22T 0.9601 . ?
C224 H22U 0.9601 . ?
C225 C226 1.505(13) . ?
C226 H22A 0.9600 . ?
C226 H22B 0.9600 . ?
C226 H22C 0.9600 . ?
C227 H22D 0.9602 . ?
C227 H22E 0.9605 . ?
C227 H22F 0.9592 . ?
C228 H22G 0.9600 . ?
C228 H22H 0.9600 . ?
C228 H22I 0.9600 . ?
C230 H23A 0.9600 . ?
C230 H23B 0.9600 . ?
C230 H23C 0.9600 . ?
C230 C233 1.504(13) . ?
C231 H231 0.9800 . ?
C231 C232 1.66(5) . ?
C231 C233 1.498(13) . ?
C232 H23D 0.9700 . ?
C232 H23E 0.9700 . ?
C233 C234 1.503(13) . ?
C234 H23F 0.9601 . ?
C234 H23G 0.9601 . ?
C234 H23H 0.9601 . ?
C0AA H0AA 0.9300 . ?
F237 C 1.273(13) . ?
F235 C 1.275(13) . ?
C F238 1.287(13) . ?
C23 H23 0.9300 . ?
C23 C25 1.35(5) . ?
C23 O23 1.68(5) . ?
C25 C25 2.05(9) 2_757 ?
C25 H25 0.9300 . ?

loop_
_geom_hbond_atom_site_label_D
_geom_hbond_atom_site_label_H
_geom_hbond_atom_site_label_A
_geom_hbond_distance_DH
_geom_hbond_distance_HA
_geom_hbond_distance_DA
_geom_hbond_angle_DHA
_geom_hbond_site_symmetry_A
_geom_hbond_publ_flag
C1 H1 O5 0.93 2.43 2.95(2) 115.7 2_757 yes
C13 H13 O5 0.93 2.40 2.74(3) 101.4 . yes
C17 H17 F29 0.93 2.54 3.09(3) 117.9 3 yes
C39 H39 F237 0.93 2.48 2.79(3) 100.0 . yes
C63 H63 O15 0.93 2.60 3.05(3) 110.3 . yes
C74 H74 O10 0.93 2.68 3.29(2) 124.1 2_757 yes
C74 H74 O19 0.93 2.73 3.07(3) 102.6 2_757 yes
C79 H79 O9 0.93 2.61 3.23(3) 124.7 2_656 yes
C96 H96 O1 0.93 2.76 3.24(3) 113.4 . yes
C96 H96 O26 0.93 2.46 2.95(3) 112.4 . yes
C112 H112 O16 0.93 2.63 3.27(2) 126.9 . yes
C124 H124 F23 0.93 2.37 3.17(2) 143.9 3 yes
C127 H127 O8 0.93 2.64 3.29(2) 127.2 . yes
C148 H148 F1 0.93 2.41 2.77(3) 103.0 . yes
C157 H157 F11 0.93 2.39 2.75(4) 102.9 . yes
C158 H158 F5 0.93 2.43 2.77(3) 101.6 . yes
C159 H159 F3 0.93 2.39 2.71(3) 100.2 . yes
C170 H170 F28 0.93 2.37 2.74(3) 103.6 . yes
C187 H187 F14 0.98 2.66 3.18(4) 113.4 4_757 yes
C188 H18J F15 0.97 2.70 3.23(5) 114.9 3_445 yes
C204 H204 O13 0.93 2.32 2.83(3) 114.4 . yes

loop_
_geom_torsion_atom_site_label_1
_geom_torsion_atom_site_label_2
_geom_torsion_atom_site_label_3
_geom_torsion_atom_site_label_4
_geom_torsion
_geom_torsion_site_symmetry_1
_geom_torsion_site_symmetry_2
_geom_torsion_site_symmetry_3
_geom_torsion_site_symmetry_4
_geom_torsion_publ_flag
Eu1 O3 C19 C40 -155.4(16) 2_757 . . . ?
Eu1 O3 C19 C93 31(4) 2_757 . . . ?
Eu1 O5 C90 C58 161.2(14) 2_757 . . . ?
Eu1 O5 C90 C93 -13(4) 2_757 . . . ?
Eu1 O8 C33 C43 140.9(15) . . . . ?
Eu1 O8 C33 C39 -39(4) . . . . ?
Eu1 O12 C120 C159 17(6) . . . . ?
Eu1 O12 C120 C162 -170(2) . . . . ?
Eu1 O14 C117 C39 14(5) . . . . ?
Eu1 O14 C117 C -166.2(18) . . . . ?
Eu1 N3 C1 C238 163.1(11) . . . . ?
Eu1 N3 C5 C4 -162.9(11) . . . . ?
Eu1 N3 C5 C14 12.1(15) . . . . ?
Eu1 N5 C14 C5 -14.3(15) . . . . ?
Eu1 N5 C14 C15 171.1(10) . . . . ?
Eu1 N5 C18 C17 -171.2(10) . . . . ?
Eu1 N5 C18 C123 12.1(16) . . . . ?
Eu1 O20 C161 C81 -179.4(14) . . . . ?
Eu1 O20 C161 C159 -3(5) . . . . ?
Eu1 N13 C123 C18 6.7(16) . . . . ?
Eu1 N13 C123 C124 -174.4(12) . . . . ?
Eu1 N13 C127 C126 174.5(11) . . . . ?
Eu2 O1 C57 C32 172.2(15) . . . . ?
Eu2 O1 C57 C158 -5(4) . . . . ?
Eu2 O26 C88 C41 -176.3(17) . . . . ?
Eu2 O26 C88 C134 4(5) . . . . ?
Eu2 O10 C119 C149 140.8(17) 2_757 . . . ?
Eu2 O10 C119 C118 -36(4) 2_757 . . . ?
Eu2 O17 C135 C147 -175(3) . . . . ?
Eu2 O17 C135 C158 -3(6) . . . . ?
Eu2 O18 C175 C134 5(6) . . . . ?
Eu2 O18 C175 C169 -172.3(18) . . . . ?
Eu2 O19 C133 C118 11(5) 2_757 . . . ?
Eu2 O19 C133 C229 -162.9(17) 2_757 . . . ?
Eu2 N9 C70 C12 15.3(16) . . . . ?
Eu2 N9 C70 C71 -166.3(11) . . . . ?
Eu2 N9 C74 C73 166.7(11) . . . . ?
Eu2 N11 C96 C97 166.7(12) . . . . ?
Eu2 N11 C100 C8 14.7(16) . . . . ?
Eu2 N11 C100 C99 -166.3(12) . . . . ?
Eu3 O4 C69 C20 -143.6(18) . . . . ?
Eu3 O4 C69 C148 30(4) . . . . ?
Eu3 O6 C136 C102 -16(5) 2_656 . . . ?
Eu3 O6 C136 C165 161.8(18) 2_656 . . . ?
Eu3 O7 C109 C26 -157.0(16) 2_656 . . . ?
Eu3 O7 C109 C102 24(4) 2_656 . . . ?
Eu3 O11 C202 C170 5(5) . . . . ?
Eu3 O11 C202 C201 -165.9(15) . . . . ?
Eu3 O15 C150 C110 172.6(18) . . . . ?
Eu3 O15 C150 C148 -18(5) . . . . ?
Eu3 O16 C140 C31 176.9(14) . . . . ?
Eu3 O16 C140 C170 -4(5) . . . . ?
Eu3 N7 C52 C53 -174.0(10) . . . . ?
Eu3 N7 C52 C111 8.6(16) . . . . ?
Eu3 N7 C56 C55 174.2(10) . . . . ?
Eu3 N7 C56 C59 -15.4(15) . . . . ?
Eu3 N8 C59 C56 -28.6(14) . . . . ?
Eu3 N8 C59 C60 152.4(10) . . . . ?
Eu3 N8 C63 C62 -152.9(10) . . . . ?
Eu3 N12 C112 C113 -179.8(12) . . . . ?
Eu4 O9 C87 C36 -144(2) 2_656 . . . ?
Eu4 O9 C87 C131 44(4) 2_656 . . . ?
Eu4 O13 C144 C49 -173.5(17) . . . . ?
Eu4 O13 C144 C183 4(6) . . . . ?
Eu4 O21 C156 C157 -21(6) . . . . ?
Eu4 O21 C156 C160 171.7(19) . . . . ?
Eu4 O22 C138 C104 -171.3(17) . . . . ?
Eu4 O22 C138 C157 15(5) . . . . ?
Eu4 O25 C182 C183 -28(5) . . . . ?
Eu4 O25 C182 C203 160.8(16) . . . . ?
Eu4 N10 C75 C76 162.9(14) . . . . ?
Eu4 N10 C75 C155 -14(2) . . . . ?
Eu4 N10 C79 C78 -163.2(13) . . . . ?
Eu4 N15 C151 C152 -167.5(12) . . . . ?
Eu4 N15 C151 C208 15.4(19) . . . . ?
Eu4 N15 C155 C75 -15.9(19) . . . . ?
Eu4 N15 C155 C154 167.9(12) . . . . ?
Eu4 O24 C172 C131 -17(5) 2_656 . . . ?
Eu4 O24 C172 C199 165.2(19) 2_656 . . . ?
Eu4 N16 C204 C205 -168.2(15) . . . . ?
Eu4 N16 C208 C151 -10(2) . . . . ?
Eu4 N16 C208 C207 167.5(16) . . . . ?
O1 C57 C158 C135 -2(4) . . . . ?
O26 C88 C134 C175 1(6) . . . . ?
O3 C19 C40 F2 61(3) . . . . ?
O3 C19 C40 F6 174(3) . . . . ?
O3 C19 C40 F9 -54(3) . . . . ?
O3 C19 C93 C90 -7(4) . . . . ?
O4 C69 C148 C150 -7(5) . . . . ?
O5 C90 C93 C19 -1(4) . . . . ?
O6 C136 C165 F8 -174(3) . . . . ?
O6 C136 C165 F10 60(4) . . . . ?
O6 C136 C165 F26 -57(4) . . . . ?
N1 C236 C38 C68 -179(2) . . . . ?
N1 C236 C128 C92 -179(2) . . . . ?
N1 C35 C64 C67 -179.8(15) . . . . ?
N1 C35 C122 C139 179.8(15) . . . . ?
N1 C50 C83 C86 175(2) . . . . ?
O8 C33 C43 C67 -32(3) . . . . ?
O8 C33 C43 C139 149.8(17) . . . . ?
O8 C33 C39 C117 16(5) . . . . ?
O9 C87 C131 C172 -17(6) . . . . ?
O12 C120 C159 C161 0(6) . . . . ?
O12 C120 C162 F3 178(4) . . . . ?
O12 C120 C162 F12 -67(4) . . . . ?
O12 C120 C162 F20 55(4) . . . . ?
O13 C144 C183 C182 7(6) . . . . ?
O14 C117 C F237 176(3) . . . . ?
O14 C117 C F235 35(4) . . . . ?
O14 C117 C F238 -65(4) . . . . ?
O16 C140 C170 C202 -6(8) . . . . ?
N2 C6 C42 C84 174.2(18) . . . . ?
N2 C6 C80 C89 -174.1(19) . . . . ?
N2 C24 C146 C145 179.0(17) . . . . ?
N3 C1 C238 C3 0.0 . . . . ?
N3 C1 C238 C143 174(2) . . . . ?
N3 C5 C14 N5 1.4(18) . . . . ?
N3 C5 C14 C15 175.7(10) . . . . ?
C1 N3 C5 C4 0.0 . . . . ?
C1 N3 C5 C14 175.0(16) . . . . ?
C1 C238 C3 C4 0.0 . . . . ?
C1 C238 C3 C184 -178(2) . . . . ?
C1 C238 C143 C185 -139(2) . . . . ?
C1 C238 C143 C212 134(2) . . . . ?
C238 C3 C4 C5 0.0 . . . . ?
C238 C3 C184 C187 -2(4) . . . . ?
C238 C143 C185 C187 -80(3) . . . . ?
C238 C143 C212 C187 78(3) . . . . ?
C238 C143 C212 C196 -161(3) . . . . ?
C238 C143 C212 C213 -44(4) . . . . ?
C3 C238 C143 C185 35(3) . . . . ?
C3 C238 C143 C212 -53(3) . . . . ?
C3 C4 C5 N3 0.0 . . . . ?
C3 C4 C5 C14 -174.8(17) . . . . ?
C3 C184 C187 C185 -49(4) . . . . ?
C3 C184 C187 C212 41(4) . . . . ?
C4 C3 C184 C187 -179(2) . . . . ?
C4 C5 C14 N5 176.3(10) . . . . ?
C4 C5 C14 C15 -9.4(18) . . . . ?
C5 N3 C1 C238 0.0 . . . . ?
C5 C14 C15 C16 -174.2(17) . . . . ?
O17 C135 C147 F5 -178(5) . . . . ?
O17 C135 C147 F21 -65(5) . . . . ?
O17 C135 C147 F24 49(6) . . . . ?
O17 C135 C158 C57 6(6) . . . . ?
C6 N2 C24 C22 -130.9(18) . . . . ?
C6 N2 C24 C146 50(2) . . . . ?
C6 N2 C82 C34 33(2) . . . . ?
C6 N2 C82 C142 -146.1(16) . . . . ?
C6 C42 C84 C81 0.0 . . . . ?
C42 C6 C80 C89 0.0 . . . . ?
C42 C84 C81 C89 0.0 . . . . ?
C42 C84 C81 C161 176.5(19) . . . . ?
C84 C81 C89 C80 0.0 . . . . ?
C84 C81 C161 O20 -158(2) . . . . ?
C84 C81 C161 C159 26(3) . . . . ?
C81 C89 C80 C6 0.0 . . . . ?
C89 C81 C161 O20 19(3) . . . . ?
C89 C81 C161 C159 -157.7(19) . . . . ?
C80 C6 C42 C84 0.0 . . . . ?
C7 C22 C24 N2 -179.0(17) . . . . ?
C7 C22 C24 C146 0.0 . . . . ?
C7 C32 C57 O1 26(3) . . . . ?
C7 C32 C57 C158 -156(2) . . . . ?
C22 C7 C32 C145 0.0 . . . . ?
C22 C7 C32 C57 176.4(18) . . . . ?
C22 C24 C146 C145 0.0 . . . . ?
C24 N2 C6 C42 -139.2(17) . . . . ?
C24 N2 C6 C80 35(3) . . . . ?
C24 N2 C82 C34 -142.7(15) . . . . ?
C24 N2 C82 C142 39(2) . . . . ?
C24 C146 C145 C32 0.0 . . . . ?
C146 C145 C32 C7 0.0 . . . . ?
C146 C145 C32 C57 -176.2(19) . . . . ?
C145 C32 C57 O1 -157.5(17) . . . . ?
C145 C32 C57 C158 20(3) . . . . ?
C32 C7 C22 C24 0.0 . . . . ?
C32 C57 C158 C135 -180(3) . . . . ?
O19 C133 C229 F4 158(3) . . . . ?
O19 C133 C229 F13 52(3) . . . . ?
O19 C133 C229 F14 -70(3) . . . . ?
C8 C9 C10 C11 0.0 . . . . ?
C9 C8 N4 Eu2 174.5(10) . . . . ?
C9 C8 N4 C12 0.0 . . . . ?
C9 C8 C100 N11 173.4(11) . . . . ?
C9 C8 C100 C99 -5.6(19) . . . . ?
C9 C10 C11 C12 0.0 . . . . ?
C10 C11 C12 N4 0.0 . . . . ?
C10 C11 C12 C70 175.9(18) . . . . ?
C11 C12 N4 Eu2 -174.5(10) . . . . ?
C11 C12 N4 C8 0.0 . . . . ?
C11 C12 C70 N9 168.1(10) . . . . ?
C11 C12 C70 C71 -10.2(19) . . . . ?
C12 C70 C71 C72 178.3(18) . . . . ?
N4 C8 C9 C10 0.0 . . . . ?
N4 C8 C100 N11 -4.6(19) . . . . ?
N4 C8 C100 C99 176.5(11) . . . . ?
N4 C12 C70 N9 -15.9(18) . . . . ?
N4 C12 C70 C71 165.8(10) . . . . ?
C13 C21 C50 N1 -173(2) . . . . ?
C13 C21 C50 C83 3(3) . . . . ?
C13 C58 C86 C83 -1(3) . . . . ?
C13 C58 C90 O5 3(3) . . . . ?
C13 C58 C90 C93 178(2) . . . . ?
N5 C14 C15 C16 0.0 . . . . ?
N5 C18 C123 N13 -12.4(19) . . . . ?
N5 C18 C123 C124 168.8(11) . . . . ?
C14 N5 C18 C17 0.0 . . . . ?
C14 N5 C18 C123 -176.6(17) . . . . ?
C14 C15 C16 C17 0.0 . . . . ?
C15 C16 C17 C18 0.0 . . . . ?
C16 C17 C18 N5 0.0 . . . . ?
C16 C17 C18 C123 176.6(18) . . . . ?
C17 C18 C123 N13 171.0(10) . . . . ?
C17 C18 C123 C124 -8(2) . . . . ?
C18 N5 C14 C5 174.5(16) . . . . ?
C18 N5 C14 C15 0.0 . . . . ?
C18 C123 C124 C125 179(2) . . . . ?
C20 C69 C148 C150 166(3) . . . . ?
C20 C95 C121 C130 2(5) . . . . ?
C20 C101 C137 C130 3(4) . . . . ?
C21 C13 C58 C86 3(3) . . . . ?
C21 C13 C58 C90 175(2) . . . . ?
C21 C50 C83 C86 -1(4) . . . . ?
N6 C28 C29 C30 -177.7(19) . . . . ?
N6 C107 C108 C103 179.1(19) . . . . ?
N6 C129 C141 C132 -178(3) . . . . ?
F1 C110 C150 O15 -180(3) . . . . ?
F1 C110 C150 C148 11(5) . . . . ?
C236 N1 C35 C64 -143.2(16) . . . . ?
C236 N1 C35 C122 37(2) . . . . ?
C236 N1 C50 C21 26(3) . . . . ?
C236 N1 C50 C83 -150(2) . . . . ?
C236 C38 C68 C41 -1(4) . . . . ?
O21 C156 C157 C138 13(7) . . . . ?
O21 C156 C160 F11 -176(4) . . . . ?
O21 C156 C160 F15 64(4) . . . . ?
O21 C156 C160 F17 -52(4) . . . . ?
C235 C27 C28 N6 177.8(19) . . . . ?
C235 C27 C28 C29 0.0 . . . . ?
C235 C31 C140 O16 -34(3) . . . . ?
C235 C31 C140 C170 147(3) . . . . ?
C27 C235 C31 C30 0.0 . . . . ?
C27 C235 C31 C140 -175(2) . . . . ?
C27 C28 C29 C30 0.0 . . . . ?
C28 N6 C107 C106 138.9(18) . . . . ?
C28 N6 C107 C108 -40(3) . . . . ?
C28 N6 C129 C94 140(3) . . . . ?
C28 N6 C129 C141 -37(4) . . . . ?
C28 C29 C30 C31 0.0 . . . . ?
C29 C30 C31 C235 0.0 . . . . ?
C29 C30 C31 C140 175(2) . . . . ?
C30 C31 C140 O16 150.1(19) . . . . ?
C30 C31 C140 C170 -29(4) . . . . ?
C31 C235 C27 C28 0.0 . . . . ?
C31 C140 C170 C202 173(5) . . . . ?
C33 C43 C139 C122 178.2(17) . . . . ?
C33 C39 C117 O14 -3(6) . . . . ?
C33 C39 C117 C 177(3) . . . . ?
C34 C116 C149 C171 0.0 . . . . ?
C34 C116 C149 C119 -178.3(17) . . . . ?
C116 C34 C82 N2 -178.7(16) . . . . ?
C116 C34 C82 C142 0.0 . . . . ?
C116 C149 C171 C142 0.0 . . . . ?
C116 C149 C119 O10 -25(3) . . . . ?
C116 C149 C119 C118 152(2) . . . . ?
C149 C171 C142 C82 0.0 . . . . ?
C171 C149 C119 O10 156.3(18) . . . . ?
C171 C149 C119 C118 -26(3) . . . . ?
C171 C142 C82 N2 178.8(16) . . . . ?
C171 C142 C82 C34 0.0 . . . . ?
C82 N2 C6 C42 46(2) . . . . ?
C82 N2 C6 C80 -140.3(16) . . . . ?
C82 N2 C24 C22 44(2) . . . . ?
C82 N2 C24 C146 -134.6(17) . . . . ?
C82 C34 C116 C149 0.0 . . . . ?
C35 N1 C236 C38 48(3) . . . . ?
C35 N1 C236 C128 -132(2) . . . . ?
C35 N1 C50 C21 -154(2) . . . . ?
C35 N1 C50 C83 30(3) . . . . ?
C35 C64 C67 C43 0.0 . . . . ?
C64 C35 C122 C139 0.0 . . . . ?
C64 C67 C43 C33 -178.3(16) . . . . ?
C64 C67 C43 C139 0.0 . . . . ?
C67 C43 C139 C122 0.0 . . . . ?
C43 C33 C39 C117 -165(3) . . . . ?
C43 C139 C122 C35 0.0 . . . . ?
C122 C35 C64 C67 0.0 . . . . ?
C36 C87 C131 C172 171(3) . . . . ?
C36 C91 C94 C129 3(5) . . . . ?
C36 C132 C141 C129 -2(4) . . . . ?
C37 C65 C66 C85 0(4) . . . . ?
C37 C65 N14 C46 148(2) . . . . ?
C37 C65 N14 C130 -31(4) . . . . ?
C38 C236 C128 C92 1(4) . . . . ?
C39 C33 C43 C67 148(2) . . . . ?
C39 C33 C43 C139 -30(3) . . . . ?
C39 C117 C F237 -4(5) . . . . ?
C39 C117 C F235 -146(3) . . . . ?
C39 C117 C F238 115(3) . . . . ?
C40 C19 C93 C90 179(2) . . . . ?
C41 C88 C134 C175 -178(3) . . . . ?
C41 C92 C128 C236 -1(4) . . . . ?
O22 C138 C157 C156 -8(5) . . . . ?
C44 C45 C46 C47 0.0 . . . . ?
C44 C45 C46 N14 -179.4(19) . . . . ?
C44 C49 C144 O13 19(4) . . . . ?
C44 C49 C144 C183 -158(2) . . . . ?
C45 C44 C49 C48 0.0 . . . . ?
C45 C44 C49 C144 177(2) . . . . ?
C45 C46 C47 C48 0.0 . . . . ?
C45 C46 N14 C65 133(2) . . . . ?
C45 C46 N14 C130 -48(3) . . . . ?
C46 C47 C48 C49 0.0 . . . . ?
C46 N14 C130 C121 -35(4) . . . . ?
C46 N14 C130 C137 145(2) . . . . ?
C47 C46 N14 C65 -46(3) . . . . ?
C47 C46 N14 C130 132.9(19) . . . . ?
C47 C48 C49 C44 0.0 . . . . ?
C47 C48 C49 C144 -177(2) . . . . ?
C48 C49 C144 O13 -164(2) . . . . ?
C48 C49 C144 C183 19(4) . . . . ?
C49 C44 C45 C46 0.0 . . . . ?
C49 C144 C183 C182 -176(3) . . . . ?
C50 N1 C236 C38 -132(2) . . . . ?
C50 N1 C236 C128 48(3) . . . . ?
C50 N1 C35 C64 37(2) . . . . ?
C50 N1 C35 C122 -143.3(17) . . . . ?
C50 C83 C86 C58 0(4) . . . . ?
C51 C26 C85 C66 5(4) . . . . ?
C51 C26 C109 O7 -165(2) . . . . ?
C51 C26 C109 C102 14(4) . . . . ?
C51 C37 C65 C66 3(4) . . . . ?
C51 C37 C65 N14 -176(2) . . . . ?
N7 C52 C53 C54 0.0 . . . . ?
N7 C52 C111 N12 -9.0(18) . . . . ?
N7 C52 C111 C115 176.9(11) . . . . ?
N7 C56 C59 N8 29.2(17) . . . . ?
N7 C56 C59 C60 -151.8(11) . . . . ?
C52 N7 C56 C55 0.0 . . . . ?
C52 N7 C56 C59 170.4(17) . . . . ?
C52 C53 C54 C55 0.0 . . . . ?
C52 C111 N12 Eu3 5.5(17) . . . . ?
C52 C111 N12 C112 -174.3(18) . . . . ?
C52 C111 C115 C114 174.0(19) . . . . ?
C53 C52 C111 N12 173.8(10) . . . . ?
C53 C52 C111 C115 0(2) . . . . ?
C53 C54 C55 C56 0.0 . . . . ?
C54 C55 C56 N7 0.0 . . . . ?
C54 C55 C56 C59 -170.3(17) . . . . ?
C55 C56 C59 N8 -160.4(9) . . . . ?
C55 C56 C59 C60 18.5(18) . . . . ?
C56 N7 C52 C53 0.0 . . . . ?
C56 N7 C52 C111 -177.3(17) . . . . ?
C56 C59 C60 C61 -178.9(17) . . . . ?
C58 C13 C21 C50 -4(4) . . . . ?
C58 C90 C93 C19 -176(2) . . . . ?
N8 C59 C60 C61 0.0 . . . . ?
C59 N8 C63 C62 0.0 . . . . ?
C59 C60 C61 C62 0.0 . . . . ?
C59 C60 C61 C180 -176(2) . . . . ?
C60 C61 C62 C63 0.0 . . . . ?
C60 C61 C62 C174 177(2) . . . . ?
C60 C61 C180 C167 -178.6(17) . . . . ?
C61 C62 C63 N8 0.0 . . . . ?
C61 C62 C174 C163 53(3) . . . . ?
C61 C62 C174 C179 -43(3) . . . . ?
C62 C61 C180 C167 6(3) . . . . ?
C62 C174 C179 C167 80(3) . . . . ?
C62 C174 C179 C209 -45(4) . . . . ?
C62 C174 C179 C210 -167(3) . . . . ?
C63 N8 C59 C56 179.0(16) . . . . ?
C63 N8 C59 C60 0.0 . . . . ?
C63 C62 C174 C163 -130.2(19) . . . . ?
C63 C62 C174 C179 134(2) . . . . ?
O25 C182 C183 C144 4(6) . . . . ?
O25 C182 C203 F30 -175(3) . . . . ?
O25 C182 C203 F31 65(3) . . . . ?
O25 C182 C203 F32 -55(3) . . . . ?
C65 C37 C51 C26 -2(4) . . . . ?
C65 C66 C85 C26 -5(4) . . . . ?
C65 N14 C130 C121 145(3) . . . . ?
C65 N14 C130 C137 -36(4) . . . . ?
C66 C65 N14 C46 -31(4) . . . . ?
C66 C65 N14 C130 150(3) . . . . ?
C68 C41 C88 O26 -4(4) . . . . ?
C68 C41 C88 C134 175(3) . . . . ?
C68 C41 C92 C128 0(4) . . . . ?
C69 C20 C95 C121 -179(3) . . . . ?
C69 C20 C101 C137 177(2) . . . . ?
C69 C148 C150 O15 2(6) . . . . ?
C69 C148 C150 C110 170(3) . . . . ?
N9 C70 C71 C72 0.0 . . . . ?
C70 C12 N4 Eu2 9.3(15) . . . . ?
C70 C12 N4 C8 -176.1(17) . . . . ?
C70 N9 C74 C73 0.0 . . . . ?
C70 C71 C72 C73 0.0 . . . . ?
C70 C71 C72 C168 172(2) . . . . ?
C71 C72 C73 C74 0.0 . . . . ?
C71 C72 C73 C195 175(2) . . . . ?
C71 C72 C168 C178 -177(2) . . . . ?
C72 C73 C74 N9 0.0 . . . . ?
C72 C73 C195 C177 49(3) . . . . ?
C72 C73 C195 C225 -47(2) . . . . ?
C72 C168 C178 C177 -43(4) . . . . ?
C72 C168 C178 C225 53(4) . . . . ?
C73 C72 C168 C178 -5(3) . . . . ?
C73 C195 C225 C178 83(3) . . . . ?
C73 C195 C225 C189 -42(4) . . . . ?
C73 C195 C225 C226 -167(3) . . . . ?
C74 N9 C70 C12 -178.4(17) . . . . ?
C74 N9 C70 C71 0.0 . . . . ?
C74 C73 C195 C177 -136.2(19) . . . . ?
C74 C73 C195 C225 128(2) . . . . ?
N10 C75 C76 C77 0.0 . . . . ?
N10 C75 C155 N15 20(2) . . . . ?
N10 C75 C155 C154 -163.9(13) . . . . ?
C75 N10 C79 C78 0.0 . . . . ?
C75 C76 C77 C78 0.0 . . . . ?
C75 C76 C77 C0AA -179(4) . . . . ?
C76 C75 C155 N15 -156.9(13) . . . . ?
C76 C75 C155 C154 19(2) . . . . ?
C76 C77 C78 C79 0.0 . . . . ?
C76 C77 C78 C197 -174(3) . . . . ?
C76 C77 C0AA C220 175(3) . . . . ?
C77 C78 C79 N10 0.0 . . . . ?
C77 C78 C197 C190 44(3) . . . . ?
C77 C78 C197 C219 -51(4) . . . . ?
C78 C77 C0AA C220 -4(5) . . . . ?
C78 C197 C219 C220 80(4) . . . . ?
C78 C197 C219 C221 -38(4) . . . . ?
C78 C197 C219 C222 -163(4) . . . . ?
C79 N10 C75 C76 0.0 . . . . ?
C79 N10 C75 C155 -177(2) . . . . ?
C79 C78 C197 C190 -131(3) . . . . ?
C79 C78 C197 C219 135(3) . . . . ?
C85 C26 C51 C37 -2(4) . . . . ?
C85 C26 C109 O7 18(3) . . . . ?
C85 C26 C109 C102 -163(3) . . . . ?
C86 C58 C90 O5 174(2) . . . . ?
C86 C58 C90 C93 -11(4) . . . . ?
C87 C36 C91 C94 -179(3) . . . . ?
C87 C36 C132 C141 178(3) . . . . ?
C87 C131 C172 O24 3(5) . . . . ?
C87 C131 C172 C199 180(3) . . . . ?
C88 C41 C68 C38 178(2) . . . . ?
C88 C41 C92 C128 -177(3) . . . . ?
C88 C134 C175 O18 -5(6) . . . . ?
C88 C134 C175 C169 172(3) . . . . ?
C90 C58 C86 C83 -172(2) . . . . ?
C91 C36 C87 O9 -160(3) . . . . ?
C91 C36 C87 C131 12(5) . . . . ?
C91 C36 C132 C141 -2(4) . . . . ?
C91 C94 C129 N6 177(2) . . . . ?
C91 C94 C129 C141 -6(4) . . . . ?
C92 C41 C68 C38 1(4) . . . . ?
C92 C41 C88 O26 172(3) . . . . ?
C92 C41 C88 C134 -8(4) . . . . ?
C93 C19 C40 F2 -125(3) . . . . ?
C93 C19 C40 F6 -12(3) . . . . ?
C93 C19 C40 F9 119(3) . . . . ?
F7 C110 C150 O15 55(4) . . . . ?
F7 C110 C150 C148 -115(3) . . . . ?
C94 C129 C141 C132 6(4) . . . . ?
C95 C20 C69 O4 -161(3) . . . . ?
C95 C20 C69 C148 26(4) . . . . ?
C95 C20 C101 C137 -2(4) . . . . ?
C95 C121 C130 N14 178(3) . . . . ?
C95 C121 C130 C137 -1(5) . . . . ?
N11 C96 C97 C98 0.0 . . . . ?
N11 C96 C97 C181 -178(2) . . . . ?
C96 N11 C100 C8 -179.0(18) . . . . ?
C96 N11 C100 C99 0.0 . . . . ?
C96 C97 C98 C99 0.0 . . . . ?
C96 C97 C98 C232 -173(3) . . . . ?
C96 C97 C181 C192 -133(2) . . . . ?
C96 C97 C181 C233 132(3) . . . . ?
C97 C98 C99 C100 0.0 . . . . ?
C97 C98 C232 C231 -8(4) . . . . ?
C97 C181 C192 C231 -83(3) . . . . ?
C97 C181 C233 C230 176(3) . . . . ?
C97 C181 C233 C231 76(3) . . . . ?
C97 C181 C233 C234 -42(5) . . . . ?
C98 C97 C181 C192 49(3) . . . . ?
C98 C97 C181 C233 -46(4) . . . . ?
C98 C99 C100 C8 178.9(19) . . . . ?
C98 C99 C100 N11 0.0 . . . . ?
C99 C98 C232 C231 179(2) . . . . ?
C100 C8 C9 C10 -177.9(17) . . . . ?
C100 C8 N4 Eu2 -7.5(16) . . . . ?
C100 C8 N4 C12 177.9(16) . . . . ?
C100 N11 C96 C97 0.0 . . . . ?
C101 C20 C69 O4 21(4) . . . . ?
C101 C20 C69 C148 -152(3) . . . . ?
C101 C20 C95 C121 -1(4) . . . . ?
C102 C136 C165 F8 3(5) . . . . ?
C102 C136 C165 F10 -123(3) . . . . ?
C102 C136 C165 F26 121(3) . . . . ?
C103 C104 C105 C106 0.0 . . . . ?
C103 C104 C138 O22 162(2) . . . . ?
C103 C104 C138 C157 -25(4) . . . . ?
C104 C103 C108 C107 0.0 . . . . ?
C104 C105 C106 C107 0.0 . . . . ?
C104 C138 C157 C156 179(3) . . . . ?
C105 C104 C138 O22 -16(3) . . . . ?
C105 C104 C138 C157 157(2) . . . . ?
C105 C106 C107 N6 -179.1(19) . . . . ?
C105 C106 C107 C108 0.0 . . . . ?
C106 C107 C108 C103 0.0 . . . . ?
C107 N6 C28 C27 -57(3) . . . . ?
C107 N6 C28 C29 120(2) . . . . ?
C107 N6 C129 C94 -29(4) . . . . ?
C107 N6 C129 C141 155(2) . . . . ?
C108 C103 C104 C105 0.0 . . . . ?
C108 C103 C104 C138 -179(2) . . . . ?
C109 C26 C51 C37 -180(2) . . . . ?
C109 C26 C85 C66 -177(2) . . . . ?
C109 C102 C136 O6 -5(5) . . . . ?
C109 C102 C136 C165 178(3) . . . . ?
C111 C52 C53 C54 177.2(18) . . . . ?
C111 N12 C112 C113 0.0 . . . . ?
N12 C111 C115 C114 0.0 . . . . ?
N12 C112 C113 C114 0.0 . . . . ?
N12 C112 C113 C198 -175(2) . . . . ?
C112 C113 C114 C115 0.0 . . . . ?
C112 C113 C114 C188 -167(3) . . . . ?
C112 C113 C198 C176 -136(2) . . . . ?
C112 C113 C198 C193 127(2) . . . . ?
C113 C114 C115 C111 0.0 . . . . ?
C113 C114 C188 C200 -13(4) . . . . ?
C114 C113 C198 C176 49(3) . . . . ?
C114 C113 C198 C193 -48(3) . . . . ?
C114 C188 C200 C176 -38(4) . . . . ?
C114 C188 C200 C193 61(4) . . . . ?
C115 C111 N12 Eu3 179.8(12) . . . . ?
C115 C111 N12 C112 0.0 . . . . ?
C115 C114 C188 C200 180(2) . . . . ?
C118 C133 C229 F4 -16(4) . . . . ?
C118 C133 C229 F13 -122(3) . . . . ?
C118 C133 C229 F14 116(3) . . . . ?
C119 C149 C171 C142 178.2(18) . . . . ?
C119 C118 C133 O19 12(5) . . . . ?
C119 C118 C133 C229 -174(3) . . . . ?
C120 C159 C161 C81 169(3) . . . . ?
C120 C159 C161 O20 -8(5) . . . . ?
C121 C130 C137 C101 -1(4) . . . . ?
N13 C123 C124 C125 0.0 . . . . ?
C123 N13 C127 C126 0.0 . . . . ?
C123 C124 C125 C126 0.0 . . . . ?
C123 C124 C125 C186 180(3) . . . . ?
C124 C125 C126 C127 0.0 . . . . ?
C124 C125 C126 C173 -176(3) . . . . ?
C124 C125 C186 C191 177(3) . . . . ?
C125 C126 C127 N13 0.0 . . . . ?
C125 C126 C173 C194 -47(3) . . . . ?
C125 C126 C173 C211 41(4) . . . . ?
C125 C186 C191 C194 46(5) . . . . ?
C125 C186 C191 C211 -43(5) . . . . ?
C126 C125 C186 C191 -3(5) . . . . ?
C126 C173 C194 C191 77(3) . . . . ?
C126 C173 C194 C227 -170(3) . . . . ?
C126 C173 C194 C228 -41(5) . . . . ?
C126 C173 C211 C191 -74(4) . . . . ?
C127 N13 C123 C18 -178.9(18) . . . . ?
C127 N13 C123 C124 0.0 . . . . ?
C127 C126 C173 C194 137(2) . . . . ?
C127 C126 C173 C211 -135(3) . . . . ?
N14 C46 C47 C48 179.4(19) . . . . ?
N14 C65 C66 C85 179(2) . . . . ?
N14 C130 C137 C101 179(2) . . . . ?
C128 C236 C38 C68 0(4) . . . . ?
C129 N6 C28 C27 135(2) . . . . ?
C129 N6 C28 C29 -48(3) . . . . ?
C129 N6 C107 C106 -53(3) . . . . ?
C129 N6 C107 C108 128(2) . . . . ?
C131 C172 C199 F18 14(4) . . . . ?
C131 C172 C199 F22 -107(4) . . . . ?
C131 C172 C199 F25 134(4) . . . . ?
C132 C36 C87 O9 19(4) . . . . ?
C132 C36 C87 C131 -169(3) . . . . ?
C132 C36 C91 C94 2(4) . . . . ?
F16 C110 C150 O15 -64(3) . . . . ?
F16 C110 C150 C148 127(3) . . . . ?
C133 C118 C119 O10 -1(5) . . . . ?
C133 C118 C119 C149 -178(3) . . . . ?
C136 C102 C109 O7 2(5) . . . . ?
C136 C102 C109 C26 -177(3) . . . . ?
C138 C104 C105 C106 179(2) . . . . ?
C140 C170 C202 O11 5(8) . . . . ?
C140 C170 C202 C201 173(5) . . . . ?
C143 C238 C3 C4 -174(2) . . . . ?
C143 C238 C3 C184 8(3) . . . . ?
C143 C185 C187 C184 89(3) . . . . ?
C143 C185 C187 C212 -26(3) . . . . ?
C147 C135 C158 C57 178(4) . . . . ?
N15 C151 C152 C153 0.0 . . . . ?
N15 C151 C208 N16 -4(2) . . . . ?
N15 C151 C208 C207 179.0(14) . . . . ?
C151 N15 C155 C75 176(2) . . . . ?
C151 N15 C155 C154 0.0 . . . . ?
C151 C152 C153 C154 0.0 . . . . ?
C152 C151 C208 N16 179.4(14) . . . . ?
C152 C151 C208 C207 2(2) . . . . ?
C152 C153 C154 C155 0.0 . . . . ?
C153 C154 C155 C75 -176(2) . . . . ?
C153 C154 C155 N15 0.0 . . . . ?
C155 C75 C76 C77 177(2) . . . . ?
C155 N15 C151 C152 0.0 . . . . ?
C155 N15 C151 C208 -177.1(19) . . . . ?
F23 C201 C202 O11 -71(3) . . . . ?
F23 C201 C202 C170 120(4) . . . . ?
C157 C156 C160 F11 16(5) . . . . ?
C157 C156 C160 F15 -103(4) . . . . ?
C157 C156 C160 F17 140(4) . . . . ?
C158 C135 C147 F5 9(8) . . . . ?
C158 C135 C147 F21 122(4) . . . . ?
C158 C135 C147 F24 -124(4) . . . . ?
C159 C120 C162 F3 -9(6) . . . . ?
C159 C120 C162 F12 106(4) . . . . ?
C159 C120 C162 F20 -131(3) . . . . ?
C160 C156 C157 C138 179(3) . . . . ?
C161 C81 C89 C80 -176.6(18) . . . . ?
C162 C120 C159 C161 -172(3) . . . . ?
C163 C167 C179 C174 26(3) . . . . ?
C163 C167 C179 C209 148(3) . . . . ?
C163 C167 C179 C210 -92(3) . . . . ?
C163 C167 C180 C61 -50(3) . . . . ?
C163 C174 C179 C167 -26(3) . . . . ?
C163 C174 C179 C209 -151(4) . . . . ?
C163 C174 C179 C210 87(4) . . . . ?
C164 C193 C198 C113 -179(2) . . . . ?
C164 C193 C198 C176 77(3) . . . . ?
C164 C193 C200 C176 -85(3) . . . . ?
C164 C193 C200 C188 161(3) . . . . ?
C166 C193 C198 C113 -47(4) . . . . ?
C166 C193 C198 C176 -151(3) . . . . ?
C166 C193 C200 C176 143(4) . . . . ?
C166 C193 C200 C188 28(5) . . . . ?
C167 C163 C174 C62 -89(3) . . . . ?
C167 C163 C174 C179 26(3) . . . . ?
O24 C172 C199 F18 -170(3) . . . . ?
O24 C172 C199 F22 69(3) . . . . ?
O24 C172 C199 F25 -49(3) . . . . ?
C168 C72 C73 C74 -173(2) . . . . ?
C168 C72 C73 C195 2(2) . . . . ?
C168 C178 C225 C189 37(4) . . . . ?
C168 C178 C225 C195 -85(3) . . . . ?
C168 C178 C225 C226 166(3) . . . . ?
F27 C169 C175 O18 -52(4) . . . . ?
F27 C169 C175 C134 131(4) . . . . ?
C173 C126 C127 N13 176(3) . . . . ?
C174 C62 C63 N8 -177(2) . . . . ?
C174 C163 C167 C179 -26(3) . . . . ?
C174 C163 C167 C180 86(3) . . . . ?
F28 C201 C202 O11 171(2) . . . . ?
F28 C201 C202 C170 2(5) . . . . ?
C177 C178 C225 C189 147(3) . . . . ?
C177 C178 C225 C195 24(3) . . . . ?
C177 C178 C225 C226 -84(3) . . . . ?
C177 C195 C225 C178 -24(3) . . . . ?
C177 C195 C225 C189 -149(4) . . . . ?
C177 C195 C225 C226 85(3) . . . . ?
C178 C177 C195 C73 -86(3) . . . . ?
C178 C177 C195 C225 24(3) . . . . ?
C179 C167 C180 C61 44(3) . . . . ?
C180 C61 C62 C63 175(2) . . . . ?
C180 C61 C62 C174 -8(3) . . . . ?
C180 C167 C179 C174 -79(3) . . . . ?
C180 C167 C179 C209 43(4) . . . . ?
C180 C167 C179 C210 164(3) . . . . ?
C181 C97 C98 C99 178(3) . . . . ?
C181 C97 C98 C232 5(3) . . . . ?
C181 C192 C231 C232 88(4) . . . . ?
C181 C192 C231 C233 -27(3) . . . . ?
C183 C182 C203 F30 15(3) . . . . ?
C183 C182 C203 F31 -105(3) . . . . ?
C183 C182 C203 F32 135(3) . . . . ?
C184 C3 C4 C5 177(3) . . . . ?
C184 C187 C212 C143 -77(4) . . . . ?
C184 C187 C212 C196 168(3) . . . . ?
C184 C187 C212 C213 44(5) . . . . ?
C185 C143 C212 C187 -25(3) . . . . ?
C185 C143 C212 C196 95(3) . . . . ?
C185 C143 C212 C213 -148(3) . . . . ?
C185 C187 C212 C143 26(3) . . . . ?
C185 C187 C212 C196 -89(4) . . . . ?
C185 C187 C212 C213 147(3) . . . . ?
C186 C125 C126 C127 -180(3) . . . . ?
C186 C125 C126 C173 4(3) . . . . ?
C186 C191 C194 C173 -78(4) . . . . ?
C186 C191 C194 C227 168(4) . . . . ?
C186 C191 C194 C228 41(5) . . . . ?
C186 C191 C211 C173 77(4) . . . . ?
C188 C114 C115 C111 166(3) . . . . ?
F29 C201 C202 O11 49(3) . . . . ?
F29 C201 C202 C170 -119(5) . . . . ?
C190 C197 C219 C220 -31(2) . . . . ?
C190 C197 C219 C221 -149(4) . . . . ?
C190 C197 C219 C222 85(4) . . . . ?
C190 C220 C0AA C77 -44(5) . . . . ?
C192 C181 C233 C230 74(4) . . . . ?
C192 C181 C233 C231 -27(3) . . . . ?
C192 C181 C233 C234 -145(4) . . . . ?
C192 C231 C232 C98 -42(5) . . . . ?
C192 C231 C233 C181 27(3) . . . . ?
C192 C231 C233 C230 -83(3) . . . . ?
C192 C231 C233 C234 142(3) . . . . ?
C194 C173 C211 C191 33(3) . . . . ?
C194 C191 C211 C173 -33(3) . . . . ?
C195 C73 C74 N9 -175(2) . . . . ?
C195 C177 C178 C168 84(3) . . . . ?
C195 C177 C178 C225 -24(3) . . . . ?
C197 C78 C79 N10 174(3) . . . . ?
C197 C190 C220 C219 -31(2) . . . . ?
C197 C190 C220 C0AA 79(4) . . . . ?
C197 C219 C220 C190 31(2) . . . . ?
C197 C219 C220 C0AA -74(3) . . . . ?
C198 C113 C114 C115 175(2) . . . . ?
C198 C113 C114 C188 8(3) . . . . ?
C198 C176 C200 C188 88(3) . . . . ?
C198 C176 C200 C193 -20(3) . . . . ?
C198 C193 C200 C176 20(3) . . . . ?
C198 C193 C200 C188 -95(3) . . . . ?
C200 C176 C198 C113 -87(3) . . . . ?
C200 C176 C198 C193 20(3) . . . . ?
C200 C193 C198 C113 84(3) . . . . ?
C200 C193 C198 C176 -20(3) . . . . ?
C203 C182 C183 C144 174(3) . . . . ?
N16 C204 C205 C206 0.0 . . . . ?
N16 C204 C205 C217 168(3) . . . . ?
C204 N16 C208 C151 -177(2) . . . . ?
C204 N16 C208 C207 0.0 . . . . ?
C204 C205 C206 C207 0.0 . . . . ?
C204 C205 C206 C218 -177(4) . . . . ?
C204 C205 C217 C215 -128(3) . . . . ?
C204 C205 C217 C216 148(2) . . . . ?
C205 C206 C207 C208 0.0 . . . . ?
C205 C206 C218 C214 -21(6) . . . . ?
C206 C205 C217 C215 40(3) . . . . ?
C206 C205 C217 C216 -44(3) . . . . ?
C206 C207 C208 C151 177(2) . . . . ?
C206 C207 C208 N16 0.0 . . . . ?
C207 C206 C218 C214 162(3) . . . . ?
C208 C151 C152 C153 177(2) . . . . ?
C208 N16 C204 C205 0.0 . . . . ?
C211 C173 C194 C191 -33(3) . . . . ?
C211 C173 C194 C227 80(4) . . . . ?
C211 C173 C194 C228 -151(4) . . . . ?
C211 C191 C194 C173 33(3) . . . . ?
C211 C191 C194 C227 -81(4) . . . . ?
C211 C191 C194 C228 152(4) . . . . ?
C212 C143 C185 C187 26(3) . . . . ?
C214 C215 C217 C205 -85(3) . . . . ?
C214 C215 C217 C216 19(3) . . . . ?
C214 C216 C217 C205 76(3) . . . . ?
C214 C216 C217 C215 -19(3) . . . . ?
C215 C214 C216 C217 19(3) . . . . ?
C215 C214 C216 C223 135(3) . . . . ?
C215 C214 C216 C224 -95(3) . . . . ?
C215 C214 C218 C206 -29(5) . . . . ?
C216 C214 C215 C217 -19(3) . . . . ?
C216 C214 C218 C206 58(5) . . . . ?
C217 C205 C206 C207 -169(3) . . . . ?
C217 C205 C206 C218 14(4) . . . . ?
C218 C206 C207 C208 177(4) . . . . ?
C218 C214 C215 C217 83(4) . . . . ?
C218 C214 C216 C217 -87(4) . . . . ?
C218 C214 C216 C223 29(4) . . . . ?
C218 C214 C216 C224 158(4) . . . . ?
C219 C220 C0AA C77 46(6) . . . . ?
C220 C190 C197 C78 -83(3) . . . . ?
C220 C190 C197 C219 31(2) . . . . ?
C221 C219 C220 C190 144(3) . . . . ?
C221 C219 C220 C0AA 39(4) . . . . ?
C222 C219 C220 C190 -81(3) . . . . ?
C222 C219 C220 C0AA 174(3) . . . . ?
C223 C216 C217 C205 -38(3) . . . . ?
C223 C216 C217 C215 -134(3) . . . . ?
C224 C216 C217 C205 -169(3) . . . . ?
C224 C216 C217 C215 96(3) . . . . ?
F33 C169 C175 O18 174(4) . . . . ?
F33 C169 C175 C134 -3(5) . . . . ?
C232 C98 C99 C100 172(3) . . . . ?
C232 C231 C233 C181 -88(3) . . . . ?
C232 C231 C233 C230 162(3) . . . . ?
C232 C231 C233 C234 27(5) . . . . ?
C233 C181 C192 C231 27(3) . . . . ?
C233 C231 C232 C98 58(4) . . . . ?
C0AA C77 C78 C79 179(3) . . . . ?
C0AA C77 C78 C197 5(3) . . . . ?
C25 C23 O23 C23 -20(3) . . . 2_757 ?
O23 C23 C25 C25 36(4) . . . 2_757 ?
F19 C169 C175 O18 57(4) . . . . ?
F19 C169 C175 C134 -120(5) . . . . ?
F19A C169 C175 O18 120(4) . . . . ?
F19A C169 C175 C134 -57(5) . . . . ?
F27A C169 C175 O18 26(5) . . . . ?
F27A C169 C175 C134 -151(5) . . . . ?
F33A C169 C175 O18 -128(4) . . . . ?
F33A C169 C175 C134 55(5) . . . . ?

loop_
_twin_individual_id
_twin_individual_mass_fraction_refined
1 0.99(2)
2 0.01(2)
